data_4108636
loop_
_publ_author_name
'Ian S. Tidmarsh'
'Thomas B. Faust'
'Harry Adams'
'Lindsay P. Harding'
'Luca Russo'
'William Clegg'
'Michael D. Ward'

_publ_contact_author
; 
        Prof. Mike Ward
        Department of Chemistry
        University of Sheffield
        SHEFFIELD
        S3 7HF
;
_publ_contact_author_email m.d.ward@sheffield.ac.uk
_publ_contact_author_fax '0114 2229346'
_publ_section_title
;
 Octanuclear Cubic Coordination Cages
;
_journal_name_full 'Journal of the American Chemical Society'
_journal_page_first 15167
_journal_page_last 15175
_journal_paper_doi 10.1021/ja805605y
_journal_volume 130
_journal_year 2008
_chemical_formula_sum 'C403 H343 B16 F64 N87 O31 Zn8'
_chemical_formula_weight 8812.56
_chemical_name_systematic
; 
 ? 
;
_space_group_IT_number 2
_symmetry_cell_setting triclinic
_symmetry_space_group_name_Hall '-P 1'
_symmetry_space_group_name_H-M 'P -1'
_atom_sites_solution_hydrogens geom
_atom_sites_solution_primary direct
_atom_sites_solution_secondary difmap
_audit_creation_method SHELXL-97
_cell_angle_alpha 99.664(3)
_cell_angle_beta 113.727(3)
_cell_angle_gamma 110.117(2)
_cell_formula_units_Z 1
_cell_length_a 26.5388(14)
_cell_length_b 26.5941(13)
_cell_length_c 30.384(2)
_cell_measurement_reflns_used 9960
_cell_measurement_temperature 100(2)
_cell_measurement_theta_max 22.15
_cell_measurement_theta_min 2.53
_cell_volume 17224.3(19)
_computing_cell_refinement 'Bruker SMART'
_computing_data_collection 'Bruker SMART'
_computing_data_reduction 'Bruker SAINT'
_computing_molecular_graphics 'Bruker SHELXTL'
_computing_publication_material 'Bruker SHELXTL'
_computing_structure_refinement 'SHELXL-97 (Sheldrick, 1997)'
_computing_structure_solution 'SHELXS-97 (Sheldrick, 1990)'
_diffrn_ambient_temperature 100(2)
_diffrn_measured_fraction_theta_full 0.982
_diffrn_measured_fraction_theta_max 0.982
_diffrn_measurement_device_type 'CCD area detector'
_diffrn_measurement_method 'phi and omega scans'
_diffrn_radiation_monochromator graphite
_diffrn_radiation_source 'sealed tube'
_diffrn_radiation_type MoK\a
_diffrn_radiation_wavelength 0.71073
_diffrn_reflns_av_R_equivalents 0.0496
_diffrn_reflns_av_sigmaI/netI 0.0983
_diffrn_reflns_limit_h_max 29
_diffrn_reflns_limit_h_min -26
_diffrn_reflns_limit_k_max 29
_diffrn_reflns_limit_k_min -29
_diffrn_reflns_limit_l_max 29
_diffrn_reflns_limit_l_min -33
_diffrn_reflns_number 122035
_diffrn_reflns_theta_full 23.26
_diffrn_reflns_theta_max 23.26
_diffrn_reflns_theta_min 1.34
_exptl_absorpt_coefficient_mu 0.336
_exptl_absorpt_correction_T_max 0.8774
_exptl_absorpt_correction_T_min 0.7749
_exptl_absorpt_correction_type multi-scan
_exptl_absorpt_process_details SADABS
_exptl_crystal_colour Yellow
_exptl_crystal_density_diffrn 0.850
_exptl_crystal_description Needle
_exptl_crystal_F_000 4514
_exptl_crystal_size_max 0.80
_exptl_crystal_size_mid 0.40
_exptl_crystal_size_min 0.40
_refine_diff_density_max 1.135
_refine_diff_density_min -0.663
_refine_diff_density_rms 0.096
_refine_ls_extinction_method none
_refine_ls_goodness_of_fit_ref 0.988
_refine_ls_hydrogen_treatment constr
_refine_ls_matrix_type full
_refine_ls_number_parameters 2368
_refine_ls_number_reflns 48618
_refine_ls_number_restraints 854
_refine_ls_restrained_S_all 1.003
_refine_ls_R_factor_all 0.1469
_refine_ls_R_factor_gt 0.1056
_refine_ls_shift/su_max 0.001
_refine_ls_shift/su_mean 0.000
_refine_ls_structure_factor_coef Fsqd
_refine_ls_weighting_details 'calc w=1/[\s^2^(Fo^2^)+(0.2000P)^2^+0.0000P] where P=(Fo^2^+2Fc^2^)/3'
_refine_ls_weighting_scheme calc
_refine_ls_wR_factor_gt 0.2885
_refine_ls_wR_factor_ref 0.3114
_reflns_number_gt 25407
_reflns_number_total 48618
_reflns_threshold_expression >2sigma(I)
_cod_data_source_file ja805605y_si_002_3.cif
_cod_data_source_block 975sq
_cod_original_cell_volume 17224.3(17)
_cod_database_code 4108636

loop_
_symmetry_equiv_pos_as_xyz
'x, y, z'
'-x, -y, -z'

loop_
_atom_site_label
_atom_site_type_symbol
_atom_site_fract_x
_atom_site_fract_y
_atom_site_fract_z
_atom_site_U_iso_or_equiv
_atom_site_adp_type
_atom_site_occupancy
_atom_site_symmetry_multiplicity
_atom_site_calc_flag
_atom_site_refinement_flags
_atom_site_disorder_assembly
_atom_site_disorder_group
Zn1 Zn 0.64393(3) 0.41780(3) 0.11727(3) 0.0528(2) Uani 1 1 d . . .
Zn2 Zn 1.03261(3) 0.23099(3) 0.36421(3) 0.0754(3) Uani 1 1 d . . .
Zn3 Zn 0.37226(4) 0.17278(3) -0.36196(3) 0.0698(2) Uani 1 1 d . . .
Zn4 Zn 0.19747(3) -0.02842(3) 0.11482(3) 0.0550(2) Uani 1 1 d . . .
N111 N 0.6037(2) 0.43611(18) 0.16178(18) 0.0513(12) Uani 1 1 d . . .
C112 C 0.6281(3) 0.4346(3) 0.2102(3) 0.0715(19) Uani 1 1 d . . .
C113 C 0.6045(4) 0.4424(3) 0.2417(3) 0.091(2) Uani 1 1 d . . .
H113 H 0.6225 0.4404 0.2750 0.110 Uiso 1 1 calc R . .
C114 C 0.5530(4) 0.4534(4) 0.2238(3) 0.096(2) Uani 1 1 d . . .
H114 H 0.5355 0.4597 0.2447 0.115 Uiso 1 1 calc R . .
C115 C 0.5285(3) 0.4550(3) 0.1738(3) 0.080(2) Uani 1 1 d . . .
H115 H 0.4935 0.4620 0.1602 0.096 Uiso 1 1 calc R . .
C116 C 0.5541(3) 0.4465(2) 0.1457(3) 0.0591(16) Uani 1 1 d . . .
H116 H 0.5365 0.4479 0.1121 0.071 Uiso 1 1 calc R . .
N121 N 0.7534(2) 0.4087(2) 0.2195(2) 0.0702(15) Uani 1 1 d . B .
N122 N 0.7079(2) 0.4209(2) 0.19504(19) 0.0594(13) Uani 1 1 d . . .
C123 C 0.6830(3) 0.4233(3) 0.2254(3) 0.0745(19) Uani 1 1 d . . .
C124 C 0.7134(5) 0.4122(5) 0.2689(3) 0.144(4) Uani 1 1 d . . .
H124 H 0.7051 0.4110 0.2964 0.173 Uiso 1 1 calc R . .
C125 C 0.7575(5) 0.4034(5) 0.2630(4) 0.135(4) Uani 1 1 d . . .
H125 H 0.7869 0.3947 0.2864 0.162 Uiso 1 1 calc R . .
C126 C 0.7931(3) 0.4053(3) 0.1974(3) 0.0753(19) Uani 1 1 d . . .
H12A H 0.8159 0.4428 0.1960 0.090 Uiso 1 1 calc R A 1
H12B H 0.7682 0.3762 0.1622 0.090 Uiso 1 1 calc R A 1
C31X C 0.7750(5) 0.2882(4) 0.1777(4) 0.101(10) Uiso 0.309(8) 1 d PGDU B 1
H31X H 0.7450 0.2985 0.1574 0.122 Uiso 0.309(8) 1 calc PR B 1
C32X C 0.7645(6) 0.2315(4) 0.1638(4) 0.099(8) Uiso 0.309(8) 1 d PGDU B 1
H32X H 0.7273 0.2031 0.1340 0.118 Uiso 0.309(8) 1 calc PR B 1
C33X C 0.8083(6) 0.2163(3) 0.1936(5) 0.077(7) Uiso 0.309(8) 1 d PGDU B 1
H33X H 0.8011 0.1776 0.1841 0.093 Uiso 0.309(8) 1 calc PR B 1
C34X C 0.8626(6) 0.2578(3) 0.2373(5) 0.063(8) Uiso 0.309(8) 1 d PGDU B 1
H34X H 0.8926 0.2475 0.2576 0.076 Uiso 0.309(8) 1 calc PR B 1
C35X C 0.8731(4) 0.3145(3) 0.2512(3) 0.040(9) Uiso 0.309(8) 1 d PGDU B 1
C36X C 0.8293(4) 0.3297(4) 0.2214(3) 0.076(15) Uiso 0.309(8) 1 d PGDU B 1
C41X C 0.9943(5) 0.4568(4) 0.3543(4) 0.085(7) Uiso 0.309(8) 1 d PGDU B 1
H41X H 1.0243 0.4466 0.3748 0.102 Uiso 0.309(8) 1 calc PR B 1
C42X C 1.0046(5) 0.5134(4) 0.3680(5) 0.111(9) Uiso 0.309(8) 1 d PGDU B 1
H42X H 1.0417 0.5419 0.3978 0.133 Uiso 0.309(8) 1 calc PR B 1
C43X C 0.9607(6) 0.5284(3) 0.3380(5) 0.099(8) Uiso 0.309(8) 1 d PGDU B 1
H43X H 0.9678 0.5671 0.3474 0.119 Uiso 0.309(8) 1 calc PR B 1
C44X C 0.9064(6) 0.4867(4) 0.2944(5) 0.063(6) Uiso 0.309(8) 1 d PGDU B 1
H44X H 0.8764 0.4969 0.2740 0.076 Uiso 0.309(8) 1 calc PR B 1
C45X C 0.8961(4) 0.4300(3) 0.2808(4) 0.066(6) Uiso 0.309(8) 1 d PGDU B 1
C46X C 0.9400(4) 0.4151(3) 0.3107(3) 0.076(6) Uiso 0.309(8) 1 d PGDU B 1
C51X C 0.8409(10) 0.3868(8) 0.2364(8) 0.091(14) Uiso 0.309(8) 1 d PDU B 1
C52X C 0.9266(9) 0.3573(7) 0.2950(7) 0.060(8) Uiso 0.309(8) 1 d PDU B 1
C31Y C 0.7661(2) 0.2891(2) 0.1865(2) 0.065(3) Uiso 0.691(8) 1 d PGDU B 2
H31Y H 0.7355 0.2991 0.1669 0.078 Uiso 0.691(8) 1 calc PR B 2
C32Y C 0.7513(3) 0.23190(19) 0.1800(2) 0.086(3) Uiso 0.691(8) 1 d PGDU B 2
H32Y H 0.7104 0.2029 0.1560 0.103 Uiso 0.691(8) 1 calc PR B 2
C33Y C 0.7962(3) 0.21719(16) 0.2087(3) 0.084(3) Uiso 0.691(8) 1 d PGDU B 2
H33Y H 0.7860 0.1781 0.2043 0.101 Uiso 0.691(8) 1 calc PR B 2
C34Y C 0.8559(3) 0.25967(17) 0.2439(2) 0.099(5) Uiso 0.691(8) 1 d PGDU B 2
H34Y H 0.8866 0.2496 0.2635 0.118 Uiso 0.691(8) 1 calc PR B 2
C35Y C 0.8708(2) 0.31686(16) 0.25036(17) 0.101(8) Uiso 0.691(8) 1 d PGDU B 2
C36Y C 0.82591(19) 0.33157(17) 0.22167(15) 0.063(6) Uiso 0.691(8) 1 d PGDU B 2
C41Y C 1.0082(2) 0.4605(2) 0.3289(2) 0.076(3) Uiso 0.691(8) 1 d PGDU B 2
H41Y H 1.0391 0.4506 0.3486 0.091 Uiso 0.691(8) 1 calc PR B 2
C42Y C 1.0226(2) 0.51760(19) 0.3355(2) 0.123(5) Uiso 0.691(8) 1 d PGDU B 2
H42Y H 1.0634 0.5468 0.3596 0.148 Uiso 0.691(8) 1 calc PR B 2
C43Y C 0.9775(3) 0.53201(16) 0.3067(3) 0.113(4) Uiso 0.691(8) 1 d PGDU B 2
H43Y H 0.9874 0.5711 0.3111 0.135 Uiso 0.691(8) 1 calc PR B 2
C44Y C 0.9179(2) 0.48929(17) 0.2714(2) 0.077(3) Uiso 0.691(8) 1 d PGDU B 2
H44Y H 0.8871 0.4991 0.2517 0.092 Uiso 0.691(8) 1 calc PR B 2
C45Y C 0.9035(2) 0.43215(16) 0.26484(17) 0.069(3) Uiso 0.691(8) 1 d PGDU B 2
C46Y C 0.94861(19) 0.41774(17) 0.29362(16) 0.070(3) Uiso 0.691(8) 1 d PGDU B 2
C51Y C 0.8424(5) 0.3894(4) 0.2286(4) 0.064(4) Uiso 0.691(8) 1 d PDU B 2
C52Y C 0.9328(5) 0.3594(4) 0.2868(4) 0.079(4) Uiso 0.691(8) 1 d PDU B 2
N161 N 1.0967(2) 0.2274(2) 0.3416(2) 0.0738(16) Uani 1 1 d . . .
C162 C 1.1077(3) 0.2594(3) 0.3134(3) 0.078(2) Uani 1 1 d . . .
C163 C 1.1480(4) 0.2598(3) 0.2953(3) 0.094(2) Uani 1 1 d . . .
H163 H 1.1542 0.2824 0.2750 0.112 Uiso 1 1 calc R . .
C164 C 1.1789(4) 0.2280(4) 0.3064(4) 0.100(3) Uani 1 1 d . . .
H164 H 1.2063 0.2278 0.2938 0.121 Uiso 1 1 calc R . .
C165 C 1.1698(4) 0.1964(3) 0.3361(3) 0.091(2) Uani 1 1 d . . .
H165 H 1.1925 0.1755 0.3462 0.110 Uiso 1 1 calc R . .
C166 C 1.1271(3) 0.1954(3) 0.3508(3) 0.084(2) Uani 1 1 d . . .
H166 H 1.1183 0.1706 0.3687 0.100 Uiso 1 1 calc R . .
N171 N 1.0109(3) 0.3261(3) 0.3040(3) 0.097(2) Uani 1 1 d . B .
N172 N 1.0409(3) 0.2941(2) 0.3231(2) 0.0831(18) Uani 1 1 d . . .
C173 C 1.0736(3) 0.2920(3) 0.3005(3) 0.075(2) Uani 1 1 d . . .
C174 C 1.0652(3) 0.3220(3) 0.2672(3) 0.095(2) Uani 1 1 d . . .
H174 H 1.0829 0.3269 0.2457 0.114 Uiso 1 1 calc R . .
C175 C 1.0264(5) 0.3432(3) 0.2715(4) 0.111(3) Uani 1 1 d . . .
H175 H 1.0131 0.3664 0.2537 0.134 Uiso 1 1 calc R . .
C176 C 0.9763(4) 0.3421(3) 0.3245(3) 0.102(3) Uani 1 1 d . . .
H17A H 1.0068 0.3753 0.3570 0.123 Uiso 1 1 calc R B 1
H17B H 0.9570 0.3101 0.3342 0.123 Uiso 1 1 calc R B 1
N211 N 0.6846(2) 0.3854(2) 0.08053(18) 0.0556(12) Uani 1 1 d . . .
C212 C 0.6679(3) 0.3272(3) 0.0692(2) 0.0632(17) Uani 1 1 d . . .
C213 C 0.6952(3) 0.3023(3) 0.0486(3) 0.0761(19) Uani 1 1 d . . .
H213 H 0.6864 0.2634 0.0437 0.091 Uiso 1 1 calc R . .
C214 C 0.7363(4) 0.3362(4) 0.0352(3) 0.091(2) Uani 1 1 d . . .
H214 H 0.7532 0.3193 0.0186 0.109 Uiso 1 1 calc R . .
C215 C 0.7516(3) 0.3908(4) 0.0453(3) 0.085(2) Uani 1 1 d . . .
H215 H 0.7806 0.4138 0.0373 0.103 Uiso 1 1 calc R . .
C216 C 0.7250(3) 0.4146(3) 0.0677(3) 0.0665(18) Uani 1 1 d . . .
H216 H 0.7364 0.4543 0.0744 0.080 Uiso 1 1 calc R . .
N221 N 0.5525(2) 0.28451(19) 0.10321(19) 0.0545(12) Uani 1 1 d . . .
N222 N 0.5921(2) 0.32371(19) 0.09524(17) 0.0495(11) Uani 1 1 d . . .
C223 C 0.6217(3) 0.2969(3) 0.0814(2) 0.0532(15) Uani 1 1 d . . .
C224 C 0.6005(3) 0.2421(3) 0.0817(3) 0.0679(18) Uani 1 1 d . . .
H224 H 0.6134 0.2143 0.0738 0.081 Uiso 1 1 calc R . .
C225 C 0.5572(3) 0.2362(3) 0.0958(3) 0.082(2) Uani 1 1 d . . .
H225 H 0.5339 0.2028 0.0997 0.099 Uiso 1 1 calc R . .
C226 C 0.5089(3) 0.2974(2) 0.1163(2) 0.0576(16) Uani 1 1 d . . .
H22A H 0.4877 0.3131 0.0916 0.069 Uiso 1 1 calc R . .
H22B H 0.5325 0.3272 0.1511 0.069 Uiso 1 1 calc R . .
C231 C 0.5281(4) 0.2690(3) 0.2091(3) 0.088(2) Uani 1 1 d . . .
H231 H 0.5606 0.3003 0.2106 0.105 Uiso 1 1 calc R . .
C232 C 0.5371(4) 0.2585(4) 0.2515(3) 0.114(3) Uani 1 1 d . . .
H232 H 0.5744 0.2832 0.2828 0.137 Uiso 1 1 calc R . .
C233 C 0.4912(6) 0.2105(5) 0.2509(4) 0.136(4) Uani 1 1 d . . .
H233 H 0.4997 0.2013 0.2811 0.163 Uiso 1 1 calc R . .
C234 C 0.4370(4) 0.1785(4) 0.2088(3) 0.096(2) Uani 1 1 d . . .
H234 H 0.4059 0.1488 0.2104 0.115 Uiso 1 1 calc R . .
C235 C 0.4230(3) 0.1870(3) 0.1596(3) 0.0605(16) Uani 1 1 d . . .
C236 C 0.4715(3) 0.2356(2) 0.1599(3) 0.0620(16) Uani 1 1 d . . .
C241 C 0.3086(3) 0.1217(3) 0.0194(3) 0.0672(17) Uani 1 1 d . . .
H241 H 0.2766 0.0899 0.0180 0.081 Uiso 1 1 calc R . .
C242 C 0.3038(4) 0.1302(4) -0.0245(3) 0.088(2) Uani 1 1 d . . .
H242 H 0.2679 0.1042 -0.0563 0.106 Uiso 1 1 calc R . .
C243 C 0.3476(4) 0.1735(3) -0.0248(3) 0.0700(18) Uani 1 1 d . . .
H243 H 0.3427 0.1776 -0.0566 0.084 Uiso 1 1 calc R . .
C244 C 0.4000(3) 0.2127(3) 0.0208(3) 0.0680(19) Uani 1 1 d . . .
H244 H 0.4309 0.2436 0.0201 0.082 Uiso 1 1 calc R . .
C245 C 0.4080(3) 0.2074(2) 0.0679(2) 0.0508(14) Uani 1 1 d . . .
C246 C 0.3611(3) 0.1601(2) 0.0672(2) 0.0508(14) Uani 1 1 d . . .
C251 C 0.4615(3) 0.2457(2) 0.1151(2) 0.0521(15) Uani 1 1 d . . .
C252 C 0.3689(3) 0.1528(2) 0.1150(2) 0.0504(14) Uani 1 1 d . . .
N261 N 0.1945(2) -0.10530(19) 0.0776(2) 0.0624(14) Uani 1 1 d . . .
C262 C 0.2406(3) -0.1002(3) 0.0661(2) 0.0590(16) Uani 1 1 d . . .
C263 C 0.2463(3) -0.1450(3) 0.0461(3) 0.0763(19) Uani 1 1 d . . .
H263 H 0.2804 -0.1396 0.0409 0.092 Uiso 1 1 calc R . .
C264 C 0.2000(4) -0.2018(3) 0.0325(3) 0.091(2) Uani 1 1 d . . .
H264 H 0.2015 -0.2346 0.0163 0.110 Uiso 1 1 calc R . .
C265 C 0.1541(4) -0.2072(3) 0.0435(3) 0.084(2) Uani 1 1 d . . .
H265 H 0.1236 -0.2443 0.0356 0.101 Uiso 1 1 calc R . .
C266 C 0.1513(3) -0.1587(3) 0.0662(3) 0.079(2) Uani 1 1 d . . .
H266 H 0.1189 -0.1631 0.0737 0.095 Uiso 1 1 calc R . .
N271 N 0.3159(2) 0.0495(2) 0.1006(2) 0.0609(13) Uani 1 1 d . . .
N272 N 0.2699(2) 0.00125(19) 0.09238(17) 0.0483(11) Uani 1 1 d . . .
C273 C 0.2843(3) -0.0400(3) 0.0790(2) 0.0677(18) Uani 1 1 d . . .
C274 C 0.3408(3) -0.0178(3) 0.0811(3) 0.0722(19) Uani 1 1 d . . .
H274 H 0.3614 -0.0385 0.0743 0.087 Uiso 1 1 calc R . .
C275 C 0.3603(3) 0.0378(3) 0.0944(3) 0.088(2) Uani 1 1 d . . .
H275 H 0.3979 0.0652 0.0989 0.106 Uiso 1 1 calc R . .
C276 C 0.3159(3) 0.1052(2) 0.1142(3) 0.0653(17) Uani 1 1 d . . .
H27A H 0.3194 0.1150 0.1486 0.078 Uiso 1 1 calc R . .
H27B H 0.2762 0.1024 0.0891 0.078 Uiso 1 1 calc R . .
N311 N 0.69778(19) 0.50580(13) 0.13155(17) 0.0712(15) Uani 1 1 d GU . .
C312 C 0.66827(17) 0.52795(16) 0.09687(16) 0.077(2) Uani 1 1 d GU . .
C313 C 0.6964(2) 0.58608(18) 0.1053(2) 0.102(3) Uani 1 1 d GU . .
H313 H 0.6762 0.6012 0.0816 0.122 Uiso 1 1 calc R . .
C314 C 0.7541(2) 0.62206(14) 0.1484(2) 0.138(4) Uani 1 1 d GU . .
H314 H 0.7733 0.6618 0.1542 0.165 Uiso 1 1 calc R . .
C315 C 0.78359(19) 0.59991(18) 0.1831(2) 0.132(4) Uani 1 1 d GU . .
H315 H 0.8230 0.6245 0.2126 0.158 Uiso 1 1 calc R . .
C316 C 0.7554(2) 0.54178(19) 0.17466(17) 0.095(2) Uani 1 1 d GU . .
H316 H 0.7756 0.5266 0.1984 0.114 Uiso 1 1 calc R . .
N321 N 0.5325(2) 0.4046(2) 0.00619(18) 0.0539(12) Uani 1 1 d . . .
N322 N 0.5862(2) 0.4313(2) 0.05012(19) 0.0553(12) Uani 1 1 d . . .
C323 C 0.6097(3) 0.4878(2) 0.0546(2) 0.0557(15) Uani 1 1 d . . .
C324 C 0.5726(4) 0.4944(3) 0.0119(3) 0.0693(18) Uani 1 1 d . . .
H324 H 0.5795 0.5288 0.0048 0.083 Uiso 1 1 calc R . .
C325 C 0.5231(4) 0.4413(3) -0.0189(3) 0.075(2) Uani 1 1 d . . .
H325 H 0.4888 0.4319 -0.0514 0.089 Uiso 1 1 calc R . .
C326 C 0.4935(3) 0.3428(2) -0.0126(2) 0.0560(15) Uani 1 1 d . . .
H32A H 0.4610 0.3356 -0.0029 0.067 Uiso 1 1 calc R . .
H32B H 0.5191 0.3248 0.0043 0.067 Uiso 1 1 calc R . .
C331 C 0.5680(3) 0.3387(3) -0.0595(3) 0.0705(18) Uani 1 1 d . . .
H331 H 0.5868 0.3581 -0.0235 0.085 Uiso 1 1 calc R . .
C332 C 0.6033(4) 0.3346(4) -0.0805(3) 0.094(2) Uani 1 1 d . . .
H332 H 0.6469 0.3510 -0.0593 0.113 Uiso 1 1 calc R . .
C333 C 0.5753(4) 0.3056(4) -0.1346(3) 0.084(2) Uani 1 1 d . . .
H333 H 0.6001 0.3016 -0.1491 0.100 Uiso 1 1 calc R . .
C334 C 0.5154(4) 0.2845(3) -0.1642(3) 0.0749(19) Uani 1 1 d . . .
H334 H 0.4979 0.2668 -0.2002 0.090 Uiso 1 1 calc R . .
C335 C 0.4753(3) 0.2869(3) -0.1449(2) 0.0624(17) Uani 1 1 d . . .
C336 C 0.5033(3) 0.3144(3) -0.0906(2) 0.0581(16) Uani 1 1 d . . .
C341 C 0.3060(3) 0.2452(3) -0.1878(3) 0.0727(19) Uani 1 1 d . . .
H341 H 0.2870 0.2290 -0.2241 0.087 Uiso 1 1 calc R . .
C342 C 0.2713(3) 0.2471(3) -0.1673(3) 0.0715(18) Uani 1 1 d . . .
H342 H 0.2279 0.2308 -0.1895 0.086 Uiso 1 1 calc R . .
C343 C 0.2949(3) 0.2720(3) -0.1145(3) 0.0763(19) Uani 1 1 d . . .
H343 H 0.2685 0.2728 -0.1009 0.092 Uiso 1 1 calc R . .
C344 C 0.3592(3) 0.2957(3) -0.0824(2) 0.0649(17) Uani 1 1 d . . .
H344 H 0.3762 0.3139 -0.0466 0.078 Uiso 1 1 calc R . .
C345 C 0.4010(3) 0.2935(3) -0.1016(2) 0.0598(16) Uani 1 1 d . . .
C346 C 0.3733(3) 0.2673(3) -0.1562(2) 0.0565(15) Uani 1 1 d . . .
C351 C 0.4635(3) 0.3154(3) -0.0699(2) 0.0596(16) Uani 1 1 d . . .
C352 C 0.4123(3) 0.2656(3) -0.1768(2) 0.0610(17) Uani 1 1 d . . .
N361 N 0.3633(3) 0.0877(2) -0.3754(2) 0.0748(16) Uani 1 1 d . . .
C362 C 0.3601(3) 0.0657(3) -0.3382(3) 0.0722(19) Uani 1 1 d . . .
C363 C 0.3536(4) 0.0099(3) -0.3425(3) 0.093(2) Uani 1 1 d . . .
H363 H 0.3528 -0.0049 -0.3163 0.112 Uiso 1 1 calc R . .
C364 C 0.3483(5) -0.0229(4) -0.3867(4) 0.131(4) Uani 1 1 d . . .
H364 H 0.3416 -0.0614 -0.3918 0.158 Uiso 1 1 calc R . .
C365 C 0.3529(5) 0.0003(4) -0.4221(3) 0.118(3) Uani 1 1 d U . .
H365 H 0.3520 -0.0214 -0.4508 0.142 Uiso 1 1 calc R . .
C366 C 0.3588(4) 0.0557(4) -0.4173(3) 0.109(2) Uani 1 1 d U . .
H366 H 0.3597 0.0705 -0.4435 0.131 Uiso 1 1 calc R . .
N371 N 0.3762(3) 0.1809(2) -0.24970(19) 0.0646(14) Uani 1 1 d . . .
N372 N 0.3750(2) 0.1564(2) -0.29284(19) 0.0598(13) Uani 1 1 d . . .
C373 C 0.3646(3) 0.1029(3) -0.2956(2) 0.0645(17) Uani 1 1 d . . .
C374 C 0.3596(4) 0.0923(3) -0.2529(3) 0.079(2) Uani 1 1 d . . .
H374 H 0.3546 0.0586 -0.2448 0.095 Uiso 1 1 calc R . .
C375 C 0.3635(3) 0.1416(3) -0.2260(3) 0.078(2) Uani 1 1 d . . .
H375 H 0.3584 0.1477 -0.1967 0.094 Uiso 1 1 calc R . .
C376 C 0.3850(3) 0.2396(3) -0.2345(2) 0.0641(17) Uani 1 1 d . . .
H37A H 0.3448 0.2400 -0.2525 0.077 Uiso 1 1 calc R . .
H37B H 0.4131 0.2631 -0.2449 0.077 Uiso 1 1 calc R . .
N411 N 0.9599(3) 0.2351(3) 0.3786(2) 0.0744(16) Uani 1 1 d . . .
C412 C 0.9036(4) 0.1974(4) 0.3419(3) 0.089(2) Uani 1 1 d . . .
C413 C 0.8519(4) 0.1958(4) 0.3451(4) 0.105(3) Uani 1 1 d . . .
H413 H 0.8113 0.1694 0.3180 0.126 Uiso 1 1 calc R . .
C414 C 0.8604(5) 0.2320(5) 0.3870(4) 0.130(4) Uani 1 1 d . . .
H414 H 0.8261 0.2307 0.3907 0.156 Uiso 1 1 calc R . .
C415 C 0.9210(6) 0.2717(5) 0.4252(4) 0.135(4) Uani 1 1 d . . .
H415 H 0.9288 0.2986 0.4549 0.162 Uiso 1 1 calc R . .
C416 C 0.9686(4) 0.2705(4) 0.4183(4) 0.106(3) Uani 1 1 d . . .
H416 H 1.0098 0.2971 0.4441 0.127 Uiso 1 1 calc R . .
N412 N 0.9288(2) 0.1230(2) 0.2526(2) 0.0606(13) Uani 1 1 d . . .
N413 N 0.9467(2) 0.1646(2) 0.2942(2) 0.0614(13) Uani 1 1 d . . .
C423 C 0.8971(4) 0.1574(3) 0.2970(3) 0.076(2) Uani 1 1 d . . .
C424 C 0.8437(3) 0.1089(3) 0.2561(3) 0.084(2) Uani 1 1 d . . .
H424 H 0.8024 0.0938 0.2499 0.101 Uiso 1 1 calc R . .
C425 C 0.8668(3) 0.0888(3) 0.2271(3) 0.078(2) Uani 1 1 d . . .
H425 H 0.8436 0.0572 0.1956 0.094 Uiso 1 1 calc R . .
C426 C 0.9726(3) 0.1158(3) 0.2353(2) 0.0682(18) Uani 1 1 d . . .
H42A H 1.0066 0.1540 0.2455 0.082 Uiso 1 1 calc R . .
H42B H 0.9909 0.0932 0.2527 0.082 Uiso 1 1 calc R . .
C431 C 0.9474(3) 0.1780(3) 0.1670(3) 0.080(2) Uani 1 1 d . . .
H431 H 0.9651 0.1960 0.2030 0.096 Uiso 1 1 calc R . .
C432 C 0.9391(4) 0.2090(3) 0.1371(3) 0.092(3) Uani 1 1 d . . .
H432 H 0.9504 0.2483 0.1517 0.110 Uiso 1 1 calc R . .
C433 C 0.9139(4) 0.1835(3) 0.0844(3) 0.096(3) Uani 1 1 d . . .
H433 H 0.9086 0.2062 0.0635 0.115 Uiso 1 1 calc R . .
C434 C 0.8957(3) 0.1251(3) 0.0608(3) 0.076(2) Uani 1 1 d . . .
H434 H 0.8798 0.1086 0.0249 0.091 Uiso 1 1 calc R . .
C435 C 0.9023(3) 0.0921(3) 0.0931(2) 0.0566(16) Uani 1 1 d . . .
C436 C 0.9308(3) 0.1186(3) 0.1470(3) 0.0633(17) Uani 1 1 d . . .
C441 C 0.8759(3) -0.0592(3) 0.0843(3) 0.0688(18) Uani 1 1 d . . .
H441 H 0.8559 -0.0787 0.0483 0.083 Uiso 1 1 calc R . .
C442 C 0.8869(3) -0.0887(3) 0.1162(3) 0.077(2) Uani 1 1 d . . .
H442 H 0.8762 -0.1279 0.1020 0.092 Uiso 1 1 calc R . .
C443 C 0.9128(3) -0.0640(3) 0.1683(3) 0.076(2) Uani 1 1 d . . .
H443 H 0.9192 -0.0862 0.1896 0.091 Uiso 1 1 calc R . .
C444 C 0.9294(3) -0.0078(3) 0.1895(3) 0.083(2) Uani 1 1 d . . .
H444 H 0.9460 0.0087 0.2256 0.099 Uiso 1 1 calc R . .
C445 C 0.9223(3) 0.0271(3) 0.1584(3) 0.0654(17) Uani 1 1 d . . .
C446 C 0.8935(2) -0.0002(2) 0.1031(2) 0.0530(15) Uani 1 1 d . . .
C451 C 0.9417(3) 0.0873(3) 0.1800(2) 0.0624(17) Uani 1 1 d . . .
C452 C 0.8839(2) 0.0321(3) 0.0713(2) 0.0604(16) Uani 1 1 d . . .
N511 N 1.1064(3) 0.2886(3) 0.4403(2) 0.0890(19) Uani 1 1 d . . .
C512 C 1.1193(3) 0.2638(4) 0.4758(3) 0.083(2) Uani 1 1 d . . .
C513 C 1.1693(4) 0.2952(4) 0.5252(4) 0.124(3) Uani 1 1 d . . .
H513 H 1.1804 0.2771 0.5494 0.149 Uiso 1 1 calc R . .
C514 C 1.2033(5) 0.3551(5) 0.5388(4) 0.140(4) Uani 1 1 d . . .
H514 H 1.2376 0.3778 0.5724 0.168 Uiso 1 1 calc R . .
C515 C 1.1858(5) 0.3802(4) 0.5025(4) 0.142(4) Uani 1 1 d . . .
H515 H 1.2070 0.4203 0.5109 0.171 Uiso 1 1 calc R . .
C516 C 1.1352(4) 0.3439(4) 0.4524(4) 0.116(3) Uani 1 1 d . . .
H516 H 1.1221 0.3603 0.4271 0.139 Uiso 1 1 calc R . .
N521 N 1.0189(2) 0.1174(2) 0.4039(2) 0.0731(16) Uani 1 1 d . . .
N522 N 1.0428(2) 0.1736(2) 0.4083(2) 0.0717(15) Uani 1 1 d . . .
C523 C 1.0872(3) 0.2030(3) 0.4578(3) 0.079(2) Uani 1 1 d . . .
C524 C 1.0893(4) 0.1668(4) 0.4863(3) 0.112(3) Uani 1 1 d . . .
H524 H 1.1158 0.1768 0.5221 0.134 Uiso 1 1 calc R . .
C525 C 1.0427(4) 0.1113(4) 0.4495(3) 0.098(3) Uani 1 1 d . . .
H525 H 1.0308 0.0766 0.4561 0.118 Uiso 1 1 calc R . .
C526 C 0.9700(3) 0.0740(3) 0.3541(3) 0.0733(19) Uani 1 1 d . . .
H52A H 0.9888 0.0598 0.3360 0.088 Uiso 1 1 calc R . .
H52B H 0.9472 0.0919 0.3334 0.088 Uiso 1 1 calc R . .
C531 C 0.8961(4) 0.0901(3) 0.3968(3) 0.085(2) Uani 1 1 d . . .
H531 H 0.9263 0.1217 0.3963 0.102 Uiso 1 1 calc R . .
C532 C 0.8602(4) 0.0988(4) 0.4171(3) 0.096(2) Uani 1 1 d . . .
H532 H 0.8683 0.1371 0.4320 0.116 Uiso 1 1 calc R . .
C533 C 0.8120(5) 0.0536(4) 0.4168(3) 0.105(3) Uani 1 1 d . . .
H533 H 0.7869 0.0608 0.4297 0.126 Uiso 1 1 calc R . .
C534 C 0.8028(4) -0.0031(3) 0.3964(3) 0.086(2) Uani 1 1 d . . .
H534 H 0.7714 -0.0342 0.3961 0.103 Uiso 1 1 calc R . .
C535 C 0.8390(3) -0.0142(3) 0.3765(2) 0.0685(18) Uani 1 1 d . . .
C536 C 0.8879(3) 0.0341(3) 0.3771(2) 0.0717(19) Uani 1 1 d . . .
C541 C 0.8611(3) -0.1364(3) 0.3182(2) 0.0699(18) Uani 1 1 d . . .
H541 H 0.8308 -0.1679 0.3187 0.084 Uiso 1 1 calc R . .
C542 C 0.8967(4) -0.1463(3) 0.2989(3) 0.0756(19) Uani 1 1 d . . .
H542 H 0.8897 -0.1844 0.2854 0.091 Uiso 1 1 calc R . .
C543 C 0.9433(3) -0.1011(3) 0.2985(3) 0.082(2) Uani 1 1 d . . .
H543 H 0.9675 -0.1080 0.2846 0.098 Uiso 1 1 calc R . .
C544 C 0.9527(3) -0.0450(3) 0.3195(2) 0.0696(18) Uani 1 1 d . . .
H544 H 0.9856 -0.0140 0.3211 0.083 Uiso 1 1 calc R . .
C545 C 0.9164(3) -0.0326(3) 0.3383(2) 0.0610(17) Uani 1 1 d . . .
C546 C 0.8680(3) -0.0805(3) 0.3376(2) 0.0655(18) Uani 1 1 d . . .
C551 C 0.9244(3) 0.0235(3) 0.3571(2) 0.0598(16) Uani 1 1 d . . .
N611 N 0.3554(2) 0.1707(2) -0.43701(13) 0.0864(18) Uani 1 1 d G . .
C612 C 0.2937(2) 0.1498(2) -0.47387(18) 0.084(2) Uani 1 1 d G . .
C613 C 0.2780(3) 0.1487(3) -0.52366(15) 0.108(3) Uani 1 1 d G . .
H613 H 0.2359 0.1344 -0.5489 0.130 Uiso 1 1 calc R . .
C614 C 0.3240(4) 0.1685(3) -0.53658(17) 0.130(4) Uani 1 1 d G . .
H614 H 0.3132 0.1677 -0.5706 0.156 Uiso 1 1 calc R . .
C615 C 0.3856(3) 0.1893(3) -0.4997(2) 0.145(4) Uani 1 1 d G . .
H615 H 0.4171 0.2029 -0.5085 0.173 Uiso 1 1 calc R . .
C616 C 0.4013(2) 0.1905(2) -0.4499(2) 0.107(3) Uani 1 1 d G . .
H616 H 0.4435 0.2047 -0.4247 0.128 Uiso 1 1 calc R . .
N621 N 0.2181(3) 0.1185(2) -0.4019(2) 0.0689(15) Uani 1 1 d . . .
N622 N 0.2705(3) 0.1385(3) -0.40613(19) 0.0784(17) Uani 1 1 d . . .
C623 C 0.2499(4) 0.1330(3) -0.4556(3) 0.076(2) Uani 1 1 d . . .
C624 C 0.1855(4) 0.1060(4) -0.4838(3) 0.102(3) Uani 1 1 d . . .
H624 H 0.1600 0.0961 -0.5196 0.122 Uiso 1 1 calc R . .
C625 C 0.1665(4) 0.0967(4) -0.4480(3) 0.092(2) Uani 1 1 d . . .
H625 H 0.1251 0.0785 -0.4548 0.111 Uiso 1 1 calc R . .
C626 C 0.2242(3) 0.1190(3) -0.3525(2) 0.0626(16) Uani 1 1 d . . .
H62A H 0.2277 0.1557 -0.3343 0.075 Uiso 1 1 calc R . .
H62B H 0.2629 0.1170 -0.3317 0.075 Uiso 1 1 calc R . .
C631 C 0.1700(3) 0.0695(3) -0.3562(2) 0.0716(19) Uani 1 1 d . . .
N711 N 0.3916(3) 0.2603(3) -0.3382(2) 0.0722(16) Uani 1 1 d . . .
C712 C 0.4522(4) 0.2998(4) -0.3097(3) 0.080(2) Uani 1 1 d . . .
C713 C 0.4709(4) 0.3574(4) -0.2941(3) 0.089(2) Uani 1 1 d . . .
H713 H 0.5135 0.3841 -0.2745 0.106 Uiso 1 1 calc R . .
C714 C 0.4259(5) 0.3754(4) -0.3076(4) 0.104(3) Uani 1 1 d . . .
H714 H 0.4377 0.4153 -0.2973 0.124 Uiso 1 1 calc R . .
C715 C 0.3655(5) 0.3377(4) -0.3351(3) 0.096(2) Uani 1 1 d . . .
H715 H 0.3348 0.3507 -0.3438 0.115 Uiso 1 1 calc R . .
C716 C 0.3487(4) 0.2795(3) -0.3506(3) 0.077(2) Uani 1 1 d . . .
H716 H 0.3061 0.2527 -0.3704 0.093 Uiso 1 1 calc R . .
N721 N 0.5276(3) 0.2111(3) -0.3008(2) 0.0831(18) Uani 1 1 d . . .
N722 N 0.4746(3) 0.2211(3) -0.3214(2) 0.0746(16) Uani 1 1 d . . .
C723 C 0.4969(4) 0.2764(4) -0.2987(3) 0.079(2) Uani 1 1 d . . .
C724 C 0.5605(4) 0.3014(3) -0.2647(3) 0.083(2) Uani 1 1 d . . .
H724 H 0.5865 0.3409 -0.2443 0.099 Uiso 1 1 calc R . .
C725 C 0.5777(4) 0.2626(4) -0.2659(3) 0.091(2) Uani 1 1 d . . .
H725 H 0.6186 0.2681 -0.2458 0.109 Uiso 1 1 calc R . .
C726 C 0.5219(4) 0.1552(4) -0.3212(3) 0.087(2) Uani 1 1 d . . .
H72A H 0.5202 0.1498 -0.3549 0.105 Uiso 1 1 calc R . .
H72B H 0.4830 0.1253 -0.3266 0.105 Uiso 1 1 calc R . .
N811 N 0.2237(2) 0.0561(2) 0.1600(2) 0.0594(13) Uani 1 1 d . . .
C812 C 0.2716(3) 0.0777(3) 0.2076(3) 0.0624(16) Uani 1 1 d . . .
C813 C 0.2946(4) 0.1334(4) 0.2396(3) 0.098(2) Uani 1 1 d . . .
H813 H 0.3290 0.1484 0.2733 0.117 Uiso 1 1 calc R . .
C814 C 0.2669(4) 0.1665(3) 0.2218(3) 0.088(2) Uani 1 1 d . . .
H814 H 0.2817 0.2047 0.2430 0.105 Uiso 1 1 calc R . .
C815 C 0.2158(4) 0.1426(3) 0.1713(3) 0.078(2) Uani 1 1 d . . .
H815 H 0.1960 0.1643 0.1573 0.094 Uiso 1 1 calc R . .
C816 C 0.1966(3) 0.0881(3) 0.1439(3) 0.0650(17) Uani 1 1 d . . .
H816 H 0.1610 0.0712 0.1106 0.078 Uiso 1 1 calc R . .
N821 N 0.3059(3) -0.0380(3) 0.2172(2) 0.0719(15) Uani 1 1 d . D .
N822 N 0.2700(2) -0.0159(2) 0.1920(2) 0.0644(14) Uani 1 1 d . . .
C823 C 0.2991(3) 0.0400(3) 0.2241(3) 0.0738(19) Uani 1 1 d . . .
C824 C 0.3511(4) 0.0504(4) 0.2685(3) 0.114(3) Uani 1 1 d . . .
H824 H 0.3789 0.0853 0.2971 0.137 Uiso 1 1 calc R . .
C825 C 0.3533(4) 0.0020(4) 0.2626(3) 0.122(3) Uani 1 1 d . . .
H825 H 0.3843 -0.0044 0.2870 0.147 Uiso 1 1 calc R . .
C826 C 0.2875(3) -0.1002(3) 0.1937(3) 0.0698(18) Uani 1 1 d . . .
H82A H 0.2829 -0.1079 0.1589 0.084 Uiso 1 1 calc R C 1
H82B H 0.2469 -0.1238 0.1900 0.084 Uiso 1 1 calc R C 1
C31V C 0.2772(3) -0.1500(3) 0.2697(3) 0.063(3) Uiso 0.627(14) 1 d PGDU D 1
H31V H 0.2472 -0.1390 0.2504 0.076 Uiso 0.627(14) 1 calc PR D 1
C32V C 0.2707(3) -0.1748(4) 0.3051(3) 0.081(4) Uiso 0.627(14) 1 d PGDU D 1
H32V H 0.2362 -0.1808 0.3100 0.097 Uiso 0.627(14) 1 calc PR D 1
C33V C 0.3146(4) -0.1908(4) 0.3332(3) 0.082(4) Uiso 0.627(14) 1 d PGDU D 1
H33V H 0.3101 -0.2078 0.3574 0.098 Uiso 0.627(14) 1 calc PR D 1
C34V C 0.3650(3) -0.1820(3) 0.3259(3) 0.065(3) Uiso 0.627(14) 1 d PGDU D 1
H34V H 0.3949 -0.1930 0.3452 0.078 Uiso 0.627(14) 1 calc PR D 1
C35V C 0.3714(3) -0.1572(2) 0.2905(2) 0.055(3) Uiso 0.627(14) 1 d PGDU D 1
C36V C 0.3276(3) -0.1412(2) 0.2624(2) 0.048(3) Uiso 0.627(14) 1 d PGDU D 1
C41V C 0.4808(4) -0.1148(4) 0.2407(3) 0.075(4) Uiso 0.627(14) 1 d PGDU D 1
H41V H 0.5108 -0.1259 0.2596 0.090 Uiso 0.627(14) 1 calc PR D 1
C42V C 0.4869(3) -0.0898(4) 0.2053(3) 0.081(4) Uiso 0.627(14) 1 d PGDU D 1
H42V H 0.5211 -0.0838 0.2000 0.097 Uiso 0.627(14) 1 calc PR D 1
C43V C 0.4430(4) -0.0735(4) 0.1776(3) 0.076(3) Uiso 0.627(14) 1 d PGDU D 1
H43V H 0.4472 -0.0564 0.1534 0.092 Uiso 0.627(14) 1 calc PR D 1
C44V C 0.3929(3) -0.0823(3) 0.1854(3) 0.078(4) Uiso 0.627(14) 1 d PGDU D 1
H44V H 0.3629 -0.0712 0.1665 0.094 Uiso 0.627(14) 1 calc PR D 1
C45V C 0.3868(3) -0.1073(3) 0.2208(3) 0.046(4) Uiso 0.627(14) 1 d PGDU D 1
C46V C 0.4307(4) -0.1235(3) 0.2484(3) 0.053(4) Uiso 0.627(14) 1 d PGDU D 1
C51V C 0.3342(5) -0.1172(4) 0.2257(4) 0.047(4) Uiso 0.627(14) 1 d PDU D 1
C52V C 0.4237(6) -0.1492(5) 0.2844(4) 0.064(6) Uiso 0.627(14) 1 d PDU . 1
C31W C 0.2985(9) -0.1228(8) 0.2876(7) 0.118(9) Uiso 0.373(14) 1 d PGDU D 2
H31W H 0.2691 -0.1116 0.2678 0.142 Uiso 0.373(14) 1 calc PR D 2
C32W C 0.2971(8) -0.1374(9) 0.3290(8) 0.110(8) Uiso 0.373(14) 1 d PGDU D 2
H32W H 0.2667 -0.1362 0.3376 0.132 Uiso 0.373(14) 1 calc PR D 2
C33W C 0.3402(10) -0.1538(9) 0.3580(7) 0.147(11) Uiso 0.373(14) 1 d PGDU D 2
H33W H 0.3392 -0.1638 0.3864 0.176 Uiso 0.373(14) 1 calc PR D 2
C34W C 0.3847(8) -0.1555(8) 0.3455(8) 0.130(9) Uiso 0.373(14) 1 d PGDU D 2
H34W H 0.4141 -0.1667 0.3654 0.156 Uiso 0.373(14) 1 calc PR D 2
C35W C 0.3861(7) -0.1409(6) 0.3041(8) 0.117(9) Uiso 0.373(14) 1 d PGDU D 2
C36W C 0.3430(9) -0.1246(6) 0.2751(6) 0.131(10) Uiso 0.373(14) 1 d PGDU D 2
C41W C 0.4757(8) -0.1279(6) 0.2323(6) 0.092(9) Uiso 0.373(14) 1 d PGDU D 2
H41W H 0.5050 -0.1391 0.2523 0.110 Uiso 0.373(14) 1 calc PR D 2
C42W C 0.4776(6) -0.1132(7) 0.1911(6) 0.072(6) Uiso 0.373(14) 1 d PGDU D 2
H42W H 0.5082 -0.1143 0.1828 0.086 Uiso 0.373(14) 1 calc PR D 2
C43W C 0.4347(6) -0.0968(7) 0.1618(5) 0.076(6) Uiso 0.373(14) 1 d PGDU D 2
H43W H 0.4360 -0.0867 0.1336 0.091 Uiso 0.373(14) 1 calc PR D 2
C44W C 0.3899(6) -0.0951(6) 0.1739(7) 0.072(6) Uiso 0.373(14) 1 d PGDU D 2
H44W H 0.3606 -0.0839 0.1540 0.086 Uiso 0.373(14) 1 calc PR D 2
C45W C 0.3880(7) -0.1099(6) 0.2152(7) 0.105(13) Uiso 0.373(14) 1 d PGDU D 2
C46W C 0.4309(9) -0.1262(5) 0.2444(5) 0.133(16) Uiso 0.373(14) 1 d PGDU D 2
C51W C 0.3456(12) -0.1104(8) 0.2325(9) 0.129(16) Uiso 0.373(14) 1 d PDU D 2
C52W C 0.4287(11) -0.1399(8) 0.2869(8) 0.087(14) Uiso 0.373(14) 1 d PDU . 2
N911 N 0.1225(2) -0.0686(2) 0.1285(2) 0.0633(14) Uani 1 1 d . . .
C912 C 0.0685(3) -0.0729(3) 0.0957(3) 0.0686(18) Uani 1 1 d . . .
C913 C 0.0170(4) -0.0936(3) 0.1016(4) 0.105(3) Uani 1 1 d . . .
H913 H -0.0198 -0.0930 0.0788 0.126 Uiso 1 1 calc R . .
C914 C 0.0185(5) -0.1139(5) 0.1382(5) 0.135(4) Uani 1 1 d . . .
H914 H -0.0181 -0.1337 0.1394 0.162 Uiso 1 1 calc R . .
C915 C 0.0798(5) -0.1046(5) 0.1779(5) 0.146(4) Uani 1 1 d . . .
H915 H 0.0857 -0.1126 0.2085 0.176 Uiso 1 1 calc R . .
C916 C 0.1256(4) -0.0845(4) 0.1682(4) 0.105(3) Uani 1 1 d . . .
H916 H 0.1643 -0.0812 0.1919 0.126 Uiso 1 1 calc R . .
N921 N 0.1007(2) -0.02704(19) 0.00378(19) 0.0557(13) Uani 1 1 d . . .
N922 N 0.1183(2) -0.0365(2) 0.0475(2) 0.0589(13) Uani 1 1 d . . .
C923 C 0.0647(3) -0.0565(3) 0.0520(3) 0.0713(19) Uani 1 1 d . . .
C924 C 0.0171(3) -0.0592(3) 0.0094(3) 0.0728(19) Uani 1 1 d . . .
H924 H -0.0245 -0.0714 0.0020 0.087 Uiso 1 1 calc R . .
C925 C 0.0406(3) -0.0413(3) -0.0202(3) 0.078(2) Uani 1 1 d . . .
H925 H 0.0180 -0.0393 -0.0528 0.093 Uiso 1 1 calc R . .
C926 C 0.1445(3) -0.0066(3) -0.0146(2) 0.0610(16) Uani 1 1 d . . .
H92A H 0.1790 -0.0159 0.0021 0.073 Uiso 1 1 calc R . .
H92B H 0.1620 0.0356 -0.0043 0.073 Uiso 1 1 calc R . .
F11 F 0.13792(17) 0.16531(15) -0.00116(15) 0.0834(9) Uani 1 1 d DU . .
F12 F 0.1771(2) 0.20396(19) 0.08367(17) 0.1090(12) Uani 1 1 d DU . .
F13 F 0.12618(18) 0.10802(18) 0.0445(2) 0.1179(14) Uani 1 1 d DU . .
F14 F 0.21844(17) 0.15597(17) 0.05340(16) 0.0903(10) Uani 1 1 d DU . .
B11 B 0.16463(18) 0.15859(17) 0.04506(16) 0.0764(11) Uani 1 1 d DU . .
F21 F 0.8316(3) 0.7288(3) 0.3233(3) 0.1716(18) Uani 1 1 d DU . .
F22 F 0.7696(2) 0.6817(2) 0.35054(19) 0.1204(14) Uani 1 1 d DU . .
F23 F 0.7470(2) 0.73953(19) 0.30669(18) 0.1165(13) Uani 1 1 d DU . .
F24 F 0.8235(3) 0.7759(2) 0.3862(2) 0.1368(16) Uani 1 1 d DU . .
B21 B 0.7921(7) 0.7303(5) 0.3426(5) 0.1181(15) Uani 1 1 d DU . .
F31 F 0.39873(18) 0.33594(16) 0.05350(15) 0.0868(10) Uani 1 1 d DU . .
F32 F 0.33513(16) 0.36321(16) -0.00024(14) 0.0755(9) Uani 1 1 d DU . .
F33 F 0.3785(2) 0.40561(19) 0.08561(16) 0.1034(11) Uani 1 1 d DU . .
F34 F 0.43781(18) 0.42177(19) 0.04830(17) 0.1058(12) Uani 1 1 d DU . .
B31 B 0.3876(4) 0.3837(4) 0.0479(3) 0.0696(10) Uani 1 1 d DU . .
F41 F 0.0980(3) -0.0088(3) 0.3384(3) 0.180(2) Uani 1 1 d DU . .
F42 F 0.1685(2) 0.0783(2) 0.35229(18) 0.1177(13) Uani 1 1 d DU . .
F43 F 0.06845(19) 0.0576(2) 0.30933(16) 0.1060(12) Uani 1 1 d DU . .
F44 F 0.1102(2) 0.0640(3) 0.38849(19) 0.1328(14) Uani 1 1 d DU . .
B41 B 0.1125(5) 0.0484(5) 0.3456(5) 0.1057(14) Uani 1 1 d DU . .
F51 F 0.5535(5) 0.1063(5) -0.0045(5) 0.162(3) Uani 0.50 1 d PDU . .
F52 F 0.6502(6) 0.1543(5) 0.0429(5) 0.162(3) Uani 0.50 1 d PDU . .
F53 F 0.6197(5) 0.0650(5) 0.0147(5) 0.151(3) Uani 0.50 1 d PDU . .
F54 F 0.6105(5) 0.1048(5) -0.0387(6) 0.150(3) Uani 0.50 1 d PDU . .
B51 B 0.6090(15) 0.1089(13) 0.0049(15) 0.144(3) Uani 0.50 1 d PDU . .
O1S O 0.4501(3) 0.5254(3) 0.1872(3) 0.058(2) Uiso 0.50 1 d PDU . .
O2S O 0.3981(5) 0.5710(4) 0.1736(4) 0.091(3) Uiso 0.50 1 d PDU . .
N1S N 0.4221(4) 0.5443(4) 0.1581(3) 0.056(2) Uiso 0.50 1 d PDU . .
C1S C 0.4228(5) 0.5441(4) 0.1124(3) 0.045(3) Uiso 0.50 1 d PDU . .
H1S1 H 0.4622 0.5745 0.1202 0.067 Uiso 0.50 1 calc PR . .
H1S2 H 0.3888 0.5507 0.0902 0.067 Uiso 0.50 1 calc PR . .
H1S3 H 0.4179 0.5069 0.0947 0.067 Uiso 0.50 1 calc PR . .
O3S O 0.1618(4) 0.2361(3) 0.1902(3) 0.064(2) Uiso 0.50 1 d PD . .
O4S O 0.1033(5) 0.2753(4) 0.1740(4) 0.098(3) Uiso 0.50 1 d PD . .
N2S N 0.1142(5) 0.2342(4) 0.1607(4) 0.071(3) Uiso 0.50 1 d PD . .
C2S C 0.0682(5) 0.1866(4) 0.1159(4) 0.051(3) Uiso 0.50 1 d PD . .
H2S1 H 0.0870 0.1740 0.0974 0.077 Uiso 0.50 1 calc PR . .
H2S2 H 0.0379 0.1973 0.0939 0.077 Uiso 0.50 1 calc PR . .
H2S3 H 0.0474 0.1554 0.1252 0.077 Uiso 0.50 1 calc PR . .
O5S O 0.3894(8) 0.2811(7) 0.4157(6) 0.207(7) Uiso 0.50 1 d PD . .
O6S O 0.3070(4) 0.2037(4) 0.3548(3) 0.084(3) Uiso 0.50 1 d PD . .
N3S N 0.3502(7) 0.2508(6) 0.3716(5) 0.111(4) Uiso 0.50 1 d PD . .
C3S C 0.3430(7) 0.2798(6) 0.3358(5) 0.093(5) Uiso 0.50 1 d PD . .
H3S1 H 0.3564 0.2673 0.3122 0.140 Uiso 0.50 1 calc PR . .
H3S2 H 0.3681 0.3213 0.3545 0.140 Uiso 0.50 1 calc PR . .
H3S3 H 0.2994 0.2710 0.3161 0.140 Uiso 0.50 1 calc PR . .
O7S O 0.0578(3) 0.0490(2) 0.1381(2) 0.1065(17) Uiso 1 1 d D . .
O8S O 0.0749(3) 0.1174(2) 0.1984(2) 0.1122(17) Uiso 1 1 d D . .
N4S N 0.0791(3) 0.0755(3) 0.1821(2) 0.0788(16) Uiso 1 1 d D . .
C4S C 0.1133(4) 0.0558(4) 0.2196(3) 0.115(3) Uiso 1 1 d D . .
H4S1 H 0.1448 0.0884 0.2516 0.173 Uiso 1 1 calc R . .
H4S2 H 0.1334 0.0379 0.2062 0.173 Uiso 1 1 calc R . .
H4S3 H 0.0849 0.0276 0.2264 0.173 Uiso 1 1 calc R . .
O9S O 0.2372(7) -0.0340(6) 0.3123(6) 0.164(5) Uiso 0.50 1 d PD . .
O10S O 0.2890(7) 0.0580(6) 0.3544(6) 0.175(6) Uiso 0.50 1 d PD . .
N5S N 0.2492(8) 0.0139(7) 0.3133(6) 0.141(6) Uiso 0.50 1 d PD . .
C5S C 0.2116(6) 0.0216(6) 0.2729(5) 0.082(4) Uiso 0.50 1 d PD . .
H5S1 H 0.2137 0.0055 0.2426 0.123 Uiso 0.50 1 calc PR . .
H5S2 H 0.2245 0.0627 0.2803 0.123 Uiso 0.50 1 calc PR . .
H5S3 H 0.1691 0.0024 0.2662 0.123 Uiso 0.50 1 calc PR . .
O11S O 0.4227(2) 0.3788(2) 0.8019(2) 0.0983(15) Uiso 1 1 d D . .
O12S O 0.4134(3) 0.4201(2) 0.8627(2) 0.1024(16) Uiso 1 1 d D . .
N6S N 0.3972(3) 0.3980(2) 0.8172(2) 0.0759(15) Uiso 1 1 d D . .
C6S C 0.3387(3) 0.3944(3) 0.7797(3) 0.098(2) Uiso 1 1 d D . .
H6S1 H 0.3444 0.4329 0.7801 0.147 Uiso 1 1 calc R . .
H6S2 H 0.3067 0.3775 0.7886 0.147 Uiso 1 1 calc R . .
H6S3 H 0.3260 0.3704 0.7452 0.147 Uiso 1 1 calc R . .
O13S O 0.1825(3) 0.2572(2) 0.9400(2) 0.1193(19) Uiso 1 1 d D . .
O14S O 0.2279(2) 0.29481(19) 1.02159(18) 0.0797(13) Uiso 1 1 d D . .
N7S N 0.2194(3) 0.2645(2) 0.9832(2) 0.0781(16) Uiso 1 1 d D . .
C7S C 0.2541(3) 0.2320(3) 0.9857(3) 0.0734(18) Uiso 1 1 d D . .
H7S1 H 0.2397 0.2078 0.9508 0.110 Uiso 1 1 calc R . .
H7S2 H 0.2478 0.2079 1.0059 0.110 Uiso 1 1 calc R . .
H7S3 H 0.2982 0.2585 1.0020 0.110 Uiso 1 1 calc R . .
O15S O 0.0627(4) 0.1856(4) 0.8155(4) 0.088(3) Uiso 0.50 1 d PD . .
O16S O 0.1363(5) 0.2483(4) 0.8204(4) 0.099(3) Uiso 0.50 1 d PD . .
N8S N 0.0944(3) 0.2342(3) 0.8282(3) 0.0256(16) Uiso 0.50 1 d PD . .
C8S C 0.0837(8) 0.2764(6) 0.8526(6) 0.105(5) Uiso 0.50 1 d PD . .
H8S1 H 0.0470 0.2774 0.8274 0.158 Uiso 0.50 1 calc PR . .
H8S2 H 0.1196 0.3139 0.8671 0.158 Uiso 0.50 1 calc PR . .
H8S3 H 0.0769 0.2670 0.8802 0.158 Uiso 0.50 1 calc PR . .
O17S O 0.2081(4) 0.4450(4) 0.9301(3) 0.078(2) Uiso 0.50 1 d PDU . .
O18S O 0.2911(4) 0.5017(3) 1.0022(3) 0.072(2) Uiso 0.50 1 d PDU . .
N9S N 0.2434(4) 0.4568(4) 0.9751(3) 0.049(2) Uiso 0.50 1 d PDU . .
C9S C 0.2355(5) 0.4098(4) 0.9931(4) 0.054(3) Uiso 0.50 1 d PD . .
H9S1 H 0.2348 0.3786 0.9702 0.081 Uiso 0.50 1 calc PR . .
H9S2 H 0.1964 0.3962 0.9935 0.081 Uiso 0.50 1 calc PR . .
H9S3 H 0.2698 0.4223 1.0280 0.081 Uiso 0.50 1 calc PR . .
O19S O 0.0019(4) 0.2111(4) 1.0035(3) 0.086(3) Uiso 0.50 1 d PD . .
O20S O -0.0136(4) 0.2258(4) 0.9333(3) 0.086(3) Uiso 0.50 1 d PD . .
N10S N 0.0195(4) 0.2339(4) 0.9788(4) 0.057(2) Uiso 0.50 1 d PD . .
C10S C 0.0848(4) 0.2593(4) 0.9969(4) 0.046(3) Uiso 0.50 1 d PD . .
H10A H 0.1055 0.2496 1.0266 0.069 Uiso 0.50 1 calc PR . .
H10B H 0.1014 0.3011 1.0070 0.069 Uiso 0.50 1 calc PR . .
H10C H 0.0921 0.2446 0.9694 0.069 Uiso 0.50 1 calc PR . .
O21S O -0.0327(7) 0.9542(7) 0.4524(7) 0.179(6) Uiso 0.50 1 d PD . .
O22S O 0.0503(6) 0.9754(5) 0.4540(5) 0.127(4) Uiso 0.50 1 d PD . .
N11S N 0.0064(4) 0.9421(4) 0.4511(3) 0.051(2) Uiso 0.50 1 d PD . .
C11S C -0.0088(9) 0.8841(6) 0.4408(8) 0.143(7) Uiso 0.50 1 d PD . .
H11A H -0.0326 0.8635 0.4035 0.215 Uiso 0.50 1 calc PR . .
H11B H -0.0336 0.8681 0.4563 0.215 Uiso 0.50 1 calc PR . .
H11C H 0.0292 0.8798 0.4554 0.215 Uiso 0.50 1 calc PR . .
O23S O 0.6928(5) 0.8843(5) 0.1508(4) 0.120(4) Uiso 0.50 1 d PD . .
O24S O 0.7821(9) 0.9343(9) 0.2198(6) 0.240(9) Uiso 0.50 1 d PD . .
N12S N 0.7457(7) 0.9272(6) 0.1753(6) 0.116(5) Uiso 0.50 1 d PD . .
C12S C 0.7661(6) 0.9589(5) 0.1499(5) 0.065(3) Uiso 0.50 1 d PD . .
H12C H 0.7759 0.9988 0.1655 0.097 Uiso 0.50 1 calc PR . .
H12D H 0.7339 0.9436 0.1137 0.097 Uiso 0.50 1 calc PR . .
H12E H 0.8034 0.9572 0.1522 0.097 Uiso 0.50 1 calc PR . .
O25S O 0.7211(7) 0.2903(6) 0.8251(6) 0.154(5) Uiso 0.50 1 d PDU . .
C13S C 0.7433(8) 0.2656(8) 0.8632(7) 0.116(5) Uiso 0.50 1 d PDU . .
H13A H 0.7845 0.2937 0.8926 0.139 Uiso 0.50 1 calc PR . .
H13B H 0.7458 0.2312 0.8481 0.139 Uiso 0.50 1 calc PR . .
C14S C 0.6948(7) 0.2503(7) 0.8797(6) 0.100(5) Uiso 0.50 1 d PDU . .
H14A H 0.7101 0.2797 0.9124 0.150 Uiso 0.50 1 calc PR . .
H14B H 0.6863 0.2131 0.8841 0.150 Uiso 0.50 1 calc PR . .
H14C H 0.6567 0.2481 0.8534 0.150 Uiso 0.50 1 calc PR . .
C15S C 0.7606(10) 0.3037(9) 0.8018(8) 0.145(7) Uiso 0.50 1 d PDU . .
H15A H 0.7585 0.2680 0.7833 0.174 Uiso 0.50 1 calc PR . .
H15B H 0.8040 0.3291 0.8290 0.174 Uiso 0.50 1 calc PR . .
C16S C 0.7393(10) 0.3335(9) 0.7641(8) 0.140(7) Uiso 0.50 1 d PDU . .
H16A H 0.6961 0.3084 0.7373 0.210 Uiso 0.50 1 calc PR . .
H16B H 0.7653 0.3415 0.7481 0.210 Uiso 0.50 1 calc PR . .
H16C H 0.7428 0.3695 0.7826 0.210 Uiso 0.50 1 calc PR . .

loop_
_atom_site_aniso_label
_atom_site_aniso_U_11
_atom_site_aniso_U_22
_atom_site_aniso_U_33
_atom_site_aniso_U_23
_atom_site_aniso_U_13
_atom_site_aniso_U_12
Zn1 0.0412(4) 0.0489(4) 0.0672(5) 0.0299(3) 0.0218(4) 0.0212(3)
Zn2 0.0502(5) 0.0694(5) 0.0726(5) 0.0104(4) 0.0020(4) 0.0331(4)
Zn3 0.0836(6) 0.0942(6) 0.0573(5) 0.0446(4) 0.0342(4) 0.0601(5)
Zn4 0.0426(4) 0.0556(4) 0.0743(5) 0.0360(4) 0.0291(4) 0.0243(3)
N111 0.046(3) 0.047(3) 0.055(3) 0.019(2) 0.016(3) 0.026(2)
C112 0.058(4) 0.065(4) 0.069(5) 0.008(4) 0.018(4) 0.029(4)
C113 0.113(7) 0.116(6) 0.061(5) 0.033(4) 0.048(5) 0.063(6)
C114 0.092(6) 0.119(7) 0.078(6) 0.023(5) 0.037(5) 0.060(5)
C115 0.070(5) 0.073(5) 0.099(6) 0.030(4) 0.037(5) 0.042(4)
C116 0.047(4) 0.056(4) 0.072(4) 0.022(3) 0.030(4) 0.021(3)
N121 0.054(3) 0.082(4) 0.060(4) 0.023(3) 0.009(3) 0.041(3)
N122 0.043(3) 0.061(3) 0.050(3) 0.016(3) 0.004(3) 0.023(3)
C123 0.068(5) 0.066(4) 0.075(5) 0.027(4) 0.017(4) 0.036(4)
C124 0.195(11) 0.268(13) 0.093(6) 0.118(8) 0.083(7) 0.195(11)
C125 0.144(9) 0.208(11) 0.107(8) 0.091(8) 0.050(7) 0.136(9)
C126 0.061(4) 0.071(4) 0.089(5) 0.035(4) 0.025(4) 0.036(4)
N161 0.041(3) 0.054(3) 0.083(4) 0.012(3) 0.000(3) 0.019(3)
C162 0.040(4) 0.053(4) 0.108(6) 0.029(4) 0.014(4) 0.013(3)
C163 0.081(6) 0.087(5) 0.096(6) 0.036(5) 0.029(5) 0.037(5)
C164 0.095(6) 0.107(6) 0.127(7) 0.055(6) 0.059(6) 0.062(5)
C165 0.088(6) 0.104(6) 0.104(6) 0.039(5) 0.042(5) 0.072(5)
C166 0.061(5) 0.070(5) 0.080(5) 0.016(4) 0.002(4) 0.034(4)
N171 0.058(4) 0.074(4) 0.113(5) 0.028(4) 0.000(4) 0.038(3)
N172 0.065(4) 0.038(3) 0.105(5) 0.018(3) 0.010(4) 0.023(3)
C173 0.058(5) 0.066(5) 0.093(6) 0.028(4) 0.029(4) 0.030(4)
C174 0.069(5) 0.083(5) 0.120(7) 0.046(5) 0.026(5) 0.041(5)
C175 0.125(8) 0.073(5) 0.123(7) 0.065(5) 0.037(6) 0.047(5)
C176 0.076(5) 0.084(5) 0.134(7) 0.037(5) 0.022(5) 0.060(5)
N211 0.041(3) 0.066(3) 0.070(3) 0.040(3) 0.028(3) 0.027(3)
C212 0.057(4) 0.068(4) 0.066(4) 0.034(3) 0.023(4) 0.034(4)
C213 0.066(5) 0.078(5) 0.108(6) 0.041(4) 0.053(5) 0.042(4)
C214 0.106(6) 0.123(7) 0.118(6) 0.066(6) 0.087(6) 0.082(6)
C215 0.083(5) 0.114(7) 0.114(6) 0.074(5) 0.071(5) 0.060(5)
C216 0.045(4) 0.084(5) 0.084(5) 0.050(4) 0.034(4) 0.032(4)
N221 0.044(3) 0.050(3) 0.085(4) 0.044(3) 0.038(3) 0.020(2)
N222 0.046(3) 0.052(3) 0.054(3) 0.022(2) 0.022(2) 0.028(3)
C223 0.041(4) 0.071(4) 0.054(4) 0.034(3) 0.022(3) 0.028(3)
C224 0.062(4) 0.048(4) 0.104(5) 0.032(4) 0.048(4) 0.026(3)
C225 0.077(5) 0.065(4) 0.127(6) 0.049(4) 0.053(5) 0.046(4)
C226 0.045(4) 0.042(3) 0.084(4) 0.029(3) 0.031(3) 0.017(3)
C231 0.075(6) 0.074(5) 0.083(6) 0.022(4) 0.025(5) 0.020(4)
C232 0.073(6) 0.132(8) 0.080(6) 0.057(6) 0.002(5) 0.022(6)
C233 0.129(9) 0.159(9) 0.065(6) 0.060(6) 0.010(6) 0.044(8)
C234 0.100(7) 0.106(6) 0.095(6) 0.050(5) 0.052(6) 0.047(5)
C235 0.055(4) 0.060(4) 0.074(5) 0.040(4) 0.038(4) 0.020(3)
C236 0.040(4) 0.050(4) 0.073(5) 0.021(3) 0.017(4) 0.011(3)
C241 0.055(4) 0.058(4) 0.085(5) 0.024(4) 0.034(4) 0.023(4)
C242 0.073(6) 0.095(6) 0.072(6) 0.013(5) 0.021(4) 0.038(5)
C243 0.069(5) 0.075(5) 0.058(5) 0.026(4) 0.027(4) 0.029(4)
C244 0.086(5) 0.069(4) 0.092(6) 0.052(4) 0.065(5) 0.044(4)
C245 0.043(4) 0.059(4) 0.053(4) 0.021(3) 0.022(3) 0.027(3)
C246 0.037(3) 0.040(3) 0.064(4) 0.024(3) 0.015(3) 0.016(3)
C251 0.052(4) 0.050(3) 0.063(4) 0.026(3) 0.031(4) 0.025(3)
C252 0.047(4) 0.048(3) 0.064(4) 0.030(3) 0.031(4) 0.020(3)
N261 0.053(3) 0.046(3) 0.085(4) 0.040(3) 0.025(3) 0.022(3)
C262 0.050(4) 0.061(4) 0.060(4) 0.029(3) 0.018(3) 0.027(3)
C263 0.074(5) 0.056(4) 0.103(6) 0.034(4) 0.040(4) 0.036(4)
C264 0.106(7) 0.086(6) 0.112(6) 0.048(5) 0.056(6) 0.068(6)
C265 0.081(5) 0.037(4) 0.110(6) 0.033(4) 0.025(5) 0.025(4)
C266 0.084(5) 0.076(5) 0.098(5) 0.053(4) 0.052(5) 0.038(4)
N271 0.052(3) 0.064(3) 0.096(4) 0.048(3) 0.049(3) 0.034(3)
N272 0.043(3) 0.049(3) 0.070(3) 0.033(2) 0.035(3) 0.025(3)
C273 0.076(5) 0.060(4) 0.075(5) 0.036(3) 0.034(4) 0.038(4)
C274 0.067(5) 0.049(4) 0.131(6) 0.039(4) 0.068(5) 0.032(3)
C275 0.080(5) 0.093(6) 0.152(7) 0.068(5) 0.084(5) 0.061(5)
C276 0.055(4) 0.058(4) 0.098(5) 0.042(4) 0.045(4) 0.027(3)
N311 0.067(4) 0.071(3) 0.091(4) 0.047(3) 0.039(3) 0.039(3)
C312 0.060(5) 0.050(4) 0.135(6) 0.048(4) 0.057(5) 0.023(4)
C313 0.076(5) 0.061(5) 0.163(8) 0.068(5) 0.046(5) 0.029(4)
C314 0.075(6) 0.064(5) 0.231(11) 0.080(6) 0.041(7) 0.015(5)
C315 0.072(6) 0.062(5) 0.198(10) 0.058(6) 0.023(6) 0.014(4)
C316 0.060(5) 0.074(5) 0.130(7) 0.049(5) 0.026(5) 0.028(4)
N321 0.056(3) 0.068(3) 0.058(3) 0.040(3) 0.029(3) 0.040(3)
N322 0.044(3) 0.065(3) 0.068(4) 0.037(3) 0.028(3) 0.030(3)
C323 0.052(4) 0.055(4) 0.075(4) 0.044(3) 0.032(4) 0.029(3)
C324 0.090(5) 0.066(5) 0.086(5) 0.044(4) 0.054(5) 0.051(5)
C325 0.080(5) 0.104(6) 0.083(5) 0.069(5) 0.045(4) 0.065(5)
C326 0.053(4) 0.071(4) 0.055(4) 0.038(3) 0.025(3) 0.035(3)
C331 0.070(5) 0.100(5) 0.074(5) 0.045(4) 0.046(4) 0.053(4)
C332 0.075(5) 0.124(7) 0.087(6) 0.048(5) 0.031(5) 0.057(5)
C333 0.090(6) 0.138(7) 0.072(5) 0.049(5) 0.058(5) 0.075(5)
C334 0.086(6) 0.099(5) 0.056(4) 0.030(4) 0.034(4) 0.060(5)
C335 0.068(5) 0.087(4) 0.062(4) 0.049(4) 0.036(4) 0.051(4)
C336 0.066(5) 0.079(4) 0.047(4) 0.034(3) 0.023(4) 0.052(4)
C341 0.077(5) 0.073(4) 0.058(4) 0.027(4) 0.023(4) 0.035(4)
C342 0.060(4) 0.107(5) 0.058(5) 0.034(4) 0.034(4) 0.042(4)
C343 0.083(6) 0.087(5) 0.078(5) 0.044(4) 0.043(5) 0.048(4)
C344 0.054(4) 0.092(5) 0.055(4) 0.038(4) 0.020(4) 0.043(4)
C345 0.075(5) 0.071(4) 0.050(4) 0.042(3) 0.028(4) 0.045(4)
C346 0.056(4) 0.072(4) 0.046(4) 0.030(3) 0.019(3) 0.038(3)
C351 0.069(5) 0.097(5) 0.046(4) 0.048(3) 0.034(4) 0.056(4)
C352 0.065(5) 0.077(4) 0.052(4) 0.045(3) 0.025(4) 0.037(4)
N361 0.075(4) 0.097(4) 0.047(3) 0.027(3) 0.016(3) 0.052(3)
C362 0.083(5) 0.088(5) 0.061(4) 0.036(4) 0.026(4) 0.063(4)
C363 0.134(7) 0.105(6) 0.065(5) 0.043(4) 0.040(5) 0.085(6)
C364 0.178(10) 0.101(7) 0.121(8) 0.037(6) 0.059(8) 0.089(7)
C365 0.156(6) 0.127(5) 0.079(4) 0.028(4) 0.040(4) 0.098(5)
C366 0.148(6) 0.129(5) 0.072(4) 0.028(4) 0.045(4) 0.100(5)
N371 0.093(4) 0.083(4) 0.049(3) 0.041(3) 0.038(3) 0.060(3)
N372 0.063(3) 0.076(4) 0.060(3) 0.038(3) 0.027(3) 0.049(3)
C373 0.063(4) 0.076(4) 0.053(4) 0.027(4) 0.016(3) 0.043(4)
C374 0.114(6) 0.069(5) 0.104(6) 0.061(4) 0.069(5) 0.060(4)
C375 0.099(6) 0.094(5) 0.059(4) 0.048(4) 0.040(4) 0.050(5)
C376 0.079(5) 0.074(4) 0.045(4) 0.029(3) 0.023(3) 0.047(4)
N411 0.056(4) 0.076(4) 0.071(4) 0.012(3) 0.013(3) 0.037(3)
C412 0.064(6) 0.100(6) 0.094(6) 0.024(5) 0.017(5) 0.059(5)
C413 0.073(6) 0.114(6) 0.103(7) 0.013(5) 0.018(5) 0.057(5)
C414 0.082(7) 0.180(10) 0.109(8) 0.010(7) 0.028(6) 0.083(7)
C415 0.150(11) 0.146(9) 0.103(8) 0.004(7) 0.050(8) 0.095(8)
C416 0.085(6) 0.100(6) 0.106(7) -0.002(5) 0.020(5) 0.066(5)
N412 0.035(3) 0.056(3) 0.061(3) 0.007(3) 0.006(3) 0.018(3)
N413 0.042(3) 0.062(3) 0.066(4) 0.020(3) 0.009(3) 0.032(3)
C423 0.070(5) 0.085(5) 0.081(5) 0.037(5) 0.026(5) 0.053(5)
C424 0.034(4) 0.084(5) 0.097(6) 0.010(4) 0.013(4) 0.021(4)
C425 0.046(5) 0.076(5) 0.081(5) 0.015(4) 0.015(4) 0.020(4)
C426 0.044(4) 0.066(4) 0.067(5) 0.020(4) 0.002(4) 0.029(3)
C431 0.076(5) 0.073(5) 0.069(5) 0.011(4) 0.020(4) 0.037(4)
C432 0.106(6) 0.071(5) 0.061(5) 0.009(4) 0.003(4) 0.055(5)
C433 0.108(6) 0.069(5) 0.097(6) 0.039(5) 0.024(5) 0.052(5)
C434 0.061(4) 0.067(4) 0.078(5) 0.025(4) 0.010(4) 0.036(4)
C435 0.042(4) 0.059(4) 0.056(4) 0.022(3) 0.008(3) 0.028(3)
C436 0.050(4) 0.060(4) 0.071(5) 0.025(4) 0.017(4) 0.031(3)
C441 0.061(4) 0.075(5) 0.060(4) 0.024(4) 0.019(3) 0.034(4)
C442 0.064(5) 0.069(4) 0.080(5) 0.030(4) 0.016(4) 0.034(4)
C443 0.084(5) 0.054(4) 0.061(5) 0.019(4) 0.017(4) 0.025(4)
C444 0.081(5) 0.102(6) 0.072(5) 0.046(4) 0.031(4) 0.049(5)
C445 0.045(4) 0.069(4) 0.082(5) 0.038(4) 0.023(4) 0.031(3)
C446 0.035(3) 0.059(4) 0.045(4) 0.019(3) 0.004(3) 0.020(3)
C451 0.043(4) 0.061(4) 0.064(4) 0.012(3) 0.014(3) 0.024(3)
C452 0.031(3) 0.064(4) 0.054(4) 0.012(3) -0.001(3) 0.020(3)
N511 0.047(4) 0.062(4) 0.087(5) -0.005(3) -0.011(3) 0.020(3)
C512 0.053(5) 0.094(6) 0.050(4) 0.001(4) -0.010(4) 0.033(4)
C513 0.083(6) 0.086(6) 0.108(7) -0.010(5) -0.014(6) 0.033(5)
C514 0.119(9) 0.130(10) 0.108(8) 0.018(7) 0.008(7) 0.059(8)
C515 0.119(8) 0.074(6) 0.129(9) -0.020(6) 0.002(7) 0.032(6)
C516 0.079(6) 0.074(6) 0.106(7) 0.007(5) -0.008(5) 0.019(5)
N521 0.050(3) 0.053(3) 0.070(4) 0.008(3) -0.001(3) 0.019(3)
N522 0.049(3) 0.079(4) 0.058(4) 0.005(3) 0.004(3) 0.034(3)
C523 0.052(4) 0.077(5) 0.068(5) 0.000(4) 0.003(4) 0.032(4)
C524 0.119(7) 0.101(6) 0.056(5) 0.006(5) -0.014(5) 0.068(6)
C525 0.070(5) 0.095(6) 0.076(5) 0.032(5) -0.004(5) 0.030(5)
C526 0.070(5) 0.075(5) 0.067(5) 0.019(4) 0.020(4) 0.044(4)
C531 0.076(5) 0.072(5) 0.094(6) 0.024(4) 0.028(5) 0.040(4)
C532 0.095(6) 0.083(6) 0.087(6) 0.013(5) 0.029(5) 0.043(5)
C533 0.108(7) 0.124(8) 0.084(6) 0.025(5) 0.049(5) 0.058(6)
C534 0.107(6) 0.092(6) 0.104(6) 0.050(5) 0.071(5) 0.065(5)
C535 0.064(5) 0.073(5) 0.047(4) 0.019(3) 0.009(3) 0.033(4)
C536 0.083(5) 0.075(5) 0.044(4) 0.023(3) 0.012(4) 0.045(4)
C541 0.076(5) 0.078(5) 0.078(5) 0.046(4) 0.040(4) 0.049(4)
C542 0.079(5) 0.066(4) 0.088(5) 0.036(4) 0.039(4) 0.039(4)
C543 0.067(5) 0.093(6) 0.083(5) 0.025(4) 0.023(4) 0.054(5)
C544 0.051(4) 0.086(5) 0.070(4) 0.030(4) 0.022(4) 0.038(4)
C545 0.048(4) 0.077(5) 0.043(4) 0.020(3) 0.004(3) 0.035(4)
C546 0.067(5) 0.079(5) 0.046(4) 0.033(3) 0.013(3) 0.042(4)
C551 0.036(4) 0.083(5) 0.051(4) 0.027(3) 0.012(3) 0.027(3)
N611 0.106(5) 0.104(4) 0.084(4) 0.058(4) 0.050(4) 0.069(4)
C612 0.101(6) 0.114(6) 0.042(4) 0.035(4) 0.024(4) 0.066(5)
C613 0.165(9) 0.149(8) 0.056(5) 0.059(5) 0.057(6) 0.106(7)
C614 0.180(11) 0.178(10) 0.080(7) 0.074(7) 0.072(8) 0.110(9)
C615 0.186(12) 0.208(12) 0.131(9) 0.099(9) 0.114(9) 0.124(10)
C616 0.126(7) 0.189(9) 0.088(6) 0.088(6) 0.083(6) 0.104(7)
N621 0.074(4) 0.096(4) 0.061(4) 0.048(3) 0.037(4) 0.051(3)
N622 0.114(5) 0.104(4) 0.050(3) 0.048(3) 0.038(3) 0.078(4)
C623 0.100(6) 0.106(5) 0.063(5) 0.058(4) 0.046(5) 0.068(5)
C624 0.107(7) 0.147(7) 0.060(5) 0.046(5) 0.022(5) 0.086(6)
C625 0.079(6) 0.144(7) 0.069(5) 0.070(5) 0.031(5) 0.059(5)
C626 0.062(4) 0.072(4) 0.065(4) 0.032(3) 0.032(4) 0.038(4)
C631 0.072(5) 0.090(5) 0.056(4) 0.037(4) 0.018(4) 0.052(4)
N711 0.094(5) 0.102(4) 0.070(4) 0.063(4) 0.053(4) 0.067(4)
C712 0.100(7) 0.107(6) 0.082(5) 0.068(5) 0.056(5) 0.069(6)
C713 0.093(6) 0.096(6) 0.095(6) 0.048(5) 0.048(5) 0.054(5)
C714 0.104(8) 0.097(6) 0.129(8) 0.050(6) 0.057(7) 0.063(6)
C715 0.113(8) 0.112(7) 0.089(6) 0.050(5) 0.044(6) 0.081(6)
C716 0.095(5) 0.110(6) 0.070(5) 0.062(4) 0.044(4) 0.074(5)
N721 0.086(5) 0.133(6) 0.076(4) 0.070(4) 0.044(4) 0.078(5)
N722 0.078(4) 0.108(5) 0.073(4) 0.056(4) 0.043(3) 0.061(4)
C723 0.110(7) 0.090(6) 0.063(5) 0.039(4) 0.048(5) 0.061(5)
C724 0.067(5) 0.093(5) 0.100(6) 0.052(5) 0.040(5) 0.042(5)
C725 0.050(5) 0.108(6) 0.104(6) 0.048(6) 0.022(5) 0.039(5)
C726 0.105(6) 0.123(6) 0.093(5) 0.072(5) 0.056(5) 0.090(5)
N811 0.051(3) 0.063(3) 0.078(4) 0.039(3) 0.038(3) 0.028(3)
C812 0.070(5) 0.060(4) 0.064(5) 0.022(4) 0.038(4) 0.032(4)
C813 0.115(7) 0.104(7) 0.080(6) 0.039(5) 0.055(5) 0.045(6)
C814 0.104(6) 0.068(5) 0.099(6) 0.026(4) 0.051(6) 0.050(5)
C815 0.092(6) 0.079(5) 0.093(6) 0.046(4) 0.053(5) 0.053(5)
C816 0.068(4) 0.063(4) 0.092(5) 0.045(4) 0.052(4) 0.037(4)
N821 0.061(4) 0.090(4) 0.069(4) 0.041(3) 0.021(3) 0.047(3)
N822 0.067(4) 0.068(4) 0.084(4) 0.045(3) 0.044(3) 0.041(3)
C823 0.063(5) 0.090(6) 0.079(5) 0.034(4) 0.038(4) 0.040(4)
C824 0.070(6) 0.101(6) 0.097(6) 0.004(5) -0.017(5) 0.047(5)
C825 0.097(7) 0.116(7) 0.088(6) 0.009(6) -0.016(6) 0.067(6)
C826 0.066(4) 0.084(5) 0.075(4) 0.041(4) 0.029(4) 0.052(4)
N911 0.049(3) 0.062(3) 0.096(4) 0.048(3) 0.042(3) 0.027(3)
C912 0.054(5) 0.051(4) 0.113(6) 0.034(4) 0.055(5) 0.019(3)
C913 0.066(6) 0.096(6) 0.137(8) 0.054(6) 0.041(5) 0.025(5)
C914 0.112(8) 0.182(10) 0.235(12) 0.153(10) 0.138(9) 0.096(7)
C915 0.095(7) 0.238(12) 0.196(11) 0.154(10) 0.112(8) 0.087(8)
C916 0.079(6) 0.135(7) 0.134(8) 0.079(6) 0.059(6) 0.061(5)
N921 0.038(3) 0.047(3) 0.064(3) 0.014(3) 0.010(3) 0.021(2)
N922 0.048(3) 0.059(3) 0.069(4) 0.027(3) 0.027(3) 0.023(3)
C923 0.050(4) 0.053(4) 0.096(5) 0.033(4) 0.027(4) 0.017(3)
C924 0.040(4) 0.065(4) 0.102(6) 0.030(4) 0.024(4) 0.026(3)
C925 0.040(4) 0.070(4) 0.100(6) 0.034(4) 0.014(4) 0.026(3)
C926 0.048(4) 0.067(4) 0.067(4) 0.032(3) 0.018(4) 0.033(3)
F11 0.075(2) 0.072(2) 0.102(2) 0.0417(17) 0.0280(19) 0.0461(19)
F12 0.130(3) 0.108(2) 0.110(2) 0.050(2) 0.056(2) 0.074(2)
F13 0.059(2) 0.099(2) 0.164(4) 0.083(2) 0.025(2) 0.0222(19)
F14 0.0682(19) 0.114(3) 0.109(3) 0.065(2) 0.040(2) 0.055(2)
B11 0.073(2) 0.075(2) 0.110(3) 0.058(2) 0.051(3) 0.046(2)
F21 0.170(4) 0.182(5) 0.202(5) 0.086(3) 0.112(4) 0.091(4)
F22 0.127(3) 0.104(2) 0.123(3) 0.058(2) 0.041(3) 0.063(2)
F23 0.137(3) 0.101(3) 0.105(3) 0.059(2) 0.049(2) 0.050(3)
F24 0.150(4) 0.106(2) 0.118(3) 0.049(2) 0.032(2) 0.058(3)
B21 0.142(4) 0.105(3) 0.121(4) 0.057(2) 0.060(3) 0.070(3)
F31 0.087(3) 0.088(2) 0.095(3) 0.053(2) 0.033(2) 0.0545(19)
F32 0.0659(17) 0.104(2) 0.0848(18) 0.0560(18) 0.0402(15) 0.0548(17)
F33 0.088(3) 0.124(3) 0.093(2) 0.024(2) 0.038(2) 0.057(2)
F34 0.0666(18) 0.132(3) 0.132(3) 0.101(3) 0.0418(19) 0.0440(18)
B31 0.063(2) 0.095(3) 0.087(2) 0.064(2) 0.0431(16) 0.053(2)
F41 0.122(4) 0.126(3) 0.233(5) 0.064(3) 0.035(4) 0.057(3)
F42 0.081(2) 0.171(3) 0.120(3) 0.082(3) 0.045(2) 0.069(2)
F43 0.071(2) 0.144(3) 0.098(2) 0.056(3) 0.035(2) 0.047(2)
F44 0.086(3) 0.204(4) 0.101(3) 0.070(3) 0.039(2) 0.061(3)
B41 0.087(2) 0.133(3) 0.121(3) 0.066(3) 0.052(3) 0.065(3)
F51 0.138(5) 0.145(6) 0.241(8) 0.058(6) 0.098(6) 0.104(5)
F52 0.144(5) 0.138(5) 0.222(7) 0.050(6) 0.067(6) 0.118(5)
F53 0.143(6) 0.127(5) 0.222(8) 0.073(5) 0.091(6) 0.098(5)
F54 0.141(6) 0.145(6) 0.216(7) 0.077(5) 0.093(6) 0.107(5)
B51 0.139(5) 0.127(5) 0.213(7) 0.059(5) 0.091(6) 0.106(5)

loop_
_atom_type_symbol
_atom_type_description
_atom_type_scat_dispersion_real
_atom_type_scat_dispersion_imag
_atom_type_scat_source
C C 0.0033 0.0016 'International Tables Vol C Tables 4.2.6.8 and 6.1.1.4'
H H 0.0000 0.0000 'International Tables Vol C Tables 4.2.6.8 and 6.1.1.4'
N N 0.0061 0.0033 'International Tables Vol C Tables 4.2.6.8 and 6.1.1.4'
O O 0.0106 0.0060 'International Tables Vol C Tables 4.2.6.8 and 6.1.1.4'
Zn Zn 0.2839 1.4301 'International Tables Vol C Tables 4.2.6.8 and 6.1.1.4'
F F 0.0171 0.0103 'International Tables Vol C Tables 4.2.6.8 and 6.1.1.4'
B B 0.0013 0.0007 'International Tables Vol C Tables 4.2.6.8 and 6.1.1.4'

loop_
_geom_angle_atom_site_label_1
_geom_angle_atom_site_label_2
_geom_angle_atom_site_label_3
_geom_angle
_geom_angle_site_symmetry_1
_geom_angle_site_symmetry_3
N211 Zn1 N111 167.11(17) . .
N211 Zn1 N311 95.69(17) . .
N111 Zn1 N311 94.28(17) . .
N211 Zn1 N322 93.71(17) . .
N111 Zn1 N322 96.46(17) . .
N311 Zn1 N322 77.13(17) . .
N211 Zn1 N222 77.12(18) . .
N111 Zn1 N222 93.13(17) . .
N311 Zn1 N222 172.53(17) . .
N322 Zn1 N222 101.09(17) . .
N211 Zn1 N122 93.75(19) . .
N111 Zn1 N122 77.37(19) . .
N311 Zn1 N122 94.19(17) . .
N322 Zn1 N122 169.08(18) . .
N222 Zn1 N122 88.35(16) . .
N161 Zn2 N511 90.8(2) . .
N161 Zn2 N411 173.1(2) . .
N511 Zn2 N411 94.4(2) . .
N161 Zn2 N522 95.0(2) . .
N511 Zn2 N522 76.4(2) . .
N411 Zn2 N522 90.6(2) . .
N161 Zn2 N413 98.7(2) . .
N511 Zn2 N413 168.3(3) . .
N411 Zn2 N413 76.7(2) . .
N522 Zn2 N413 95.77(19) . .
N161 Zn2 N172 75.6(2) . .
N511 Zn2 N172 98.1(2) . .
N411 Zn2 N172 99.3(2) . .
N522 Zn2 N172 169.1(2) . .
N413 Zn2 N172 90.99(19) . .
N711 Zn3 N611 91.74(18) . .
N711 Zn3 N361 171.9(2) . .
N611 Zn3 N361 94.47(19) . .
N711 Zn3 N372 98.18(19) . .
N611 Zn3 N372 168.2(2) . .
N361 Zn3 N372 76.3(2) . .
N711 Zn3 N622 95.6(2) . .
N611 Zn3 N622 77.1(2) . .
N361 Zn3 N622 90.8(2) . .
N372 Zn3 N622 95.36(19) . .
N711 Zn3 N722 75.3(2) . .
N611 Zn3 N722 97.65(19) . .
N361 Zn3 N722 98.7(2) . .
N372 Zn3 N722 91.15(18) . .
N622 Zn3 N722 169.5(2) . .
N261 Zn4 N811 166.23(19) . .
N261 Zn4 N911 96.4(2) . .
N811 Zn4 N911 94.40(18) . .
N261 Zn4 N922 94.09(18) . .
N811 Zn4 N922 96.49(19) . .
N911 Zn4 N922 77.6(2) . .
N261 Zn4 N272 75.92(18) . .
N811 Zn4 N272 93.53(17) . .
N911 Zn4 N272 171.94(19) . .
N922 Zn4 N272 100.05(18) . .
N261 Zn4 N822 93.66(19) . .
N811 Zn4 N822 77.1(2) . .
N911 Zn4 N822 93.9(2) . .
N922 Zn4 N822 169.10(19) . .
N272 Zn4 N822 89.26(17) . .
C116 N111 C112 116.8(5) . .
C116 N111 Zn1 126.0(4) . .
C112 N111 Zn1 117.2(4) . .
C113 C112 N111 123.2(6) . .
C113 C112 C123 123.2(7) . .
N111 C112 C123 113.6(6) . .
C112 C113 C114 118.6(7) . .
C112 C113 H113 120.7 . .
C114 C113 H113 120.7 . .
C115 C114 C113 117.5(7) . .
C115 C114 H114 121.3 . .
C113 C114 H114 121.3 . .
C116 C115 C114 119.9(7) . .
C116 C115 H115 120.1 . .
C114 C115 H115 120.1 . .
C115 C116 N111 124.1(6) . .
C115 C116 H116 117.9 . .
N111 C116 H116 117.9 . .
C125 N121 N122 111.8(6) . .
C125 N121 C126 129.3(6) . .
N122 N121 C126 118.8(6) . .
N121 N122 C123 104.4(5) . .
N121 N122 Zn1 143.7(5) . .
C123 N122 Zn1 109.4(4) . .
N122 C123 C124 111.0(7) . .
N122 C123 C112 121.1(6) . .
C124 C123 C112 127.9(8) . .
C125 C124 C123 103.7(8) . .
C125 C124 H124 128.1 . .
C123 C124 H124 128.1 . .
N121 C125 C124 109.1(7) . .
N121 C125 H125 125.5 . .
C124 C125 H125 125.5 . .
N121 C126 C51Y 113.3(6) . .
N121 C126 C51X 104.4(7) . .
C51Y C126 C51X 9.0(7) . .
N121 C126 H12A 110.9 . .
C51Y C126 H12A 105.6 . .
C51X C126 H12A 110.9 . .
N121 C126 H12B 110.9 . .
C51Y C126 H12B 107.0 . .
C51X C126 H12B 110.9 . .
H12A C126 H12B 108.9 . .
C32X C31X C36X 120.0 . .
C32X C31X H31X 120.0 . .
C36X C31X H31X 120.0 . .
C31X C32X C33X 120.0 . .
C31X C32X H32X 120.0 . .
C33X C32X H32X 120.0 . .
C32X C33X C34X 120.0 . .
C32X C33X H33X 120.0 . .
C34X C33X H33X 120.0 . .
C33X C34X C35X 120.0 . .
C33X C34X H34X 120.0 . .
C35X C34X H34X 120.0 . .
C36X C35X C34X 120.0 . .
C36X C35X C52X 118.3(8) . .
C34X C35X C52X 121.7(8) . .
C35X C36X C31X 120.0 . .
C35X C36X C51X 118.7(10) . .
C31X C36X C51X 121.3(10) . .
C42X C41X C46X 120.0 . .
C42X C41X H41X 120.0 . .
C46X C41X H41X 120.0 . .
C41X C42X C43X 120.0 . .
C41X C42X H42X 120.0 . .
C43X C42X H42X 120.0 . .
C44X C43X C42X 120.0 . .
C44X C43X H43X 120.0 . .
C42X C43X H43X 120.0 . .
C43X C44X C45X 120.0 . .
C43X C44X H44X 120.0 . .
C45X C44X H44X 120.0 . .
C44X C45X C46X 120.0 . .
C44X C45X C51X 120.9(10) . .
C46X C45X C51X 119.1(10) . .
C45X C46X C41X 120.0 . .
C45X C46X C52X 117.2(8) . .
C41X C46X C52X 122.8(8) . .
C36X C51X C45X 122.4(18) . .
C36X C51X C126 117.9(13) . .
C45X C51X C126 119.2(13) . .
C35X C52X C46X 124.3(16) . .
C35X C52X C176 118.3(12) . .
C46X C52X C176 117.0(12) . .
C32Y C31Y C36Y 120.0 . .
C32Y C31Y H31Y 120.0 . .
C36Y C31Y H31Y 120.0 . .
C33Y C32Y C31Y 120.0 . .
C33Y C32Y H32Y 120.0 . .
C31Y C32Y H32Y 120.0 . .
C32Y C33Y C34Y 120.0 . .
C32Y C33Y H33Y 120.0 . .
C34Y C33Y H33Y 120.0 . .
C33Y C34Y C35Y 120.0 . .
C33Y C34Y H34Y 120.0 . .
C35Y C34Y H34Y 120.0 . .
C34Y C35Y C36Y 120.0 . .
C34Y C35Y C52Y 118.5(5) . .
C36Y C35Y C52Y 121.5(5) . .
C35Y C36Y C31Y 120.0 . .
C35Y C36Y C51Y 118.7(5) . .
C31Y C36Y C51Y 121.3(5) . .
C46Y C41Y C42Y 120.0 . .
C46Y C41Y H41Y 120.0 . .
C42Y C41Y H41Y 120.0 . .
C43Y C42Y C41Y 120.0 . .
C43Y C42Y H42Y 120.0 . .
C41Y C42Y H42Y 120.0 . .
C42Y C43Y C44Y 120.0 . .
C42Y C43Y H43Y 120.0 . .
C44Y C43Y H43Y 120.0 . .
C45Y C44Y C43Y 120.0 . .
C45Y C44Y H44Y 120.0 . .
C43Y C44Y H44Y 120.0 . .
C46Y C45Y C44Y 120.0 . .
C46Y C45Y C51Y 121.1(5) . .
C44Y C45Y C51Y 118.9(4) . .
C45Y C46Y C41Y 120.0 . .
C45Y C46Y C52Y 119.1(5) . .
C41Y C46Y C52Y 120.9(5) . .
C36Y C51Y C45Y 120.5(8) . .
C36Y C51Y C126 118.5(7) . .
C45Y C51Y C126 121.0(7) . .
C46Y C52Y C35Y 119.0(9) . .
C46Y C52Y C176 121.0(8) . .
C35Y C52Y C176 118.9(8) . .
C166 N161 C162 115.9(7) . .
C166 N161 Zn2 127.6(6) . .
C162 N161 Zn2 116.5(4) . .
N161 C162 C163 122.1(6) . .
N161 C162 C173 117.6(7) . .
C163 C162 C173 120.2(8) . .
C164 C163 C162 120.1(8) . .
C164 C163 H163 120.0 . .
C162 C163 H163 120.0 . .
C163 C164 C165 118.9(8) . .
C163 C164 H164 120.6 . .
C165 C164 H164 120.6 . .
C164 C165 C166 118.4(7) . .
C164 C165 H165 120.8 . .
C166 C165 H165 120.8 . .
N161 C166 C165 124.5(8) . .
N161 C166 H166 117.8 . .
C165 C166 H166 117.8 . .
C175 N171 N172 109.4(8) . .
C175 N171 C176 128.5(7) . .
N172 N171 C176 121.6(8) . .
C173 N172 N171 106.8(7) . .
C173 N172 Zn2 112.5(4) . .
N171 N172 Zn2 138.7(6) . .
N172 C173 C174 108.8(7) . .
N172 C173 C162 116.8(7) . .
C174 C173 C162 134.4(8) . .
C175 C174 C173 106.8(8) . .
C175 C174 H174 126.6 . .
C173 C174 H174 126.6 . .
N171 C175 C174 108.3(7) . .
N171 C175 H175 125.9 . .
C174 C175 H175 125.9 . .
N171 C176 C52X 122.8(9) . .
N171 C176 C52Y 110.2(8) . .
C52X C176 C52Y 13.2(7) . .
N171 C176 H17A 106.6 . .
C52X C176 H17A 106.6 . .
C52Y C176 H17A 109.7 . .
N171 C176 H17B 106.6 . .
C52X C176 H17B 106.6 . .
C52Y C176 H17B 116.7 . .
H17A C176 H17B 106.6 . .
C216 N211 C212 116.6(5) . .
C216 N211 Zn1 127.2(4) . .
C212 N211 Zn1 116.2(4) . .
C213 C212 N211 121.0(6) . .
C213 C212 C223 124.4(6) . .
N211 C212 C223 114.5(5) . .
C212 C213 C214 118.2(6) . .
C212 C213 H213 120.9 . .
C214 C213 H213 120.9 . .
C215 C214 C213 120.6(7) . .
C215 C214 H214 119.7 . .
C213 C214 H214 119.7 . .
C214 C215 C216 119.3(7) . .
C214 C215 H215 120.3 . .
C216 C215 H215 120.3 . .
N211 C216 C215 123.9(6) . .
N211 C216 H216 118.0 . .
C215 C216 H216 118.0 . .
C225 N221 N222 111.1(5) . .
C225 N221 C226 128.7(5) . .
N222 N221 C226 120.2(4) . .
N221 N222 C223 104.7(4) . .
N221 N222 Zn1 141.8(4) . .
C223 N222 Zn1 110.2(4) . .
N222 C223 C224 110.3(5) . .
N222 C223 C212 119.6(5) . .
C224 C223 C212 130.2(6) . .
C225 C224 C223 104.9(6) . .
C225 C224 H224 127.5 . .
C223 C224 H224 127.5 . .
N221 C225 C224 109.0(6) . .
N221 C225 H225 125.5 . .
C224 C225 H225 125.5 . .
N221 C226 C251 112.4(4) . .
N221 C226 H22A 109.1 . .
C251 C226 H22A 109.1 . .
N221 C226 H22B 109.1 . .
C251 C226 H22B 109.1 . .
H22A C226 H22B 107.9 . .
C232 C231 C236 124.1(7) . .
C232 C231 H231 118.0 . .
C236 C231 H231 118.0 . .
C231 C232 C233 120.3(8) . .
C231 C232 H232 119.9 . .
C233 C232 H232 119.9 . .
C234 C233 C232 120.8(8) . .
C234 C233 H233 119.6 . .
C232 C233 H233 119.6 . .
C233 C234 C235 122.4(8) . .
C233 C234 H234 118.8 . .
C235 C234 H234 118.8 . .
C252 C235 C234 123.8(6) . .
C252 C235 C236 119.6(5) . .
C234 C235 C236 116.6(6) . .
C251 C236 C231 124.8(6) . .
C251 C236 C235 119.5(6) . .
C231 C236 C235 115.6(6) . .
C242 C241 C246 119.9(6) . .
C242 C241 H241 120.1 . .
C246 C241 H241 120.1 . .
C243 C242 C241 122.6(7) . .
C243 C242 H242 118.7 . .
C241 C242 H242 118.7 . .
C242 C243 C244 120.3(7) . .
C242 C243 H243 119.9 . .
C244 C243 H243 119.9 . .
C243 C244 C245 120.7(6) . .
C243 C244 H244 119.7 . .
C245 C244 H244 119.7 . .
C244 C245 C251 122.4(6) . .
C244 C245 C246 118.0(6) . .
C251 C245 C246 119.6(5) . .
C241 C246 C245 118.6(5) . .
C241 C246 C252 122.3(5) . .
C245 C246 C252 119.1(5) . .
C236 C251 C245 121.0(5) . .
C236 C251 C226 119.3(6) . .
C245 C251 C226 119.6(5) . .
C235 C252 C246 120.5(5) . .
C235 C252 C276 120.9(5) . .
C246 C252 C276 118.6(5) . .
C266 N261 C262 118.5(5) . .
C266 N261 Zn4 124.1(5) . .
C262 N261 Zn4 117.4(4) . .
C263 C262 N261 123.1(6) . .
C263 C262 C273 123.0(6) . .
N261 C262 C273 113.9(5) . .
C262 C263 C264 119.0(7) . .
C262 C263 H263 120.5 . .
C264 C263 H263 120.5 . .
C265 C264 C263 118.2(7) . .
C265 C264 H264 120.9 . .
C263 C264 H264 120.9 . .
C264 C265 C266 120.6(7) . .
C264 C265 H265 119.7 . .
C266 C265 H265 119.7 . .
N261 C266 C265 120.5(7) . .
N261 C266 H266 119.7 . .
C265 C266 H266 119.7 . .
N272 N271 C275 110.0(5) . .
N272 N271 C276 121.7(4) . .
C275 N271 C276 128.3(5) . .
N271 N272 C273 105.0(5) . .
N271 N272 Zn4 139.8(4) . .
C273 N272 Zn4 112.0(4) . .
N272 C273 C274 111.5(5) . .
N272 C273 C262 118.2(6) . .
C274 C273 C262 130.3(6) . .
C275 C274 C273 105.8(6) . .
C275 C274 H274 127.1 . .
C273 C274 H274 127.1 . .
C274 C275 N271 107.7(6) . .
C274 C275 H275 126.2 . .
N271 C275 H275 126.2 . .
N271 C276 C252 111.9(5) . .
N271 C276 H27A 109.2 . .
C252 C276 H27A 109.2 . .
N271 C276 H27B 109.2 . .
C252 C276 H27B 109.2 . .
H27A C276 H27B 107.9 . .
C312 N311 C316 120.0 . .
C312 N311 Zn1 115.0(2) . .
C316 N311 Zn1 124.6(2) . .
C313 C312 N311 120.0 . .
C313 C312 C323 124.6(3) . .
N311 C312 C323 115.4(3) . .
C312 C313 C314 120.0 . .
C312 C313 H313 120.0 . .
C314 C313 H313 120.0 . .
C315 C314 C313 120.0 . .
C315 C314 H314 120.0 . .
C313 C314 H314 120.0 . .
C314 C315 C316 120.0 . .
C314 C315 H315 120.0 . .
C316 C315 H315 120.0 . .
C315 C316 N311 120.0 . .
C315 C316 H316 120.0 . .
N311 C316 H316 120.0 . .
N322 N321 C325 111.2(5) . .
N322 N321 C326 121.7(4) . .
C325 N321 C326 126.8(6) . .
N321 N322 C323 105.2(4) . .
N321 N322 Zn1 142.5(4) . .
C323 N322 Zn1 112.1(4) . .
C324 C323 N322 110.3(6) . .
C324 C323 C312 129.6(5) . .
N322 C323 C312 119.6(5) . .
C323 C324 C325 106.3(6) . .
C323 C324 H324 126.9 . .
C325 C324 H324 126.9 . .
N321 C325 C324 106.8(6) . .
N321 C325 H325 126.6 . .
C324 C325 H325 126.6 . .
N321 C326 C351 112.7(5) . .
N321 C326 H32A 109.0 . .
C351 C326 H32A 109.0 . .
N321 C326 H32B 109.0 . .
C351 C326 H32B 109.0 . .
H32A C326 H32B 107.8 . .
C332 C331 C336 120.3(7) . .
C332 C331 H331 119.9 . .
C336 C331 H331 119.9 . .
C331 C332 C333 120.3(7) . .
C331 C332 H332 119.9 . .
C333 C332 H332 119.9 . .
C334 C333 C332 119.9(7) . .
C334 C333 H333 120.0 . .
C332 C333 H333 120.0 . .
C333 C334 C335 123.0(6) . .
C333 C334 H334 118.5 . .
C335 C334 H334 118.5 . .
C352 C335 C334 122.3(6) . .
C352 C335 C336 120.8(6) . .
C334 C335 C336 116.9(6) . .
C331 C336 C335 119.7(6) . .
C331 C336 C351 122.4(6) . .
C335 C336 C351 117.9(5) . .
C342 C341 C346 122.0(6) . .
C342 C341 H341 119.0 . .
C346 C341 H341 119.0 . .
C341 C342 C343 123.5(7) . .
C341 C342 H342 118.3 . .
C343 C342 H342 118.3 . .
C342 C343 C344 117.2(7) . .
C342 C343 H343 121.4 . .
C344 C343 H343 121.4 . .
C343 C344 C345 123.1(6) . .
C343 C344 H344 118.5 . .
C345 C344 H344 118.5 . .
C351 C345 C346 121.0(6) . .
C351 C345 C344 122.7(5) . .
C346 C345 C344 116.2(6) . .
C352 C346 C345 118.3(5) . .
C352 C346 C341 123.8(6) . .
C345 C346 C341 117.9(6) . .
C345 C351 C336 120.9(5) . .
C345 C351 C326 121.9(5) . .
C336 C351 C326 117.2(5) . .
C335 C352 C346 121.0(5) . .
C335 C352 C376 119.0(6) . .
C346 C352 C376 120.1(5) . .
C366 N361 C362 120.3(6) . .
C366 N361 Zn3 124.4(5) . .
C362 N361 Zn3 115.3(4) . .
N361 C362 C363 121.1(6) . .
N361 C362 C373 115.9(6) . .
C363 C362 C373 123.0(6) . .
C364 C363 C362 117.7(7) . .
C364 C363 H363 121.2 . .
C362 C363 H363 121.2 . .
C365 C364 C363 119.8(8) . .
C365 C364 H364 120.1 . .
C363 C364 H364 120.1 . .
C364 C365 C366 121.6(8) . .
C364 C365 H365 119.2 . .
C366 C365 H365 119.2 . .
N361 C366 C365 119.4(8) . .
N361 C366 H366 120.3 . .
C365 C366 H366 120.3 . .
N372 N371 C375 110.6(5) . .
N372 N371 C376 121.9(5) . .
C375 N371 C376 127.3(5) . .
C373 N372 N371 106.1(5) . .
C373 N372 Zn3 113.1(4) . .
N371 N372 Zn3 140.1(4) . .
N372 C373 C374 111.1(6) . .
N372 C373 C362 119.1(6) . .
C374 C373 C362 129.8(6) . .
C375 C374 C373 104.6(5) . .
C375 C374 H374 127.7 . .
C373 C374 H374 127.7 . .
C374 C375 N371 107.2(6) . .
C374 C375 H375 126.4 . .
N371 C375 H375 126.4 . .
N371 C376 C352 111.2(4) . .
N371 C376 H37A 109.4 . .
C352 C376 H37A 109.4 . .
N371 C376 H37B 109.4 . .
C352 C376 H37B 109.4 . .
H37A C376 H37B 108.0 . .
C416 N411 C412 120.8(7) . .
C416 N411 Zn2 125.2(6) . .
C412 N411 Zn2 114.0(5) . .
N411 C412 C413 120.6(7) . .
N411 C412 C423 117.8(7) . .
C413 C412 C423 121.6(8) . .
C414 C413 C412 119.3(8) . .
C414 C413 H413 120.4 . .
C412 C413 H413 120.4 . .
C413 C414 C415 118.4(9) . .
C413 C414 H414 120.8 . .
C415 C414 H414 120.8 . .
C416 C415 C414 118.1(8) . .
C416 C415 H415 120.9 . .
C414 C415 H415 120.9 . .
N411 C416 C415 122.8(8) . .
N411 C416 H416 118.6 . .
C415 C416 H416 118.6 . .
N413 N412 C425 111.9(5) . .
N413 N412 C426 123.2(5) . .
C425 N412 C426 124.8(6) . .
C423 N413 N412 106.2(5) . .
C423 N413 Zn2 112.8(5) . .
N412 N413 Zn2 140.0(4) . .
N413 C423 C424 112.2(6) . .
N413 C423 C412 118.3(7) . .
C424 C423 C412 129.4(8) . .
C425 C424 C423 102.6(6) . .
C425 C424 H424 128.7 . .
C423 C424 H424 128.7 . .
N412 C425 C424 106.9(6) . .
N412 C425 H425 126.5 . .
C424 C425 H425 126.5 . .
C451 C426 N412 111.8(5) . .
C451 C426 H42A 109.2 . .
N412 C426 H42A 109.2 . .
C451 C426 H42B 109.2 . .
N412 C426 H42B 109.2 . .
H42A C426 H42B 107.9 . .
C432 C431 C436 122.4(7) . .
C432 C431 H431 118.8 . .
C436 C431 H431 118.8 . .
C431 C432 C433 119.6(7) . .
C431 C432 H432 120.2 . .
C433 C432 H432 120.2 . .
C432 C433 C434 122.3(7) . .
C432 C433 H433 118.8 . .
C434 C433 H433 118.8 . .
C433 C434 C435 117.2(6) . .
C433 C434 H434 121.4 . .
C435 C434 H434 121.4 . .
C436 C435 C434 120.3(5) . .
C436 C435 C452 119.7(5) . .
C434 C435 C452 119.8(6) . .
C435 C436 C451 121.2(5) . .
C435 C436 C431 117.9(6) . .
C451 C436 C431 120.9(6) . .
C442 C441 C446 121.7(6) . .
C442 C441 H441 119.1 . .
C446 C441 H441 119.1 . .
C441 C442 C443 122.3(7) . .
C441 C442 H442 118.9 . .
C443 C442 H442 118.9 . .
C444 C443 C442 119.9(6) . .
C444 C443 H443 120.0 . .
C442 C443 H443 120.0 . .
C443 C444 C445 121.1(7) . .
C443 C444 H444 119.5 . .
C445 C444 H444 119.5 . .
C444 C445 C451 122.4(6) . .
C444 C445 C446 118.1(6) . .
C451 C445 C446 119.5(5) . .
C452 C446 C441 123.3(5) . .
C452 C446 C445 119.9(5) . .
C441 C446 C445 116.8(5) . .
C436 C451 C445 119.4(6) . .
C436 C451 C426 120.1(6) . .
C445 C451 C426 120.4(6) . .
C446 C452 C435 120.3(5) . .
C446 C452 C926 122.1(5) . 2_655
C435 C452 C926 117.6(5) . 2_655
C516 N511 C512 121.6(7) . .
C516 N511 Zn2 123.3(6) . .
C512 N511 Zn2 115.1(5) . .
N511 C512 C513 120.8(8) . .
N511 C512 C523 116.7(6) . .
C513 C512 C523 121.5(8) . .
C512 C513 C514 118.5(9) . .
C512 C513 H513 120.7 . .
C514 C513 H513 120.7 . .
C515 C514 C513 119.2(10) . .
C515 C514 H514 120.4 . .
C513 C514 H514 120.4 . .
C514 C515 C516 118.0(9) . .
C514 C515 H515 121.0 . .
C516 C515 H515 121.0 . .
N511 C516 C515 121.5(9) . .
N511 C516 H516 119.3 . .
C515 C516 H516 119.3 . .
C525 N521 N522 111.8(5) . .
C525 N521 C526 128.7(6) . .
N522 N521 C526 119.2(5) . .
C523 N522 N521 105.6(6) . .
C523 N522 Zn2 111.7(5) . .
N521 N522 Zn2 142.6(4) . .
N522 C523 C524 111.1(7) . .
N522 C523 C512 119.8(7) . .
C524 C523 C512 128.5(7) . .
C523 C524 C525 104.2(6) . .
C523 C524 H524 127.9 . .
C525 C524 H524 127.9 . .
N521 C525 C524 106.9(7) . .
N521 C525 H525 126.6 . .
C524 C525 H525 126.6 . .
N521 C526 C551 114.0(6) . .
N521 C526 H52A 108.7 . .
C551 C526 H52A 108.7 . .
N521 C526 H52B 108.7 . .
C551 C526 H52B 108.7 . .
H52A C526 H52B 107.6 . .
C532 C531 C536 120.0(8) . .
C532 C531 H531 120.0 . .
C536 C531 H531 120.0 . .
C531 C532 C533 123.4(8) . .
C531 C532 H532 118.3 . .
C533 C532 H532 118.3 . .
C532 C533 C534 116.9(8) . .
C532 C533 H533 121.6 . .
C534 C533 H533 121.6 . .
C535 C534 C533 122.0(8) . .
C535 C534 H534 119.0 . .
C533 C534 H534 119.0 . .
C631 C535 C534 122.1(7) 2_655 .
C631 C535 C536 118.8(7) 2_655 .
C534 C535 C536 119.0(6) . .
C551 C536 C531 121.7(7) . .
C551 C536 C535 119.6(6) . .
C531 C536 C535 118.6(7) . .
C542 C541 C546 122.3(7) . .
C542 C541 H541 118.9 . .
C546 C541 H541 118.9 . .
C541 C542 C543 121.2(7) . .
C541 C542 H542 119.4 . .
C543 C542 H542 119.4 . .
C542 C543 C544 117.6(7) . .
C542 C543 H543 121.2 . .
C544 C543 H543 121.2 . .
C545 C544 C543 123.6(7) . .
C545 C544 H544 118.2 . .
C543 C544 H544 118.2 . .
C544 C545 C551 123.2(6) . .
C544 C545 C546 117.4(6) . .
C551 C545 C546 119.4(6) . .
C541 C546 C631 123.1(7) . 2_655
C541 C546 C545 117.8(6) . .
C631 C546 C545 119.0(6) 2_655 .
C536 C551 C545 121.1(6) . .
C536 C551 C526 117.4(6) . .
C545 C551 C526 121.5(6) . .
C612 N611 C616 120.0 . .
C612 N611 Zn3 115.6(3) . .
C616 N611 Zn3 124.4(3) . .
C613 C612 N611 120.0 . .
C613 C612 C623 124.6(4) . .
N611 C612 C623 115.4(4) . .
C612 C613 C614 120.0 . .
C612 C613 H613 120.0 . .
C614 C613 H613 120.0 . .
C615 C614 C613 120.0 . .
C615 C614 H614 120.0 . .
C613 C614 H614 120.0 . .
C614 C615 C616 120.0 . .
C614 C615 H615 120.0 . .
C616 C615 H615 120.0 . .
C615 C616 N611 120.0 . .
C615 C616 H616 120.0 . .
N611 C616 H616 120.0 . .
C625 N621 N622 111.6(5) . .
C625 N621 C626 129.2(6) . .
N622 N621 C626 119.0(5) . .
C623 N622 N621 104.7(6) . .
C623 N622 Zn3 112.4(5) . .
N621 N622 Zn3 142.8(4) . .
N622 C623 C624 111.5(7) . .
N622 C623 C612 119.5(7) . .
C624 C623 C612 128.8(6) . .
C625 C624 C623 105.1(6) . .
C625 C624 H624 127.4 . .
C623 C624 H624 127.4 . .
N621 C625 C624 106.8(7) . .
N621 C625 H625 126.6 . .
C624 C625 H625 126.6 . .
N621 C626 C631 113.2(5) . .
N621 C626 H62A 108.9 . .
C631 C626 H62A 108.9 . .
N621 C626 H62B 108.9 . .
C631 C626 H62B 108.9 . .
H62A C626 H62B 107.7 . .
C535 C631 C546 122.0(7) 2_655 2_655
C535 C631 C626 117.5(6) 2_655 .
C546 C631 C626 120.5(6) 2_655 .
C716 N711 C712 117.9(6) . .
C716 N711 Zn3 125.1(6) . .
C712 N711 Zn3 117.0(4) . .
N711 C712 C713 122.8(7) . .
N711 C712 C723 115.5(7) . .
C713 C712 C723 121.7(8) . .
C712 C713 C714 117.7(8) . .
C712 C713 H713 121.2 . .
C714 C713 H713 121.2 . .
C715 C714 C713 121.3(8) . .
C715 C714 H714 119.4 . .
C713 C714 H714 119.4 . .
C714 C715 C716 119.0(7) . .
C714 C715 H715 120.5 . .
C716 C715 H715 120.5 . .
N711 C716 C715 121.3(8) . .
N711 C716 H716 119.3 . .
C715 C716 H716 119.3 . .
C725 N721 N722 107.6(6) . .
C725 N721 C726 132.6(6) . .
N722 N721 C726 119.6(7) . .
C723 N722 N721 103.9(6) . .
C723 N722 Zn3 114.6(5) . .
N721 N722 Zn3 139.5(5) . .
N722 C723 C724 110.9(7) . .
N722 C723 C712 117.0(8) . .
C724 C723 C712 132.0(8) . .
C725 C724 C723 108.4(8) . .
C725 C724 H724 125.8 . .
C723 C724 H724 125.8 . .
C724 C725 N721 109.3(7) . .
C724 C725 H725 125.4 . .
N721 C725 H725 125.4 . .
N721 C726 C52V 110.0(7) . 2_655
N721 C726 C52W 117.2(8) . 2_655
C52V C726 C52W 8.1(8) 2_655 2_655
N721 C726 H72A 109.7 . .
C52V C726 H72A 109.7 2_655 .
C52W C726 H72A 109.0 2_655 .
N721 C726 H72B 109.7 . .
C52V C726 H72B 109.7 2_655 .
C52W C726 H72B 102.7 2_655 .
H72A C726 H72B 108.2 . .
C816 N811 C812 118.8(6) . .
C816 N811 Zn4 124.9(5) . .
C812 N811 Zn4 116.3(4) . .
N811 C812 C813 121.2(6) . .
N811 C812 C823 116.8(6) . .
C813 C812 C823 122.0(7) . .
C814 C813 C812 119.2(8) . .
C814 C813 H813 120.4 . .
C812 C813 H813 120.4 . .
C813 C814 C815 118.7(7) . .
C813 C814 H814 120.6 . .
C815 C814 H814 120.6 . .
C816 C815 C814 117.3(6) . .
C816 C815 H815 121.3 . .
C814 C815 H815 121.3 . .
N811 C816 C815 124.6(7) . .
N811 C816 H816 117.7 . .
C815 C816 H816 117.7 . .
N822 N821 C825 110.2(6) . .
N822 N821 C826 118.9(5) . .
C825 N821 C826 130.9(6) . .
N821 N822 C823 103.6(5) . .
N821 N822 Zn4 143.9(5) . .
C823 N822 Zn4 110.5(4) . .
N822 C823 C824 110.7(7) . .
N822 C823 C812 118.1(6) . .
C824 C823 C812 131.2(7) . .
C825 C824 C823 104.7(7) . .
C825 C824 H824 127.6 . .
C823 C824 H824 127.6 . .
C824 C825 N821 110.8(7) . .
C824 C825 H825 124.6 . .
N821 C825 H825 124.6 . .
N821 C826 C51V 112.0(6) . .
N821 C826 C51W 105.2(7) . .
C51V C826 C51W 7.2(8) . .
N821 C826 H82A 109.2 . .
C51V C826 H82A 109.2 . .
C51W C826 H82A 110.4 . .
N821 C826 H82B 109.2 . .
C51V C826 H82B 109.2 . .
C51W C826 H82B 114.8 . .
H82A C826 H82B 107.9 . .
C32V C31V C36V 120.0 . .
C32V C31V H31V 120.0 . .
C36V C31V H31V 120.0 . .
C31V C32V C33V 120.0 . .
C31V C32V H32V 120.0 . .
C33V C32V H32V 120.0 . .
C34V C33V C32V 120.0 . .
C34V C33V H33V 120.0 . .
C32V C33V H33V 120.0 . .
C33V C34V C35V 120.0 . .
C33V C34V H34V 120.0 . .
C35V C34V H34V 120.0 . .
C36V C35V C34V 120.0 . .
C36V C35V C52V 122.1(7) . .
C34V C35V C52V 117.9(7) . .
C35V C36V C31V 120.0 . .
C35V C36V C51V 119.2(6) . .
C31V C36V C51V 120.8(6) . .
C42V C41V C46V 120.0 . .
C42V C41V H41V 120.0 . .
C46V C41V H41V 120.0 . .
C41V C42V C43V 120.0 . .
C41V C42V H42V 120.0 . .
C43V C42V H42V 120.0 . .
C42V C43V C44V 120.0 . .
C42V C43V H43V 120.0 . .
C44V C43V H43V 120.0 . .
C43V C44V C45V 120.0 . .
C43V C44V H44V 120.0 . .
C45V C44V H44V 120.0 . .
C46V C45V C44V 120.0 . .
C46V C45V C51V 122.2(7) . .
C44V C45V C51V 117.8(7) . .
C45V C46V C41V 120.0 . .
C45V C46V C52V 119.3(8) . .
C41V C46V C52V 120.7(8) . .
C45V C51V C36V 119.0(9) . .
C45V C51V C826 119.7(7) . .
C36V C51V C826 121.2(8) . .
C35V C52V C46V 118.1(11) . .
C35V C52V C726 123.1(9) . 2_655
C46V C52V C726 117.6(9) . 2_655
C32W C31W C36W 120.0 . .
C32W C31W H31W 120.0 . .
C36W C31W H31W 120.0 . .
C33W C32W C31W 120.0 . .
C33W C32W H32W 120.0 . .
C31W C32W H32W 120.0 . .
C34W C33W C32W 120.0 . .
C34W C33W H33W 120.0 . .
C32W C33W H33W 120.0 . .
C33W C34W C35W 120.0 . .
C33W C34W H34W 120.0 . .
C35W C34W H34W 120.0 . .
C36W C35W C34W 120.0 . .
C36W C35W C52W 113(2) . .
C34W C35W C52W 127(2) . .
C35W C36W C31W 120.0 . .
C35W C36W C51W 118.3(19) . .
C31W C36W C51W 121.7(19) . .
C42W C41W C46W 120.0 . .
C42W C41W H41W 120.0 . .
C46W C41W H41W 120.0 . .
C41W C42W C43W 120.0 . .
C41W C42W H42W 120.0 . .
C43W C42W H42W 120.0 . .
C44W C43W C42W 120.0 . .
C44W C43W H43W 120.0 . .
C42W C43W H43W 120.0 . .
C43W C44W C45W 120.0 . .
C43W C44W H44W 120.0 . .
C45W C44W H44W 120.0 . .
C44W C45W C46W 120.0 . .
C44W C45W C51W 127.0(19) . .
C46W C45W C51W 113.0(19) . .
C45W C46W C41W 120.0 . .
C45W C46W C52W 118.9(19) . .
C41W C46W C52W 121.1(19) . .
C45W C51W C36W 128(3) . .
C45W C51W C826 114.4(18) . .
C36W C51W C826 116.9(17) . .
C46W C52W C35W 128(3) . .
C46W C52W C726 119.4(18) . 2_655
C35W C52W C726 112.3(17) . 2_655
C912 N911 C916 117.0(6) . .
C912 N911 Zn4 115.4(4) . .
C916 N911 Zn4 127.3(5) . .
N911 C912 C913 122.3(7) . .
N911 C912 C923 117.1(6) . .
C913 C912 C923 120.6(7) . .
C914 C913 C912 120.8(8) . .
C914 C913 H913 119.6 . .
C912 C913 H913 119.6 . .
C913 C914 C915 117.1(8) . .
C913 C914 H914 121.4 . .
C915 C914 H914 121.4 . .
C916 C915 C914 115.9(9) . .
C916 C915 H915 122.0 . .
C914 C915 H915 122.0 . .
C915 C916 N911 126.0(8) . .
C915 C916 H916 117.0 . .
N911 C916 H916 117.0 . .
N922 N921 C925 111.8(6) . .
N922 N921 C926 120.6(5) . .
C925 N921 C926 127.5(6) . .
N921 N922 C923 104.8(5) . .
N921 N922 Zn4 144.1(4) . .
C923 N922 Zn4 110.9(4) . .
C924 C923 N922 108.3(6) . .
C924 C923 C912 133.4(7) . .
N922 C923 C912 118.2(6) . .
C925 C924 C923 106.6(6) . .
C925 C924 H924 126.7 . .
C923 C924 H924 126.7 . .
N921 C925 C924 108.5(7) . .
N921 C925 H925 125.7 . .
C924 C925 H925 125.7 . .
N921 C926 C452 113.2(5) . 2_655
N921 C926 H92A 108.9 . .
C452 C926 H92A 108.9 2_655 .
N921 C926 H92B 108.9 . .
C452 C926 H92B 108.9 2_655 .
H92A C926 H92B 107.7 . .
F11 B11 F12 109.3(4) . .
F11 B11 F13 110.4(4) . .
F12 B11 F13 110.2(4) . .
F11 B11 F14 109.5(3) . .
F12 B11 F14 110.0(4) . .
F13 B11 F14 107.3(4) . .
F22 B21 F24 111.3(10) . .
F22 B21 F23 113.6(11) . .
F24 B21 F23 107.1(9) . .
F22 B21 F21 109.6(9) . .
F24 B21 F21 109.0(11) . .
F23 B21 F21 106.0(9) . .
F33 B31 F34 112.8(7) . .
F33 B31 F32 111.2(6) . .
F34 B31 F32 110.0(6) . .
F33 B31 F31 110.6(6) . .
F34 B31 F31 105.9(6) . .
F32 B31 F31 106.0(6) . .
F44 B41 F42 111.7(10) . .
F44 B41 F43 105.4(8) . .
F42 B41 F43 111.7(9) . .
F44 B41 F41 100.3(9) . .
F42 B41 F41 112.1(8) . .
F43 B41 F41 115.0(10) . .
F52 B51 F54 116(3) . .
F52 B51 F53 108(3) . .
F54 B51 F53 101(2) . .
F52 B51 F51 107(2) . .
F54 B51 F51 107(3) . .
F53 B51 F51 118(3) . .
O1S N1S O2S 117.0(9) . .
O1S N1S C1S 122.6(9) . .
O2S N1S C1S 119.8(9) . .
N1S C1S H1S1 109.5 . .
N1S C1S H1S2 109.5 . .
H1S1 C1S H1S2 109.5 . .
N1S C1S H1S3 109.5 . .
H1S1 C1S H1S3 109.5 . .
H1S2 C1S H1S3 109.5 . .
O3S N2S O4S 117.0(10) . .
O3S N2S C2S 123.4(10) . .
O4S N2S C2S 119.3(10) . .
N2S C2S H2S1 109.5 . .
N2S C2S H2S2 109.5 . .
H2S1 C2S H2S2 109.5 . .
N2S C2S H2S3 109.5 . .
H2S1 C2S H2S3 109.5 . .
H2S2 C2S H2S3 109.5 . .
O5S N3S O6S 129.8(15) . .
O5S N3S C3S 114.8(14) . .
O6S N3S C3S 112.9(12) . .
N3S C3S H3S1 109.5 . .
N3S C3S H3S2 109.5 . .
H3S1 C3S H3S2 109.5 . .
N3S C3S H3S3 109.5 . .
H3S1 C3S H3S3 109.5 . .
H3S2 C3S H3S3 109.5 . .
O7S N4S O8S 125.9(6) . .
O7S N4S C4S 117.2(6) . .
O8S N4S C4S 117.0(6) . .
N4S C4S H4S1 109.5 . .
N4S C4S H4S2 109.5 . .
H4S1 C4S H4S2 109.5 . .
N4S C4S H4S3 109.5 . .
H4S1 C4S H4S3 109.5 . .
H4S2 C4S H4S3 109.5 . .
O9S N5S O10S 122.9(16) . .
O9S N5S C5S 118.1(15) . .
O10S N5S C5S 117.7(15) . .
N5S C5S H5S1 109.5 . .
N5S C5S H5S2 109.5 . .
H5S1 C5S H5S2 109.5 . .
N5S C5S H5S3 109.5 . .
H5S1 C5S H5S3 109.5 . .
H5S2 C5S H5S3 109.5 . .
O11S N6S O12S 126.2(6) . .
O11S N6S C6S 118.2(6) . .
O12S N6S C6S 115.5(6) . .
N6S C6S H6S1 109.5 . .
N6S C6S H6S2 109.5 . .
H6S1 C6S H6S2 109.5 . .
N6S C6S H6S3 109.5 . .
H6S1 C6S H6S3 109.5 . .
H6S2 C6S H6S3 109.5 . .
O14S N7S O13S 124.9(6) . .
O14S N7S C7S 120.4(6) . .
O13S N7S C7S 114.7(6) . .
N7S C7S H7S1 109.5 . .
N7S C7S H7S2 109.5 . .
H7S1 C7S H7S2 109.5 . .
N7S C7S H7S3 109.5 . .
H7S1 C7S H7S3 109.5 . .
H7S2 C7S H7S3 109.5 . .
O15S N8S O16S 118.7(8) . .
O15S N8S C8S 121.6(9) . .
O16S N8S C8S 119.8(9) . .
N8S C8S H8S1 109.5 . .
N8S C8S H8S2 109.5 . .
H8S1 C8S H8S2 109.5 . .
N8S C8S H8S3 109.5 . .
H8S1 C8S H8S3 109.5 . .
H8S2 C8S H8S3 109.5 . .
O17S N9S O18S 124.4(9) . .
O17S N9S C9S 115.7(9) . .
O18S N9S C9S 118.1(8) . .
N9S C9S H9S1 109.5 . .
N9S C9S H9S2 109.5 . .
H9S1 C9S H9S2 109.5 . .
N9S C9S H9S3 109.5 . .
H9S1 C9S H9S3 109.5 . .
H9S2 C9S H9S3 109.5 . .
O19S N10S O20S 124.4(10) . .
O19S N10S C10S 117.7(9) . .
O20S N10S C10S 115.4(9) . .
N10S C10S H10A 109.5 . .
N10S C10S H10B 109.5 . .
H10A C10S H10B 109.5 . .
N10S C10S H10C 109.5 . .
H10A C10S H10C 109.5 . .
H10B C10S H10C 109.5 . .
O22S N11S O21S 121.7(12) . .
O22S N11S C11S 123.6(12) . .
O21S N11S C11S 114.5(12) . .
N11S C11S H11A 109.5 . .
N11S C11S H11B 109.5 . .
H11A C11S H11B 109.5 . .
N11S C11S H11C 109.5 . .
H11A C11S H11C 109.5 . .
H11B C11S H11C 109.5 . .
O24S N12S O23S 119.3(15) . .
O24S N12S C12S 120.0(15) . .
O23S N12S C12S 119.6(13) . .
N12S C12S H12C 109.5 . .
N12S C12S H12D 109.5 . .
H12C C12S H12D 109.5 . .
N12S C12S H12E 109.5 . .
H12C C12S H12E 109.5 . .
H12D C12S H12E 109.5 . .
C13S O25S C15S 110.5(14) . .
O25S C13S C14S 103.1(13) . .
O25S C13S H13A 111.1 . .
C14S C13S H13A 111.1 . .
O25S C13S H13B 111.1 . .
C14S C13S H13B 111.1 . .
H13A C13S H13B 109.1 . .
C13S C14S H14A 109.5 . .
C13S C14S H14B 109.5 . .
H14A C14S H14B 109.5 . .
C13S C14S H14C 109.5 . .
H14A C14S H14C 109.5 . .
H14B C14S H14C 109.5 . .
O25S C15S C16S 110.2(16) . .
O25S C15S H15A 109.6 . .
C16S C15S H15A 109.6 . .
O25S C15S H15B 109.6 . .
C16S C15S H15B 109.6 . .
H15A C15S H15B 108.1 . .
C15S C16S H16A 109.5 . .
C15S C16S H16B 109.5 . .
H16A C16S H16B 109.5 . .
C15S C16S H16C 109.5 . .
H16A C16S H16C 109.5 . .
H16B C16S H16C 109.5 . .

loop_
_geom_bond_atom_site_label_1
_geom_bond_atom_site_label_2
_geom_bond_distance
_geom_bond_site_symmetry_2
Zn1 N211 2.106(5) .
Zn1 N111 2.124(5) .
Zn1 N311 2.137(3) .
Zn1 N322 2.178(5) .
Zn1 N222 2.221(4) .
Zn1 N122 2.255(5) .
Zn2 N161 2.098(6) .
Zn2 N511 2.151(6) .
Zn2 N411 2.176(6) .
Zn2 N522 2.207(6) .
Zn2 N413 2.214(5) .
Zn2 N172 2.256(6) .
Zn3 N711 2.125(6) .
Zn3 N611 2.126(3) .
Zn3 N361 2.140(6) .
Zn3 N372 2.193(5) .
Zn3 N622 2.214(7) .
Zn3 N722 2.218(6) .
Zn4 N261 2.124(5) .
Zn4 N811 2.130(5) .
Zn4 N911 2.151(5) .
Zn4 N922 2.175(5) .
Zn4 N272 2.231(4) .
Zn4 N822 2.232(5) .
N111 C116 1.350(7) .
N111 C112 1.363(8) .
C112 C113 1.361(9) .
C112 C123 1.495(9) .
C113 C114 1.410(10) .
C113 H113 0.9500 .
C114 C115 1.406(10) .
C114 H114 0.9500 .
C115 C116 1.323(9) .
C115 H115 0.9500 .
C116 H116 0.9500 .
N121 C125 1.316(10) .
N121 N122 1.320(6) .
N121 C126 1.480(8) .
N122 C123 1.338(8) .
C123 C124 1.386(9) .
C124 C125 1.339(12) .
C124 H124 0.9500 .
C125 H125 0.9500 .
C126 C51Y 1.519(13) .
C126 C51X 1.64(3) .
C126 H12A 0.9900 .
C126 H12B 0.9900 .
C31X C32X 1.3900 .
C31X C36X 1.3900 .
C31X H31X 0.9500 .
C32X C33X 1.3900 .
C32X H32X 0.9500 .
C33X C34X 1.3900 .
C33X H33X 0.9500 .
C34X C35X 1.3900 .
C34X H34X 0.9500 .
C35X C36X 1.3900 .
C35X C52X 1.394(16) .
C36X C51X 1.393(18) .
C41X C42X 1.3899 .
C41X C46X 1.3901 .
C41X H41X 0.9500 .
C42X C43X 1.3900 .
C42X H42X 0.9500 .
C43X C44X 1.3900 .
C43X H43X 0.9500 .
C44X C45X 1.3900 .
C44X H44X 0.9500 .
C45X C46X 1.3900 .
C45X C51X 1.419(18) .
C46X C52X 1.399(16) .
C52X C176 1.50(2) .
C31Y C32Y 1.3900 .
C31Y C36Y 1.3900 .
C31Y H31Y 0.9500 .
C32Y C33Y 1.3900 .
C32Y H32Y 0.9500 .
C33Y C34Y 1.3900 .
C33Y H33Y 0.9500 .
C34Y C35Y 1.3900 .
C34Y H34Y 0.9500 .
C35Y C36Y 1.3900 .
C35Y C52Y 1.430(11) .
C36Y C51Y 1.398(10) .
C41Y C46Y 1.3900 .
C41Y C42Y 1.3901 .
C41Y H41Y 0.9500 .
C42Y C43Y 1.3899 .
C42Y H42Y 0.9500 .
C43Y C44Y 1.3900 .
C43Y H43Y 0.9500 .
C44Y C45Y 1.3900 .
C44Y H44Y 0.9500 .
C45Y C46Y 1.3900 .
C45Y C51Y 1.416(10) .
C46Y C52Y 1.415(11) .
C52Y C176 1.529(14) .
N161 C166 1.349(8) .
N161 C162 1.350(9) .
C162 C163 1.386(10) .
C162 C173 1.446(9) .
C163 C164 1.361(10) .
C163 H163 0.9500 .
C164 C165 1.367(10) .
C164 H164 0.9500 .
C165 C166 1.370(10) .
C165 H165 0.9500 .
C166 H166 0.9500 .
N171 C175 1.304(11) .
N171 N172 1.399(7) .
N171 C176 1.433(10) .
N172 C173 1.316(9) .
C173 C174 1.387(10) .
C174 C175 1.369(12) .
C174 H174 0.9500 .
C175 H175 0.9500 .
C176 H17A 0.9900 .
C176 H17B 0.9900 .
N211 C216 1.331(7) .
N211 C212 1.393(7) .
C212 C213 1.380(9) .
C212 C223 1.440(8) .
C213 C214 1.408(10) .
C213 H213 0.9500 .
C214 C215 1.308(10) .
C214 H214 0.9500 .
C215 C216 1.383(9) .
C215 H215 0.9500 .
C216 H216 0.9500 .
N221 C225 1.325(7) .
N221 N222 1.336(6) .
N221 C226 1.488(7) .
N222 C223 1.362(7) .
C223 C224 1.375(8) .
C224 C225 1.347(9) .
C224 H224 0.9500 .
C225 H225 0.9500 .
C226 C251 1.494(7) .
C226 H22A 0.9900 .
C226 H22B 0.9900 .
C231 C232 1.307(10) .
C231 C236 1.453(9) .
C231 H231 0.9500 .
C232 C233 1.421(12) .
C232 H232 0.9500 .
C233 C234 1.320(11) .
C233 H233 0.9500 .
C234 C235 1.464(10) .
C234 H234 0.9500 .
C235 C252 1.359(8) .
C235 C236 1.474(8) .
C236 C251 1.368(8) .
C241 C242 1.353(9) .
C241 C246 1.411(8) .
C241 H241 0.9500 .
C242 C243 1.330(10) .
C242 H242 0.9500 .
C243 C244 1.381(9) .
C243 H243 0.9500 .
C244 C245 1.400(8) .
C244 H244 0.9500 .
C245 C251 1.409(8) .
C245 C246 1.424(8) .
C246 C252 1.437(8) .
C252 C276 1.524(8) .
N261 C266 1.359(8) .
N261 C262 1.370(8) .
C262 C263 1.329(8) .
C262 C273 1.486(9) .
C263 C264 1.439(10) .
C263 H263 0.9500 .
C264 C265 1.353(10) .
C264 H264 0.9500 .
C265 C266 1.400(9) .
C265 H265 0.9500 .
C266 H266 0.9500 .
N271 N272 1.329(6) .
N271 C275 1.389(7) .
N271 C276 1.470(7) .
N272 C273 1.332(7) .
C273 C274 1.381(9) .
C274 C275 1.314(9) .
C274 H274 0.9500 .
C275 H275 0.9500 .
C276 H27A 0.9900 .
C276 H27B 0.9900 .
N311 C312 1.3900 .
N311 C316 1.3900 .
C312 C313 1.3900 .
C312 C323 1.414(7) .
C313 C314 1.3900 .
C313 H313 0.9500 .
C314 C315 1.3900 .
C314 H314 0.9500 .
C315 C316 1.3900 .
C315 H315 0.9500 .
C316 H316 0.9500 .
N321 N322 1.332(6) .
N321 C325 1.363(7) .
N321 C326 1.461(7) .
N322 C323 1.373(7) .
C323 C324 1.360(8) .
C324 C325 1.374(9) .
C324 H324 0.9500 .
C325 H325 0.9500 .
C326 C351 1.503(8) .
C326 H32A 0.9900 .
C326 H32B 0.9900 .
C331 C332 1.353(9) .
C331 C336 1.408(9) .
C331 H331 0.9500 .
C332 C333 1.431(10) .
C332 H332 0.9500 .
C333 C334 1.311(9) .
C333 H333 0.9500 .
C334 C335 1.419(9) .
C334 H334 0.9500 .
C335 C352 1.385(8) .
C335 C336 1.429(8) .
C336 C351 1.435(8) .
C341 C342 1.310(9) .
C341 C346 1.472(9) .
C341 H341 0.9500 .
C342 C343 1.397(9) .
C342 H342 0.9500 .
C343 C344 1.405(9) .
C343 H343 0.9500 .
C344 C345 1.460(8) .
C344 H344 0.9500 .
C345 C351 1.371(8) .
C345 C346 1.432(8) .
C346 C352 1.416(8) .
C352 C376 1.520(8) .
N361 C366 1.345(9) .
N361 C362 1.373(8) .
C362 C363 1.412(9) .
C362 C373 1.427(9) .
C363 C364 1.399(11) .
C363 H363 0.9500 .
C364 C365 1.352(12) .
C364 H364 0.9500 .
C365 C366 1.402(11) .
C365 H365 0.9500 .
C366 H366 0.9500 .
N371 N372 1.345(6) .
N371 C375 1.389(7) .
N371 C376 1.457(7) .
N372 C373 1.335(7) .
C373 C374 1.418(9) .
C374 C375 1.370(9) .
C374 H374 0.9500 .
C375 H375 0.9500 .
C376 H37A 0.9900 .
C376 H37B 0.9900 .
N411 C416 1.282(9) .
N411 C412 1.317(9) .
C412 C413 1.403(11) .
C412 C423 1.489(10) .
C413 C414 1.344(11) .
C413 H413 0.9500 .
C414 C415 1.402(13) .
C414 H414 0.9500 .
C415 C416 1.369(12) .
C415 H415 0.9500 .
C416 H416 0.9500 .
N412 N413 1.318(6) .
N412 C425 1.358(8) .
N412 C426 1.507(8) .
N413 C423 1.305(8) .
C423 C424 1.415(9) .
C424 C425 1.392(9) .
C424 H424 0.9500 .
C425 H425 0.9500 .
C426 C451 1.450(8) .
C426 H42A 0.9900 .
C426 H42B 0.9900 .
C431 C432 1.330(9) .
C431 C436 1.429(9) .
C431 H431 0.9500 .
C432 C433 1.388(10) .
C432 H432 0.9500 .
C433 C434 1.412(9) .
C433 H433 0.9500 .
C434 C435 1.422(8) .
C434 H434 0.9500 .
C435 C436 1.413(8) .
C435 C452 1.439(8) .
C436 C451 1.415(8) .
C441 C442 1.350(8) .
C441 C446 1.411(8) .
C441 H441 0.9500 .
C442 C443 1.369(9) .
C442 H442 0.9500 .
C443 C444 1.355(9) .
C443 H443 0.9500 .
C444 C445 1.436(9) .
C444 H444 0.9500 .
C445 C451 1.436(8) .
C445 C446 1.453(8) .
C446 C452 1.403(8) .
C452 C926 1.483(8) 2_655
N511 C516 1.305(9) .
N511 C512 1.347(9) .
C512 C513 1.388(10) .
C512 C523 1.421(10) .
C513 C514 1.418(13) .
C513 H513 0.9500 .
C514 C515 1.387(14) .
C514 H514 0.9500 .
C515 C516 1.423(12) .
C515 H515 0.9500 .
C516 H516 0.9500 .
N521 C525 1.336(8) .
N521 N522 1.368(7) .
N521 C526 1.452(8) .
N522 C523 1.345(8) .
C523 C524 1.400(11) .
C524 C525 1.427(10) .
C524 H524 0.9500 .
C525 H525 0.9500 .
C526 C551 1.510(9) .
C526 H52A 0.9900 .
C526 H52B 0.9900 .
C531 C532 1.385(11) .
C531 C536 1.413(9) .
C531 H531 0.9500 .
C532 C533 1.420(11) .
C532 H532 0.9500 .
C533 C534 1.424(11) .
C533 H533 0.9500 .
C534 C535 1.406(9) .
C534 H534 0.9500 .
C535 C631 1.391(9) 2_655
C535 C536 1.471(10) .
C536 C551 1.410(9) .
C541 C542 1.368(9) .
C541 C546 1.422(9) .
C541 H541 0.9500 .
C542 C543 1.402(10) .
C542 H542 0.9500 .
C543 C544 1.410(9) .
C543 H543 0.9500 .
C544 C545 1.401(8) .
C544 H544 0.9500 .
C545 C551 1.413(8) .
C545 C546 1.454(9) .
C546 C631 1.424(9) 2_655
N611 C612 1.3900 .
N611 C616 1.3900 .
C612 C613 1.3900 .
C612 C623 1.451(8) .
C613 C614 1.3900 .
C613 H613 0.9500 .
C614 C615 1.3900 .
C614 H614 0.9500 .
C615 C616 1.3900 .
C615 H615 0.9500 .
C616 H616 0.9500 .
N621 C625 1.345(8) .
N621 N622 1.375(7) .
N621 C626 1.442(7) .
N622 C623 1.337(8) .
C623 C624 1.394(11) .
C624 C625 1.394(10) .
C624 H624 0.9500 .
C625 H625 0.9500 .
C626 C631 1.527(9) .
C626 H62A 0.9900 .
C626 H62B 0.9900 .
C631 C535 1.391(9) 2_655
C631 C546 1.424(9) 2_655
N711 C716 1.350(8) .
N711 C712 1.360(9) .
C712 C713 1.366(10) .
C712 C723 1.470(10) .
C713 C714 1.375(11) .
C713 H713 0.9500 .
C714 C715 1.344(11) .
C714 H714 0.9500 .
C715 C716 1.388(10) .
C715 H715 0.9500 .
C716 H716 0.9500 .
N721 C725 1.376(9) .
N721 N722 1.432(7) .
N721 C726 1.442(9) .
N722 C723 1.312(8) .
C723 C724 1.398(10) .
C724 C725 1.265(9) .
C724 H724 0.9500 .
C725 H725 0.9500 .
C726 C52V 1.509(16) 2_655
C726 C52W 1.54(3) 2_655
C726 H72A 0.9900 .
C726 H72B 0.9900 .
N811 C816 1.328(7) .
N811 C812 1.333(8) .
C812 C813 1.389(10) .
C812 C823 1.472(9) .
C813 C814 1.377(10) .
C813 H813 0.9500 .
C814 C815 1.415(10) .
C814 H814 0.9500 .
C815 C816 1.340(9) .
C815 H815 0.9500 .
C816 H816 0.9500 .
N821 N822 1.336(6) .
N821 C825 1.344(9) .
N821 C826 1.501(8) .
N822 C823 1.369(8) .
C823 C824 1.384(10) .
C824 C825 1.294(10) .
C824 H824 0.9500 .
C825 H825 0.9500 .
C826 C51V 1.501(12) .
C826 C51W 1.67(3) .
C826 H82A 0.9900 .
C826 H82B 0.9900 .
C31V C32V 1.3900 .
C31V C36V 1.3900 .
C31V H31V 0.9500 .
C32V C33V 1.3900 .
C32V H32V 0.9500 .
C33V C34V 1.3900 .
C33V H33V 0.9500 .
C34V C35V 1.3900 .
C34V H34V 0.9500 .
C35V C36V 1.3900 .
C35V C52V 1.421(12) .
C36V C51V 1.414(9) .
C41V C42V 1.3900 .
C41V C46V 1.3900 .
C41V H41V 0.9500 .
C42V C43V 1.3900 .
C42V H42V 0.9500 .
C43V C44V 1.3900 .
C43V H43V 0.9500 .
C44V C45V 1.3900 .
C44V H44V 0.9500 .
C45V C46V 1.3900 .
C45V C51V 1.403(10) .
C46V C52V 1.423(12) .
C52V C726 1.509(16) 2_655
C31W C32W 1.3900 .
C31W C36W 1.3900 .
C31W H31W 0.9500 .
C32W C33W 1.3900 .
C32W H32W 0.9500 .
C33W C34W 1.3900 .
C33W H33W 0.9500 .
C34W C35W 1.3900 .
C34W H34W 0.9500 .
C35W C36W 1.3900 .
C35W C52W 1.420(18) .
C36W C51W 1.429(18) .
C41W C42W 1.3900 .
C41W C46W 1.3900 .
C41W H41W 0.9500 .
C42W C43W 1.3900 .
C42W H42W 0.9500 .
C43W C44W 1.3900 .
C43W H43W 0.9500 .
C44W C45W 1.3900 .
C44W H44W 0.9500 .
C45W C46W 1.3900 .
C45W C51W 1.416(18) .
C46W C52W 1.414(18) .
C52W C726 1.54(3) 2_655
N911 C912 1.326(8) .
N911 C916 1.327(9) .
C912 C913 1.384(10) .
C912 C923 1.440(9) .
C913 C914 1.309(11) .
C913 H913 0.9500 .
C914 C915 1.486(14) .
C914 H914 0.9500 .
C915 C916 1.320(11) .
C915 H915 0.9500 .
C916 H916 0.9500 .
N921 N922 1.318(6) .
N921 C925 1.334(7) .
N921 C926 1.466(8) .
N922 C923 1.411(8) .
C923 C924 1.368(9) .
C924 C925 1.347(9) .
C924 H924 0.9500 .
C925 H925 0.9500 .
C926 C452 1.483(8) 2_655
C926 H92A 0.9900 .
C926 H92B 0.9900 .
F11 B11 1.370(3) .
F12 B11 1.371(3) .
F13 B11 1.373(3) .
F14 B11 1.375(3) .
F21 B21 1.398(14) .
F22 B21 1.334(12) .
F23 B21 1.385(13) .
F24 B21 1.341(13) .
F31 B31 1.422(8) .
F32 B31 1.395(9) .
F33 B31 1.342(9) .
F34 B31 1.362(8) .
F41 B41 1.390(12) .
F42 B41 1.332(12) .
F43 B41 1.375(11) .
F44 B41 1.330(12) .
F51 B51 1.36(3) .
F52 B51 1.26(3) .
F53 B51 1.34(3) .
F54 B51 1.33(3) .
O1S N1S 1.210(9) .
O2S N1S 1.253(10) .
N1S C1S 1.397(11) .
C1S H1S1 0.9800 .
C1S H1S2 0.9800 .
C1S H1S3 0.9800 .
O3S N2S 1.196(10) .
O4S N2S 1.268(10) .
N2S C2S 1.401(11) .
C2S H2S1 0.9800 .
C2S H2S2 0.9800 .
C2S H2S3 0.9800 .
O5S N3S 1.211(14) .
O6S N3S 1.212(12) .
N3S C3S 1.426(14) .
C3S H3S1 0.9800 .
C3S H3S2 0.9800 .
C3S H3S3 0.9800 .
O7S N4S 1.185(6) .
O8S N4S 1.201(6) .
N4S C4S 1.448(9) .
C4S H4S1 0.9800 .
C4S H4S2 0.9800 .
C4S H4S3 0.9800 .
O9S N5S 1.192(14) .
O10S N5S 1.283(14) .
N5S C5S 1.336(15) .
C5S H5S1 0.9800 .
C5S H5S2 0.9800 .
C5S H5S3 0.9800 .
O11S N6S 1.163(6) .
O12S N6S 1.231(6) .
N6S C6S 1.468(8) .
C6S H6S1 0.9800 .
C6S H6S2 0.9800 .
C6S H6S3 0.9800 .
O13S N7S 1.212(7) .
O14S N7S 1.188(6) .
N7S C7S 1.452(7) .
C7S H7S1 0.9800 .
C7S H7S2 0.9800 .
C7S H7S3 0.9800 .
O15S N8S 1.162(9) .
O16S N8S 1.180(9) .
N8S C8S 1.412(12) .
C8S H8S1 0.9800 .
C8S H8S2 0.9800 .
C8S H8S3 0.9800 .
O17S N9S 1.212(9) .
O18S N9S 1.224(9) .
N9S C9S 1.432(11) .
C9S H9S1 0.9800 .
C9S H9S2 0.9800 .
C9S H9S3 0.9800 .
O19S N10S 1.180(10) .
O20S N10S 1.233(10) .
N10S C10S 1.436(11) .
C10S H10A 0.9800 .
C10S H10B 0.9800 .
C10S H10C 0.9800 .
O21S N11S 1.200(12) .
O22S N11S 1.154(11) .
N11S C11S 1.397(13) .
C11S H11A 0.9800 .
C11S H11B 0.9800 .
C11S H11C 0.9800 .
O23S N12S 1.266(13) .
O24S N12S 1.241(15) .
N12S C12S 1.354(13) .
C12S H12C 0.9800 .
C12S H12D 0.9800 .
C12S H12E 0.9800 .
O25S C13S 1.444(13) .
O25S C15S 1.468(13) .
C13S C14S 1.517(13) .
C13S H13A 0.9900 .
C13S H13B 0.9900 .
C14S H14A 0.9800 .
C14S H14B 0.9800 .
C14S H14C 0.9800 .
C15S C16S 1.531(14) .
C15S H15A 0.9900 .
C15S H15B 0.9900 .
C16S H16A 0.9800 .
C16S H16B 0.9800 .
C16S H16C 0.9800 .

loop_
_geom_torsion_atom_site_label_1
_geom_torsion_atom_site_label_2
_geom_torsion_atom_site_label_3
_geom_torsion_atom_site_label_4
_geom_torsion
_geom_torsion_site_symmetry_1
_geom_torsion_site_symmetry_4
N211 Zn1 N111 C116 -136.5(8) . .
N311 Zn1 N111 C116 82.9(4) . .
N322 Zn1 N111 C116 5.4(5) . .
N222 Zn1 N111 C116 -96.1(4) . .
N122 Zn1 N111 C116 176.3(5) . .
N211 Zn1 N111 C112 40.2(10) . .
N311 Zn1 N111 C112 -100.5(4) . .
N322 Zn1 N111 C112 -178.0(4) . .
N222 Zn1 N111 C112 80.5(4) . .
N122 Zn1 N111 C112 -7.1(4) . .
C116 N111 C112 C113 0.6(9) . .
Zn1 N111 C112 C113 -176.3(5) . .
C116 N111 C112 C123 -179.6(5) . .
Zn1 N111 C112 C123 3.5(7) . .
N111 C112 C113 C114 -1.0(11) . .
C123 C112 C113 C114 179.2(7) . .
C112 C113 C114 C115 0.8(12) . .
C113 C114 C115 C116 -0.4(11) . .
C114 C115 C116 N111 0.1(10) . .
C112 N111 C116 C115 -0.2(9) . .
Zn1 N111 C116 C115 176.5(5) . .
C125 N121 N122 C123 0.1(8) . .
C126 N121 N122 C123 -177.4(5) . .
C125 N121 N122 Zn1 -158.2(7) . .
C126 N121 N122 Zn1 24.2(10) . .
N211 Zn1 N122 N121 -3.2(7) . .
N111 Zn1 N122 N121 167.4(7) . .
N311 Zn1 N122 N121 -99.1(7) . .
N322 Zn1 N122 N121 -136.2(9) . .
N222 Zn1 N122 N121 73.8(7) . .
N211 Zn1 N122 C123 -160.9(4) . .
N111 Zn1 N122 C123 9.6(4) . .
N311 Zn1 N122 C123 103.1(4) . .
N322 Zn1 N122 C123 66.1(11) . .
N222 Zn1 N122 C123 -84.0(4) . .
N121 N122 C123 C124 -0.2(9) . .
Zn1 N122 C123 C124 166.4(7) . .
N121 N122 C123 C112 -178.2(6) . .
Zn1 N122 C123 C112 -11.6(7) . .
C113 C112 C123 N122 -174.0(7) . .
N111 C112 C123 N122 6.2(9) . .
C113 C112 C123 C124 8.4(13) . .
N111 C112 C123 C124 -171.4(9) . .
N122 C123 C124 C125 0.2(12) . .
C112 C123 C124 C125 178.0(8) . .
N122 N121 C125 C124 0.0(12) . .
C126 N121 C125 C124 177.2(8) . .
C123 C124 C125 N121 -0.1(13) . .
C125 N121 C126 C51Y 4.5(11) . .
N122 N121 C126 C51Y -178.5(6) . .
C125 N121 C126 C51X 5.5(12) . .
N122 N121 C126 C51X -177.5(8) . .
C36X C31X C32X C33X 0.0 . .
C31X C32X C33X C34X 0.0 . .
C32X C33X C34X C35X 0.0 . .
C33X C34X C35X C36X 0.0 . .
C33X C34X C35X C52X 179.2(6) . .
C34X C35X C36X C31X 0.0 . .
C52X C35X C36X C31X -179.2(5) . .
C34X C35X C36X C51X 179.6(6) . .
C52X C35X C36X C51X 0.4(8) . .
C32X C31X C36X C35X 0.0 . .
C32X C31X C36X C51X -179.6(6) . .
C46X C41X C42X C43X 0.0 . .
C41X C42X C43X C44X 0.0 . .
C42X C43X C44X C45X 0.0 . .
C43X C44X C45X C46X 0.0 . .
C43X C44X C45X C51X 179.9(6) . .
C44X C45X C46X C41X 0.0 . .
C51X C45X C46X C41X -179.9(6) . .
C44X C45X C46X C52X 179.7(5) . .
C51X C45X C46X C52X -0.2(8) . .
C42X C41X C46X C45X 0.0 . .
C42X C41X C46X C52X -179.7(6) . .
C35X C36X C51X C45X 0.6(12) . .
C31X C36X C51X C45X -179.8(6) . .
C35X C36X C51X C126 172.6(10) . .
C31X C36X C51X C126 -7.8(13) . .
C44X C45X C51X C36X 179.5(6) . .
C46X C45X C51X C36X -0.7(12) . .
C44X C45X C51X C126 7.5(13) . .
C46X C45X C51X C126 -172.6(10) . .
N121 C126 C51X C36X 101.5(10) . .
C51Y C126 C51X C36X -84(5) . .
N121 C126 C51X C45X -86.2(10) . .
C51Y C126 C51X C45X 88(5) . .
C36X C35X C52X C46X -1.3(12) . .
C34X C35X C52X C46X 179.5(6) . .
C36X C35X C52X C176 -174.7(11) . .
C34X C35X C52X C176 6.1(14) . .
C45X C46X C52X C35X 1.2(12) . .
C41X C46X C52X C35X -179.1(6) . .
C45X C46X C52X C176 174.7(10) . .
C41X C46X C52X C176 -5.7(14) . .
C36Y C31Y C32Y C33Y 0.0 . .
C31Y C32Y C33Y C34Y 0.0 . .
C32Y C33Y C34Y C35Y 0.0 . .
C33Y C34Y C35Y C36Y 0.0 . .
C33Y C34Y C35Y C52Y -179.9(5) . .
C34Y C35Y C36Y C31Y 0.0 . .
C52Y C35Y C36Y C31Y 179.9(5) . .
C34Y C35Y C36Y C51Y -179.3(5) . .
C52Y C35Y C36Y C51Y 0.6(7) . .
C32Y C31Y C36Y C35Y 0.0 . .
C32Y C31Y C36Y C51Y 179.3(5) . .
C46Y C41Y C42Y C43Y 0.0 . .
C41Y C42Y C43Y C44Y 0.0 . .
C42Y C43Y C44Y C45Y 0.0 . .
C43Y C44Y C45Y C46Y 0.0 . .
C43Y C44Y C45Y C51Y -180.0(4) . .
C44Y C45Y C46Y C41Y 0.0 . .
C51Y C45Y C46Y C41Y 180.0(5) . .
C44Y C45Y C46Y C52Y 179.3(5) . .
C51Y C45Y C46Y C52Y -0.8(7) . .
C42Y C41Y C46Y C45Y 0.0 . .
C42Y C41Y C46Y C52Y -179.3(5) . .
C35Y C36Y C51Y C45Y -1.1(9) . .
C31Y C36Y C51Y C45Y 179.6(4) . .
C35Y C36Y C51Y C126 -179.7(6) . .
C31Y C36Y C51Y C126 1.0(9) . .
C46Y C45Y C51Y C36Y 1.2(9) . .
C44Y C45Y C51Y C36Y -178.8(5) . .
C46Y C45Y C51Y C126 179.8(6) . .
C44Y C45Y C51Y C126 -0.3(9) . .
N121 C126 C51Y C36Y 81.9(8) . .
C51X C126 C51Y C36Y 76(5) . .
N121 C126 C51Y C45Y -96.7(8) . .
C51X C126 C51Y C45Y -103(6) . .
C45Y C46Y C52Y C35Y 0.2(9) . .
C41Y C46Y C52Y C35Y 179.5(4) . .
C45Y C46Y C52Y C176 -167.6(7) . .
C41Y C46Y C52Y C176 11.7(10) . .
C34Y C35Y C52Y C46Y 179.7(5) . .
C36Y C35Y C52Y C46Y -0.1(9) . .
C34Y C35Y C52Y C176 -12.1(10) . .
C36Y C35Y C52Y C176 168.0(7) . .
N511 Zn2 N161 C166 80.4(5) . .
N411 Zn2 N161 C166 -140.0(17) . .
N522 Zn2 N161 C166 4.0(5) . .
N413 Zn2 N161 C166 -92.7(5) . .
N172 Zn2 N161 C166 178.6(6) . .
N511 Zn2 N161 C162 -101.6(5) . .
N411 Zn2 N161 C162 38(2) . .
N522 Zn2 N161 C162 -178.0(5) . .
N413 Zn2 N161 C162 85.4(5) . .
N172 Zn2 N161 C162 -3.4(4) . .
C166 N161 C162 C163 -0.4(9) . .
Zn2 N161 C162 C163 -178.7(5) . .
C166 N161 C162 C173 176.9(6) . .
Zn2 N161 C162 C173 -1.4(8) . .
N161 C162 C163 C164 -1.1(11) . .
C173 C162 C163 C164 -178.3(7) . .
C162 C163 C164 C165 -0.6(12) . .
C163 C164 C165 C166 3.7(12) . .
C162 N161 C166 C165 3.9(10) . .
Zn2 N161 C166 C165 -178.1(5) . .
C164 C165 C166 N161 -5.6(11) . .
C175 N171 N172 C173 -1.0(8) . .
C176 N171 N172 C173 -173.3(6) . .
C175 N171 N172 Zn2 -162.5(6) . .
C176 N171 N172 Zn2 25.1(10) . .
N161 Zn2 N172 C173 8.2(5) . .
N511 Zn2 N172 C173 96.9(5) . .
N411 Zn2 N172 C173 -167.2(5) . .
N522 Zn2 N172 C173 38.1(13) . .
N413 Zn2 N172 C173 -90.5(5) . .
N161 Zn2 N172 N171 169.0(7) . .
N511 Zn2 N172 N171 -102.2(7) . .
N411 Zn2 N172 N171 -6.4(7) . .
N522 Zn2 N172 N171 -161.1(9) . .
N413 Zn2 N172 N171 70.3(7) . .
N171 N172 C173 C174 0.0(8) . .
Zn2 N172 C173 C174 166.9(5) . .
N171 N172 C173 C162 -178.5(6) . .
Zn2 N172 C173 C162 -11.5(8) . .
N161 C162 C173 N172 9.1(10) . .
C163 C162 C173 N172 -173.5(7) . .
N161 C162 C173 C174 -168.8(8) . .
C163 C162 C173 C174 8.5(13) . .
N172 C173 C174 C175 0.9(9) . .
C162 C173 C174 C175 179.0(8) . .
N172 N171 C175 C174 1.5(9) . .
C176 N171 C175 C174 173.2(7) . .
C173 C174 C175 N171 -1.5(10) . .
C175 N171 C176 C52X 31.4(14) . .
N172 N171 C176 C52X -157.8(9) . .
C175 N171 C176 C52Y 27.1(11) . .
N172 N171 C176 C52Y -162.1(7) . .
C35X C52X C176 N171 66.2(13) . .
C46X C52X C176 N171 -107.7(10) . .
C35X C52X C176 C52Y 84(4) . .
C46X C52X C176 C52Y -90(4) . .
C46Y C52Y C176 N171 -99.3(9) . .
C35Y C52Y C176 N171 92.8(9) . .
C46Y C52Y C176 C52X 97(4) . .
C35Y C52Y C176 C52X -71(4) . .
N111 Zn1 N211 C216 -146.9(7) . .
N311 Zn1 N211 C216 -6.4(5) . .
N322 Zn1 N211 C216 71.0(5) . .
N222 Zn1 N211 C216 171.5(5) . .
N122 Zn1 N211 C216 -101.0(5) . .
N111 Zn1 N211 C212 32.0(10) . .
N311 Zn1 N211 C212 172.5(4) . .
N322 Zn1 N211 C212 -110.1(4) . .
N222 Zn1 N211 C212 -9.6(4) . .
N122 Zn1 N211 C212 77.9(4) . .
C216 N211 C212 C213 3.8(8) . .
Zn1 N211 C212 C213 -175.2(5) . .
C216 N211 C212 C223 -177.0(5) . .
Zn1 N211 C212 C223 4.0(6) . .
N211 C212 C213 C214 -5.5(10) . .
C223 C212 C213 C214 175.5(6) . .
C212 C213 C214 C215 4.7(11) . .
C213 C214 C215 C216 -2.4(12) . .
C212 N211 C216 C215 -1.4(9) . .
Zn1 N211 C216 C215 177.5(5) . .
C214 C215 C216 N211 0.7(11) . .
C225 N221 N222 C223 0.9(6) . .
C226 N221 N222 C223 -176.6(5) . .
C225 N221 N222 Zn1 -154.3(5) . .
C226 N221 N222 Zn1 28.2(8) . .
N211 Zn1 N222 N221 168.1(6) . .
N111 Zn1 N222 N221 -3.4(6) . .
N311 Zn1 N222 N221 -176.0(10) . .
N322 Zn1 N222 N221 -100.6(6) . .
N122 Zn1 N222 N221 73.9(6) . .
N211 Zn1 N222 C223 13.7(3) . .
N111 Zn1 N222 C223 -157.7(3) . .
N311 Zn1 N222 C223 29.6(14) . .
N322 Zn1 N222 C223 105.0(3) . .
N122 Zn1 N222 C223 -80.5(4) . .
N221 N222 C223 C224 -0.7(6) . .
Zn1 N222 C223 C224 163.2(4) . .
N221 N222 C223 C212 179.2(5) . .
Zn1 N222 C223 C212 -16.8(6) . .
C213 C212 C223 N222 -171.5(6) . .
N211 C212 C223 N222 9.4(7) . .
C213 C212 C223 C224 8.5(10) . .
N211 C212 C223 C224 -170.6(6) . .
N222 C223 C224 C225 0.3(7) . .
C212 C223 C224 C225 -179.7(6) . .
N222 N221 C225 C224 -0.8(8) . .
C226 N221 C225 C224 176.5(6) . .
C223 C224 C225 N221 0.3(8) . .
C225 N221 C226 C251 -6.6(9) . .
N222 N221 C226 C251 170.4(5) . .
C236 C231 C232 C233 3.2(15) . .
C231 C232 C233 C234 -5.6(17) . .
C232 C233 C234 C235 5.7(16) . .
C233 C234 C235 C252 176.1(8) . .
C233 C234 C235 C236 -3.4(11) . .
C232 C231 C236 C251 -179.5(8) . .
C232 C231 C236 C235 -1.0(11) . .
C252 C235 C236 C251 -0.1(9) . .
C234 C235 C236 C251 179.5(6) . .
C252 C235 C236 C231 -178.6(6) . .
C234 C235 C236 C231 0.9(8) . .
C246 C241 C242 C243 1.0(10) . .
C241 C242 C243 C244 -1.1(11) . .
C242 C243 C244 C245 0.2(10) . .
C243 C244 C245 C251 178.5(6) . .
C243 C244 C245 C246 0.9(8) . .
C242 C241 C246 C245 0.1(8) . .
C242 C241 C246 C252 -179.1(6) . .
C244 C245 C246 C241 -1.0(8) . .
C251 C245 C246 C241 -178.7(5) . .
C244 C245 C246 C252 178.3(5) . .
C251 C245 C246 C252 0.6(8) . .
C231 C236 C251 C245 172.6(6) . .
C235 C236 C251 C245 -5.8(8) . .
C231 C236 C251 C226 -6.0(9) . .
C235 C236 C251 C226 175.6(5) . .
C244 C245 C251 C236 -172.1(5) . .
C246 C245 C251 C236 5.5(8) . .
C244 C245 C251 C226 6.5(8) . .
C246 C245 C251 C226 -175.9(5) . .
N221 C226 C251 C236 95.5(6) . .
N221 C226 C251 C245 -83.2(6) . .
C234 C235 C252 C246 -173.4(6) . .
C236 C235 C252 C246 6.2(8) . .
C234 C235 C252 C276 5.6(9) . .
C236 C235 C252 C276 -174.9(5) . .
C241 C246 C252 C235 172.8(5) . .
C245 C246 C252 C235 -6.4(8) . .
C241 C246 C252 C276 -6.1(8) . .
C245 C246 C252 C276 174.6(5) . .
N811 Zn4 N261 C266 146.3(7) . .
N911 Zn4 N261 C266 4.5(5) . .
N922 Zn4 N261 C266 -73.5(5) . .
N272 Zn4 N261 C266 -172.8(5) . .
N822 Zn4 N261 C266 98.8(5) . .
N811 Zn4 N261 C262 -31.4(10) . .
N911 Zn4 N261 C262 -173.2(4) . .
N922 Zn4 N261 C262 108.8(4) . .
N272 Zn4 N261 C262 9.4(4) . .
N822 Zn4 N261 C262 -78.9(4) . .
C266 N261 C262 C263 -2.6(9) . .
Zn4 N261 C262 C263 175.2(5) . .
C266 N261 C262 C273 178.6(5) . .
Zn4 N261 C262 C273 -3.6(6) . .
N261 C262 C263 C264 4.3(10) . .
C273 C262 C263 C264 -177.0(6) . .
C262 C263 C264 C265 -3.7(11) . .
C263 C264 C265 C266 1.6(11) . .
C262 N261 C266 C265 0.3(9) . .
Zn4 N261 C266 C265 -177.3(5) . .
C264 C265 C266 N261 0.0(10) . .
C275 N271 N272 C273 -2.7(7) . .
C276 N271 N272 C273 177.6(5) . .
C275 N271 N272 Zn4 153.6(5) . .
C276 N271 N272 Zn4 -26.2(8) . .
N261 Zn4 N272 N271 -169.5(6) . .
N811 Zn4 N272 N271 1.5(6) . .
N911 Zn4 N272 N271 171.4(11) . .
N922 Zn4 N272 N271 98.7(5) . .
N822 Zn4 N272 N271 -75.6(5) . .
N261 Zn4 N272 C273 -14.3(4) . .
N811 Zn4 N272 C273 156.7(4) . .
N911 Zn4 N272 C273 -33.4(15) . .
N922 Zn4 N272 C273 -106.0(4) . .
N822 Zn4 N272 C273 79.6(4) . .
N271 N272 C273 C274 2.9(7) . .
Zn4 N272 C273 C274 -160.9(5) . .
N271 N272 C273 C262 -178.7(5) . .
Zn4 N272 C273 C262 17.5(6) . .
C263 C262 C273 N272 171.1(6) . .
N261 C262 C273 N272 -10.0(8) . .
C263 C262 C273 C274 -10.8(11) . .
N261 C262 C273 C274 168.0(7) . .
N272 C273 C274 C275 -2.0(8) . .
C262 C273 C274 C275 179.9(7) . .
C273 C274 C275 N271 0.2(8) . .
N272 N271 C275 C274 1.5(8) . .
C276 N271 C275 C274 -178.7(6) . .
N272 N271 C276 C252 -172.8(5) . .
C275 N271 C276 C252 7.5(9) . .
C235 C252 C276 N271 -95.7(7) . .
C246 C252 C276 N271 83.3(6) . .
N211 Zn1 N311 C312 99.6(3) . .
N111 Zn1 N311 C312 -88.6(3) . .
N322 Zn1 N311 C312 7.1(3) . .
N222 Zn1 N311 C312 84.1(13) . .
N122 Zn1 N311 C312 -166.2(3) . .
N211 Zn1 N311 C316 -87.3(3) . .
N111 Zn1 N311 C316 84.6(3) . .
N322 Zn1 N311 C316 -179.8(3) . .
N222 Zn1 N311 C316 -102.8(12) . .
N122 Zn1 N311 C316 6.9(3) . .
C316 N311 C312 C313 0.0 . .
Zn1 N311 C312 C313 173.5(3) . .
C316 N311 C312 C323 -179.5(5) . .
Zn1 N311 C312 C323 -6.0(4) . .
N311 C312 C313 C314 0.0 . .
C323 C312 C313 C314 179.5(5) . .
C312 C313 C314 C315 0.0 . .
C313 C314 C315 C316 0.0 . .
C314 C315 C316 N311 0.0 . .
C312 N311 C316 C315 0.0 . .
Zn1 N311 C316 C315 -172.8(3) . .
C325 N321 N322 C323 4.1(6) . .
C326 N321 N322 C323 179.1(5) . .
C325 N321 N322 Zn1 177.7(5) . .
C326 N321 N322 Zn1 -7.3(9) . .
N211 Zn1 N322 N321 84.7(6) . .
N111 Zn1 N322 N321 -87.4(6) . .
N311 Zn1 N322 N321 179.7(6) . .
N222 Zn1 N322 N321 7.1(6) . .
N122 Zn1 N322 N321 -142.3(9) . .
N211 Zn1 N322 C323 -102.0(4) . .
N111 Zn1 N322 C323 85.9(4) . .
N311 Zn1 N322 C323 -7.0(4) . .
N222 Zn1 N322 C323 -179.6(4) . .
N122 Zn1 N322 C323 31.0(12) . .
N321 N322 C323 C324 -4.5(6) . .
Zn1 N322 C323 C324 179.7(4) . .
N321 N322 C323 C312 -177.8(5) . .
Zn1 N322 C323 C312 6.4(6) . .
C313 C312 C323 C324 8.2(9) . .
N311 C312 C323 C324 -172.3(6) . .
C313 C312 C323 N322 -179.9(4) . .
N311 C312 C323 N322 -0.4(7) . .
N322 C323 C324 C325 3.1(7) . .
C312 C323 C324 C325 175.6(6) . .
N322 N321 C325 C324 -2.3(7) . .
C326 N321 C325 C324 -177.0(5) . .
C323 C324 C325 N321 -0.5(7) . .
N322 N321 C326 C351 -141.0(5) . .
C325 N321 C326 C351 33.1(8) . .
C336 C331 C332 C333 0.1(11) . .
C331 C332 C333 C334 2.1(11) . .
C332 C333 C334 C335 -2.5(11) . .
C333 C334 C335 C352 178.5(7) . .
C333 C334 C335 C336 0.7(10) . .
C332 C331 C336 C335 -1.9(9) . .
C332 C331 C336 C351 177.2(6) . .
C352 C335 C336 C331 -176.3(6) . .
C334 C335 C336 C331 1.5(8) . .
C352 C335 C336 C351 4.6(8) . .
C334 C335 C336 C351 -177.6(5) . .
C346 C341 C342 C343 2.5(10) . .
C341 C342 C343 C344 -0.2(10) . .
C342 C343 C344 C345 -2.2(9) . .
C343 C344 C345 C351 -178.3(6) . .
C343 C344 C345 C346 2.2(8) . .
C351 C345 C346 C352 -1.1(8) . .
C344 C345 C346 C352 178.4(5) . .
C351 C345 C346 C341 -179.5(5) . .
C344 C345 C346 C341 0.0(7) . .
C342 C341 C346 C352 179.4(6) . .
C342 C341 C346 C345 -2.4(9) . .
C346 C345 C351 C336 2.0(8) . .
C344 C345 C351 C336 -177.5(5) . .
C346 C345 C351 C326 -179.8(5) . .
C344 C345 C351 C326 0.8(9) . .
C331 C336 C351 C345 177.3(6) . .
C335 C336 C351 C345 -3.6(8) . .
C331 C336 C351 C326 -1.1(8) . .
C335 C336 C351 C326 178.0(5) . .
N321 C326 C351 C345 -111.1(6) . .
N321 C326 C351 C336 67.2(6) . .
C334 C335 C352 C346 178.4(6) . .
C336 C335 C352 C346 -3.9(9) . .
C334 C335 C352 C376 -1.1(9) . .
C336 C335 C352 C376 176.6(5) . .
C345 C346 C352 C335 2.1(8) . .
C341 C346 C352 C335 -179.7(5) . .
C345 C346 C352 C376 -178.4(5) . .
C341 C346 C352 C376 -0.1(8) . .
N711 Zn3 N361 C366 -131.4(15) . .
N611 Zn3 N361 C366 8.9(6) . .
N372 Zn3 N361 C366 -178.6(7) . .
N622 Zn3 N361 C366 86.1(6) . .
N722 Zn3 N361 C366 -89.5(6) . .
N711 Zn3 N361 C362 50.8(18) . .
N611 Zn3 N361 C362 -168.9(5) . .
N372 Zn3 N361 C362 3.6(4) . .
N622 Zn3 N361 C362 -91.7(5) . .
N722 Zn3 N361 C362 92.7(5) . .
C366 N361 C362 C363 1.6(10) . .
Zn3 N361 C362 C363 179.5(5) . .
C366 N361 C362 C373 -179.3(7) . .
Zn3 N361 C362 C373 -1.4(7) . .
N361 C362 C363 C364 -2.2(12) . .
C373 C362 C363 C364 178.7(8) . .
C362 C363 C364 C365 3.5(14) . .
C363 C364 C365 C366 -4.1(16) . .
C362 N361 C366 C365 -2.1(12) . .
Zn3 N361 C366 C365 -179.8(6) . .
C364 C365 C366 N361 3.4(15) . .
C375 N371 N372 C373 -2.9(7) . .
C376 N371 N372 C373 -178.5(5) . .
C375 N371 N372 Zn3 166.3(5) . .
C376 N371 N372 Zn3 -9.3(9) . .
N711 Zn3 N372 C373 -179.5(4) . .
N611 Zn3 N372 C373 33.9(11) . .
N361 Zn3 N372 C373 -5.5(4) . .
N622 Zn3 N372 C373 84.0(4) . .
N722 Zn3 N372 C373 -104.2(4) . .
N711 Zn3 N372 N371 11.8(6) . .
N611 Zn3 N372 N371 -134.7(9) . .
N361 Zn3 N372 N371 -174.1(7) . .
N622 Zn3 N372 N371 -84.6(6) . .
N722 Zn3 N372 N371 87.2(6) . .
N371 N372 C373 C374 -0.7(7) . .
Zn3 N372 C373 C374 -173.1(4) . .
N371 N372 C373 C362 179.2(6) . .
Zn3 N372 C373 C362 6.7(7) . .
N361 C362 C373 N372 -3.8(9) . .
C363 C362 C373 N372 175.3(6) . .
N361 C362 C373 C374 176.1(6) . .
C363 C362 C373 C374 -4.8(11) . .
N372 C373 C374 C375 3.9(8) . .
C362 C373 C374 C375 -176.0(7) . .
C373 C374 C375 N371 -5.4(8) . .
N372 N371 C375 C374 5.4(7) . .
C376 N371 C375 C374 -179.3(6) . .
N372 N371 C376 C352 -155.0(5) . .
C375 N371 C376 C352 30.2(9) . .
C335 C352 C376 N371 80.5(7) . .
C346 C352 C376 N371 -99.0(6) . .
N161 Zn2 N411 C416 -129.1(17) . .
N511 Zn2 N411 C416 10.3(7) . .
N522 Zn2 N411 C416 86.8(7) . .
N413 Zn2 N411 C416 -177.4(7) . .
N172 Zn2 N411 C416 -88.6(7) . .
N161 Zn2 N411 C412 50(2) . .
N511 Zn2 N411 C412 -170.5(5) . .
N522 Zn2 N411 C412 -94.0(5) . .
N413 Zn2 N411 C412 1.8(5) . .
N172 Zn2 N411 C412 90.6(5) . .
C416 N411 C412 C413 0.8(11) . .
Zn2 N411 C412 C413 -178.5(6) . .
C416 N411 C412 C423 -179.6(7) . .
Zn2 N411 C412 C423 1.1(8) . .
N411 C412 C413 C414 -2.0(13) . .
C423 C412 C413 C414 178.4(9) . .
C412 C413 C414 C415 2.4(15) . .
C413 C414 C415 C416 -1.6(16) . .
C412 N411 C416 C415 0.0(13) . .
Zn2 N411 C416 C415 179.2(7) . .
C414 C415 C416 N411 0.4(15) . .
C425 N412 N413 C423 1.3(7) . .
C426 N412 N413 C423 180.0(5) . .
C425 N412 N413 Zn2 168.3(5) . .
C426 N412 N413 Zn2 -13.0(9) . .
N161 Zn2 N413 C423 -179.5(4) . .
N511 Zn2 N413 C423 36.8(12) . .
N411 Zn2 N413 C423 -4.7(4) . .
N522 Zn2 N413 C423 84.5(4) . .
N172 Zn2 N413 C423 -104.0(4) . .
N161 Zn2 N413 N412 14.0(6) . .
N511 Zn2 N413 N412 -129.6(10) . .
N411 Zn2 N413 N412 -171.2(6) . .
N522 Zn2 N413 N412 -81.9(6) . .
N172 Zn2 N413 N412 89.6(6) . .
N412 N413 C423 C424 0.6(7) . .
Zn2 N413 C423 C424 -170.4(5) . .
N412 N413 C423 C412 177.9(6) . .
Zn2 N413 C423 C412 6.9(7) . .
N411 C412 C423 N413 -5.7(10) . .
C413 C412 C423 N413 173.9(7) . .
N411 C412 C423 C424 171.1(7) . .
C413 C412 C423 C424 -9.3(12) . .
N413 C423 C424 C425 -2.1(8) . .
C412 C423 C424 C425 -179.0(7) . .
N413 N412 C425 C424 -2.6(7) . .
C426 N412 C425 C424 178.7(6) . .
C423 C424 C425 N412 2.7(7) . .
N413 N412 C426 C451 -152.6(5) . .
C425 N412 C426 C451 25.9(8) . .
C436 C431 C432 C433 -0.5(12) . .
C431 C432 C433 C434 0.7(13) . .
C432 C433 C434 C435 2.1(11) . .
C433 C434 C435 C436 -5.3(9) . .
C433 C434 C435 C452 179.3(6) . .
C434 C435 C436 C451 -175.6(6) . .
C452 C435 C436 C451 -0.1(9) . .
C434 C435 C436 C431 5.5(9) . .
C452 C435 C436 C431 -179.0(6) . .
C432 C431 C436 C435 -2.6(10) . .
C432 C431 C436 C451 178.5(7) . .
C446 C441 C442 C443 3.2(10) . .
C441 C442 C443 C444 -1.1(11) . .
C442 C443 C444 C445 -2.3(11) . .
C443 C444 C445 C451 -177.5(6) . .
C443 C444 C445 C446 3.6(10) . .
C442 C441 C446 C452 178.8(6) . .
C442 C441 C446 C445 -1.7(9) . .
C444 C445 C446 C452 178.0(6) . .
C451 C445 C446 C452 -1.0(8) . .
C444 C445 C446 C441 -1.5(8) . .
C451 C445 C446 C441 179.5(5) . .
C435 C436 C451 C445 -1.1(9) . .
C431 C436 C451 C445 177.7(6) . .
C435 C436 C451 C426 178.2(6) . .
C431 C436 C451 C426 -2.9(9) . .
C444 C445 C451 C436 -177.2(6) . .
C446 C445 C451 C436 1.7(8) . .
C444 C445 C451 C426 3.4(9) . .
C446 C445 C451 C426 -177.7(5) . .
N412 C426 C451 C436 81.1(7) . .
N412 C426 C451 C445 -99.5(6) . .
C441 C446 C452 C435 179.2(6) . .
C445 C446 C452 C435 -0.3(8) . .
C441 C446 C452 C926 -1.3(9) . 2_655
C445 C446 C452 C926 179.2(5) . 2_655
C436 C435 C452 C446 0.9(8) . .
C434 C435 C452 C446 176.4(5) . .
C436 C435 C452 C926 -178.6(5) . 2_655
C434 C435 C452 C926 -3.1(8) . 2_655
N161 Zn2 N511 C516 84.3(7) . .
N411 Zn2 N511 C516 -91.3(7) . .
N522 Zn2 N511 C516 179.2(7) . .
N413 Zn2 N511 C516 -131.6(11) . .
N172 Zn2 N511 C516 8.7(7) . .
N161 Zn2 N511 C512 -98.5(5) . .
N411 Zn2 N511 C512 85.9(5) . .
N522 Zn2 N511 C512 -3.6(5) . .
N413 Zn2 N511 C512 45.6(12) . .
N172 Zn2 N511 C512 -174.0(5) . .
C516 N511 C512 C513 -8.3(12) . .
Zn2 N511 C512 C513 174.4(6) . .
C516 N511 C512 C523 -177.0(7) . .
Zn2 N511 C512 C523 5.8(9) . .
N511 C512 C513 C514 5.2(13) . .
C523 C512 C513 C514 173.3(9) . .
C512 C513 C514 C515 -0.2(16) . .
C513 C514 C515 C516 -1.9(17) . .
C512 N511 C516 C515 6.2(14) . .
Zn2 N511 C516 C515 -176.8(7) . .
C514 C515 C516 N511 -1.0(16) . .
C525 N521 N522 C523 5.7(7) . .
C526 N521 N522 C523 -179.1(6) . .
C525 N521 N522 Zn2 -172.2(6) . .
C526 N521 N522 Zn2 3.0(10) . .
N161 Zn2 N522 C523 90.5(5) . .
N511 Zn2 N522 C523 0.9(4) . .
N411 Zn2 N522 C523 -93.5(5) . .
N413 Zn2 N522 C523 -170.2(5) . .
N172 Zn2 N522 C523 61.5(13) . .
N161 Zn2 N522 N521 -91.7(7) . .
N511 Zn2 N522 N521 178.7(7) . .
N411 Zn2 N522 N521 84.3(7) . .
N413 Zn2 N522 N521 7.6(7) . .
N172 Zn2 N522 N521 -120.6(11) . .
N521 N522 C523 C524 -4.2(8) . .
Zn2 N522 C523 C524 174.5(5) . .
N521 N522 C523 C512 -176.7(6) . .
Zn2 N522 C523 C512 1.9(8) . .
N511 C512 C523 N522 -5.2(10) . .
C513 C512 C523 N522 -173.8(8) . .
N511 C512 C523 C524 -176.4(8) . .
C513 C512 C523 C524 15.1(13) . .
N522 C523 C524 C525 1.3(9) . .
C512 C523 C524 C525 173.1(7) . .
N522 N521 C525 C524 -4.9(9) . .
C526 N521 C525 C524 -179.6(7) . .
C523 C524 C525 N521 2.2(9) . .
C525 N521 C526 C551 26.9(10) . .
N522 N521 C526 C551 -147.4(6) . .
C536 C531 C532 C533 -3.6(12) . .
C531 C532 C533 C534 2.7(12) . .
C532 C533 C534 C535 -1.0(11) . .
C533 C534 C535 C631 -179.6(7) . 2_655
C533 C534 C535 C536 0.3(10) . .
C532 C531 C536 C551 -178.7(6) . .
C532 C531 C536 C535 2.7(9) . .
C631 C535 C536 C551 0.1(8) 2_655 .
C534 C535 C536 C551 -179.8(6) . .
C631 C535 C536 C531 178.8(6) 2_655 .
C534 C535 C536 C531 -1.1(9) . .
C546 C541 C542 C543 1.7(10) . .
C541 C542 C543 C544 1.0(10) . .
C542 C543 C544 C545 -3.2(9) . .
C543 C544 C545 C551 -176.9(6) . .
C543 C544 C545 C546 2.5(8) . .
C542 C541 C546 C631 177.6(6) . 2_655
C542 C541 C546 C545 -2.4(8) . .
C544 C545 C546 C541 0.3(8) . .
C551 C545 C546 C541 179.7(5) . .
C544 C545 C546 C631 -179.7(5) . 2_655
C551 C545 C546 C631 -0.3(8) . 2_655
C531 C536 C551 C545 178.8(6) . .
C535 C536 C551 C545 -2.5(8) . .
C531 C536 C551 C526 -4.1(8) . .
C535 C536 C551 C526 174.5(5) . .
C544 C545 C551 C536 -178.0(5) . .
C546 C545 C551 C536 2.6(8) . .
C544 C545 C551 C526 5.1(8) . .
C546 C545 C551 C526 -174.3(5) . .
N521 C526 C551 C536 64.7(7) . .
N521 C526 C551 C545 -118.2(6) . .
N711 Zn3 N611 C612 -96.1(3) . .
N361 Zn3 N611 C612 89.0(3) . .
N372 Zn3 N611 C612 50.8(9) . .
N622 Zn3 N611 C612 -0.7(3) . .
N722 Zn3 N611 C612 -171.5(3) . .
N711 Zn3 N611 C616 81.4(3) . .
N361 Zn3 N611 C616 -93.5(3) . .
N372 Zn3 N611 C616 -131.7(8) . .
N622 Zn3 N611 C616 176.7(3) . .
N722 Zn3 N611 C616 6.0(3) . .
C616 N611 C612 C613 0.0 . .
Zn3 N611 C612 C613 177.6(3) . .
C616 N611 C612 C623 -177.0(5) . .
Zn3 N611 C612 C623 0.6(5) . .
N611 C612 C613 C614 0.0 . .
C623 C612 C613 C614 176.7(6) . .
C612 C613 C614 C615 0.0 . .
C613 C614 C615 C616 0.0 . .
C614 C615 C616 N611 0.0 . .
C612 N611 C616 C615 0.0 . .
Zn3 N611 C616 C615 -177.4(3) . .
C625 N621 N622 C623 5.3(7) . .
C626 N621 N622 C623 -179.4(5) . .
C625 N621 N622 Zn3 -172.5(6) . .
C626 N621 N622 Zn3 2.9(10) . .
N711 Zn3 N622 C623 91.3(5) . .
N611 Zn3 N622 C623 0.8(4) . .
N361 Zn3 N622 C623 -93.6(5) . .
N372 Zn3 N622 C623 -169.9(4) . .
N722 Zn3 N622 C623 61.8(13) . .
N711 Zn3 N622 N621 -91.1(7) . .
N611 Zn3 N622 N621 178.4(7) . .
N361 Zn3 N622 N621 84.0(7) . .
N372 Zn3 N622 N621 7.7(7) . .
N722 Zn3 N622 N621 -120.6(11) . .
N621 N622 C623 C624 -4.6(7) . .
Zn3 N622 C623 C624 173.9(5) . .
N621 N622 C623 C612 -179.3(5) . .
Zn3 N622 C623 C612 -0.7(7) . .
C613 C612 C623 N622 -176.7(5) . .
N611 C612 C623 N622 0.1(8) . .
C613 C612 C623 C624 9.6(10) . .
N611 C612 C623 C624 -173.5(6) . .
N622 C623 C624 C625 2.3(9) . .
C612 C623 C624 C625 176.4(7) . .
N622 N621 C625 C624 -3.9(8) . .
C626 N621 C625 C624 -178.7(6) . .
C623 C624 C625 N621 1.0(8) . .
C625 N621 C626 C631 27.0(9) . .
N622 N621 C626 C631 -147.4(5) . .
N621 C626 C631 C535 64.2(7) . 2_655
N621 C626 C631 C546 -118.0(6) . 2_655
N611 Zn3 N711 C716 77.0(5) . .
N361 Zn3 N711 C716 -142.5(15) . .
N372 Zn3 N711 C716 -96.5(5) . .
N622 Zn3 N711 C716 -0.2(5) . .
N722 Zn3 N711 C716 174.5(5) . .
N611 Zn3 N711 C712 -100.7(5) . .
N361 Zn3 N711 C712 39.7(18) . .
N372 Zn3 N711 C712 85.8(5) . .
N622 Zn3 N711 C712 -178.0(5) . .
N722 Zn3 N711 C712 -3.3(4) . .
C716 N711 C712 C713 -1.0(10) . .
Zn3 N711 C712 C713 176.9(5) . .
C716 N711 C712 C723 -178.3(5) . .
Zn3 N711 C712 C723 -0.4(7) . .
N711 C712 C713 C714 0.8(11) . .
C723 C712 C713 C714 177.9(7) . .
C712 C713 C714 C715 0.2(13) . .
C713 C714 C715 C716 -0.9(13) . .
C712 N711 C716 C715 0.3(9) . .
Zn3 N711 C716 C715 -177.5(5) . .
C714 C715 C716 N711 0.6(11) . .
C725 N721 N722 C723 1.3(7) . .
C726 N721 N722 C723 -173.6(6) . .
C725 N721 N722 Zn3 -160.1(6) . .
C726 N721 N722 Zn3 24.9(9) . .
N711 Zn3 N722 C723 7.0(4) . .
N611 Zn3 N722 C723 96.8(5) . .
N361 Zn3 N722 C723 -167.5(4) . .
N372 Zn3 N722 C723 -91.2(5) . .
N622 Zn3 N722 C723 37.4(14) . .
N711 Zn3 N722 N721 167.1(6) . .
N611 Zn3 N722 N721 -103.1(6) . .
N361 Zn3 N722 N721 -7.4(6) . .
N372 Zn3 N722 N721 68.9(6) . .
N622 Zn3 N722 N721 -162.5(9) . .
N721 N722 C723 C724 -0.4(7) . .
Zn3 N722 C723 C724 166.4(5) . .
N721 N722 C723 C712 -176.3(5) . .
Zn3 N722 C723 C712 -9.5(7) . .
N711 C712 C723 N722 6.8(9) . .
C713 C712 C723 N722 -170.5(6) . .
N711 C712 C723 C724 -168.0(7) . .
C713 C712 C723 C724 14.7(12) . .
N722 C723 C724 C725 -0.6(9) . .
C712 C723 C724 C725 174.5(7) . .
C723 C724 C725 N721 1.4(9) . .
N722 N721 C725 C724 -1.7(8) . .
C726 N721 C725 C724 172.3(7) . .
C725 N721 C726 C52V 23.5(11) . 2_655
N722 N721 C726 C52V -163.1(6) . 2_655
C725 N721 C726 C52W 27.7(13) . 2_655
N722 N721 C726 C52W -158.9(9) . 2_655
N261 Zn4 N811 C816 136.6(8) . .
N911 Zn4 N811 C816 -81.4(5) . .
N922 Zn4 N811 C816 -3.4(5) . .
N272 Zn4 N811 C816 97.2(5) . .
N822 Zn4 N811 C816 -174.4(5) . .
N261 Zn4 N811 C812 -42.6(10) . .
N911 Zn4 N811 C812 99.3(4) . .
N922 Zn4 N811 C812 177.4(4) . .
N272 Zn4 N811 C812 -82.1(4) . .
N822 Zn4 N811 C812 6.3(4) . .
C816 N811 C812 C813 -2.5(9) . .
Zn4 N811 C812 C813 176.8(5) . .
C816 N811 C812 C823 178.4(5) . .
Zn4 N811 C812 C823 -2.3(7) . .
N811 C812 C813 C814 0.8(11) . .
C823 C812 C813 C814 179.8(7) . .
C812 C813 C814 C815 -0.2(11) . .
C813 C814 C815 C816 1.3(11) . .
C812 N811 C816 C815 3.9(9) . .
Zn4 N811 C816 C815 -175.4(5) . .
C814 C815 C816 N811 -3.3(10) . .
C825 N821 N822 C823 1.2(8) . .
C826 N821 N822 C823 178.8(5) . .
C825 N821 N822 Zn4 161.7(7) . .
C826 N821 N822 Zn4 -20.7(10) . .
N261 Zn4 N822 N821 0.5(7) . .
N811 Zn4 N822 N821 -169.1(7) . .
N911 Zn4 N822 N821 97.2(7) . .
N922 Zn4 N822 N821 135.8(9) . .
N272 Zn4 N822 N821 -75.3(7) . .
N261 Zn4 N822 C823 160.2(4) . .
N811 Zn4 N822 C823 -9.4(4) . .
N911 Zn4 N822 C823 -103.1(4) . .
N922 Zn4 N822 C823 -64.5(11) . .
N272 Zn4 N822 C823 84.4(4) . .
N821 N822 C823 C824 -1.3(8) . .
Zn4 N822 C823 C824 -169.2(6) . .
N821 N822 C823 C812 179.5(5) . .
Zn4 N822 C823 C812 11.6(7) . .
N811 C812 C823 N822 -6.9(9) . .
C813 C812 C823 N822 174.0(6) . .
N811 C812 C823 C824 174.1(8) . .
C813 C812 C823 C824 -5.0(12) . .
N822 C823 C824 C825 0.9(11) . .
C812 C823 C824 C825 180.0(8) . .
C823 C824 C825 N821 -0.1(12) . .
N822 N821 C825 C824 -0.7(11) . .
C826 N821 C825 C824 -178.0(8) . .
N822 N821 C826 C51V 177.3(6) . .
C825 N821 C826 C51V -5.7(11) . .
N822 N821 C826 C51W 174.7(8) . .
C825 N821 C826 C51W -8.3(12) . .
C36V C31V C32V C33V 0.0 . .
C31V C32V C33V C34V 0.0 . .
C32V C33V C34V C35V 0.0 . .
C33V C34V C35V C36V 0.0 . .
C33V C34V C35V C52V -179.9(5) . .
C34V C35V C36V C31V 0.0 . .
C52V C35V C36V C31V 179.9(5) . .
C34V C35V C36V C51V -178.6(4) . .
C52V C35V C36V C51V 1.4(7) . .
C32V C31V C36V C35V 0.0 . .
C32V C31V C36V C51V 178.5(4) . .
C46V C41V C42V C43V 0.0 . .
C41V C42V C43V C44V 0.0 . .
C42V C43V C44V C45V 0.0 . .
C43V C44V C45V C46V 0.0 . .
C43V C44V C45V C51V -177.6(6) . .
C44V C45V C46V C41V 0.0 . .
C51V C45V C46V C41V 177.5(6) . .
C44V C45V C46V C52V -179.9(7) . .
C51V C45V C46V C52V -2.4(8) . .
C42V C41V C46V C45V 0.0 . .
C42V C41V C46V C52V 179.9(7) . .
C46V C45V C51V C36V 4.2(9) . .
C44V C45V C51V C36V -178.3(5) . .
C46V C45V C51V C826 -178.3(6) . .
C44V C45V C51V C826 -0.8(9) . .
C35V C36V C51V C45V -3.6(8) . .
C31V C36V C51V C45V 177.9(5) . .
C35V C36V C51V C826 178.9(6) . .
C31V C36V C51V C826 0.4(9) . .
N821 C826 C51V C45V -83.2(8) . .
C51W C826 C51V C45V -63(6) . .
N821 C826 C51V C36V 94.3(8) . .
C51W C826 C51V C36V 115(7) . .
C36V C35V C52V C46V 0.4(10) . .
C34V C35V C52V C46V -179.7(5) . .
C36V C35V C52V C726 167.6(8) . 2_655
C34V C35V C52V C726 -12.5(11) . 2_655
C45V C46V C52V C35V 0.1(10) . .
C41V C46V C52V C35V -179.8(5) . .
C45V C46V C52V C726 -167.8(7) . 2_655
C41V C46V C52V C726 12.3(11) . 2_655
C36W C31W C32W C33W 0.0 . .
C31W C32W C33W C34W 0.0 . .
C32W C33W C34W C35W 0.0 . .
C33W C34W C35W C36W 0.0 . .
C33W C34W C35W C52W 179.2(6) . .
C34W C35W C36W C31W 0.0 . .
C52W C35W C36W C31W -179.3(5) . .
C34W C35W C36W C51W -179.5(5) . .
C52W C35W C36W C51W 1.2(8) . .
C32W C31W C36W C35W 0.0 . .
C32W C31W C36W C51W 179.4(6) . .
C46W C41W C42W C43W 0.0 . .
C41W C42W C43W C44W 0.0 . .
C42W C43W C44W C45W 0.0 . .
C43W C44W C45W C46W 0.0 . .
C43W C44W C45W C51W 179.9(9) . .
C44W C45W C46W C41W 0.0 . .
C51W C45W C46W C41W -179.9(8) . .
C44W C45W C46W C52W 178.7(9) . .
C51W C45W C46W C52W -1.2(9) . .
C42W C41W C46W C45W 0.0 . .
C42W C41W C46W C52W -178.7(9) . .
C44W C45W C51W C36W -179.1(7) . .
C46W C45W C51W C36W 0.8(13) . .
C44W C45W C51W C826 8.4(15) . .
C46W C45W C51W C826 -171.6(10) . .
C35W C36W C51W C45W -0.9(13) . .
C31W C36W C51W C45W 179.7(8) . .
C35W C36W C51W C826 171.4(10) . .
C31W C36W C51W C826 -8.0(13) . .
N821 C826 C51W C45W -99.0(10) . .
C51V C826 C51W C45W 101(7) . .
N821 C826 C51W C36W 87.7(10) . .
C51V C826 C51W C36W -73(6) . .
C45W C46W C52W C35W 2.0(14) . .
C41W C46W C52W C35W -179.3(8) . .
C45W C46W C52W C726 -176.9(11) . 2_655
C41W C46W C52W C726 1.8(15) . 2_655
C36W C35W C52W C46W -1.9(13) . .
C34W C35W C52W C46W 178.8(8) . .
C36W C35W C52W C726 177.1(11) . 2_655
C34W C35W C52W C726 -2.2(14) . 2_655
N261 Zn4 N911 C912 -100.2(5) . .
N811 Zn4 N911 C912 88.3(5) . .
N922 Zn4 N911 C912 -7.4(4) . .
N272 Zn4 N911 C912 -81.6(13) . .
N822 Zn4 N911 C912 165.7(5) . .
N261 Zn4 N911 C916 86.4(6) . .
N811 Zn4 N911 C916 -85.1(6) . .
N922 Zn4 N911 C916 179.2(7) . .
N272 Zn4 N911 C916 105.0(14) . .
N822 Zn4 N911 C916 -7.8(6) . .
C916 N911 C912 C913 -0.7(10) . .
Zn4 N911 C912 C913 -174.9(5) . .
C916 N911 C912 C923 -179.1(6) . .
Zn4 N911 C912 C923 6.8(7) . .
N911 C912 C913 C914 -5.1(13) . .
C923 C912 C913 C914 173.1(8) . .
C912 C913 C914 C915 10.3(15) . .
C913 C914 C915 C916 -10.1(16) . .
C914 C915 C916 N911 4.8(16) . .
C912 N911 C916 C915 0.4(13) . .
Zn4 N911 C916 C915 173.8(8) . .
C925 N921 N922 C923 -2.3(6) . .
C926 N921 N922 C923 -178.8(5) . .
C925 N921 N922 Zn4 -177.4(5) . .
C926 N921 N922 Zn4 6.1(9) . .
N261 Zn4 N922 N921 -82.8(6) . .
N811 Zn4 N922 N921 88.3(6) . .
N911 Zn4 N922 N921 -178.6(7) . .
N272 Zn4 N922 N921 -6.4(6) . .
N822 Zn4 N922 N921 141.9(9) . .
N261 Zn4 N922 C923 102.3(4) . .
N811 Zn4 N922 C923 -86.5(4) . .
N911 Zn4 N922 C923 6.6(4) . .
N272 Zn4 N922 C923 178.7(4) . .
N822 Zn4 N922 C923 -32.9(12) . .
N921 N922 C923 C924 1.5(6) . .
Zn4 N922 C923 C924 178.4(4) . .
N921 N922 C923 C912 177.6(5) . .
Zn4 N922 C923 C912 -5.5(7) . .
N911 C912 C923 C924 174.1(7) . .
C913 C912 C923 C924 -4.2(12) . .
N911 C912 C923 N922 -0.7(9) . .
C913 C912 C923 N922 -179.1(6) . .
N922 C923 C924 C925 -0.2(7) . .
C912 C923 C924 C925 -175.5(7) . .
N922 N921 C925 C924 2.3(7) . .
C926 N921 C925 C924 178.5(5) . .
C923 C924 C925 N921 -1.2(8) . .
N922 N921 C926 C452 142.4(5) . 2_655
C925 N921 C926 C452 -33.5(8) . 2_655
C15S O25S C13S C14S -175.6(14) . .
C13S O25S C15S C16S -176.3(16) . .
